data_7133944
loop_
_publ_author_name
'Mirzaei, M. Saeed'
'Mirzaei, Saber'
'Espinoza Castro, Victor M.'
'Lawrence, Charlotte'
'Hern&#xe1;ndez S&#xe1;nchez, Ra&#xfa;l'

_publ_section_title
;
 Dual molecular tweezers extending from a nanohoop.
;
_journal_issue 96
_journal_name_full 'Chemical communications (Cambridge, England)'
_journal_page_first 14236
_journal_page_last 14239
_journal_paper_doi 10.1039/d4cc03196b
_journal_volume 60
_journal_year 2024
_chemical_formula_moiety '8(C6 H4 Cl2), C192 H200 N8 O8'
_chemical_formula_sum 'C240 H232 Cl16 N8 O8'
_chemical_formula_weight 3923.52
_space_group_crystal_system triclinic
_space_group_IT_number 2
_space_group_name_Hall '-P 1'
_space_group_name_H-M_alt 'P -1'
_atom_sites_solution_hydrogens geom
_atom_sites_solution_primary dual
_audit_creation_date 2024-09-18
_audit_creation_method
;
Olex2 1.5
(compiled 2024.02.16 svn.r378c4104 for OlexSys, GUI svn.r6928)
;
_audit_update_record
;
2024-09-20 deposited with the CCDC.	2024-10-24 downloaded from the CCDC.
;
_cell_angle_alpha 81.364(3)
_cell_angle_beta 79.536(2)
_cell_angle_gamma 89.251(2)
_cell_formula_units_Z 2
_cell_length_a 14.7048(4)
_cell_length_b 23.2163(8)
_cell_length_c 32.0917(9)
_cell_measurement_reflns_used 16872
_cell_measurement_temperature 100.00(10)
_cell_measurement_theta_max 74.1640
_cell_measurement_theta_min 2.5500
_cell_volume 10650.3(6)
_computing_cell_refinement 'CrysAlisPro 1.171.42.49 (Rigaku OD, 2022)'
_computing_data_collection 'CrysAlisPro 1.171.42.49 (Rigaku OD, 2022)'
_computing_data_reduction 'CrysAlisPro 1.171.42.49 (Rigaku OD, 2022)'
_computing_molecular_graphics 'Olex2 1.5 (Dolomanov et al., 2009)'
_computing_publication_material 'Olex2 1.5 (Dolomanov et al., 2009)'
_computing_structure_refinement 'SHELXL 2019/3 (Sheldrick, 2015)'
_computing_structure_solution 'SHELXT 2018/2 (Sheldrick, 2018)'
_diffrn_ambient_environment N~2~
_diffrn_ambient_temperature 100.00(10)
_diffrn_detector 'Hybrid Pixel Array Detector'
_diffrn_detector_area_resol_mean 10.0000
_diffrn_detector_type 'HyPix-Arc 150'
_diffrn_measured_fraction_theta_full 0.993
_diffrn_measured_fraction_theta_max 0.945
_diffrn_measurement_details
;
List of Runs (angles in degrees, time in seconds):

  # Type    Start    End  Width  t~exp~   \w     \q     \k     \f   Frames
#--------------------------------------------------------------------------
  1  \w    -42.00  -3.00   0.50   20.00    --  -56.74  45.00 -30.00   78
  2  \w    -27.00  -1.00   0.50   20.00    --  -56.74  30.00  30.00   52
  3  \w    -35.00 -10.00   0.50   20.00    --  -63.95  30.00   0.00   50
  4  \w    -35.00 -10.00   0.50   20.00    --  -63.95  30.00  60.00   50
  5  \w   -107.00 -64.00   0.50   20.00    --  -68.46 -30.00-120.00   86
  6  \w   -122.00 -72.00   0.50   20.00    --  -68.46 -45.00 120.00  100
  7  \w   -110.00 -84.00   0.50   20.00    --  -68.46-125.00-150.00   52
  8  \w    -65.00 -38.00   0.50   20.00    --  -68.46  77.00 -30.00   54
  9  \w    -73.00 -43.00   0.50   20.00    --  -68.46  77.00 -60.00   60
 10  \w    -51.00 -15.00   0.50   20.00    --  -68.46  45.00  90.00   72
 11  \w    -49.00 -16.00   0.50   20.00    --  -68.46  45.00 120.00   66
 12  \w   -108.00 -71.00   0.50   20.00    --  -68.46 -45.00-180.00   74
 13  \w    -51.00 -17.00   0.50   20.00    --  -68.46  45.00  30.00   68
 14  \w    -51.00 -21.00   0.50   20.00    --  -68.46  45.00-150.00   60
 15  \w    -67.00 -33.00   0.50   20.00    --  -68.46  61.00 -90.00   68
 16  \w     85.00 121.00   0.50   20.00    --   81.77  45.00 -90.00   72
 17  \w     33.00  60.00   0.50   20.00    --   81.77 -61.00   0.00   54
 18  \w     98.00 125.00   0.50   20.00    --   81.77-178.00-180.00   54
 19  \w     94.00 125.00   0.50   20.00    --   81.77  77.00 -90.00   62
 20  \w     34.00 109.00   0.50   20.00    --   81.77-112.00  10.00  150
 21  \w     83.00 109.00   0.50   20.00    --   81.77-112.00 120.00   52
 22  \w     43.00 134.00   0.50   20.00    --   81.77  15.00-120.00  182
 23  \w     61.00 111.00   0.50   20.00    --   81.77-178.00 150.00  100
 24  \w     56.00  83.00   0.50   20.00    --   81.77 -77.00-150.00   54
 25  \w     62.00  91.00   0.50   20.00    --   81.77-178.00-180.00   58
 26  \w     47.00 108.00   0.50   20.00    --   81.77-112.00-150.00  122
 27  \w     41.00  69.00   0.50   20.00    --   81.77 -61.00  90.00   56
 28  \w     41.00  69.00   0.50   20.00    --   88.15 -61.00-180.00   56
 29  \w     43.00 104.00   0.50   20.00    --   88.15 -95.00  30.00  122
 30  \w     86.00 140.00   0.50   20.00    --   88.15  30.00 -90.00  108
 31  \w     85.00 131.00   0.50   20.00    --   88.15  77.00 -60.00   92
 32  \w     48.00 107.00   0.50   20.00    --   88.15-112.00 -60.00  118
 33  \w     40.00  70.00   0.50   20.00    --   88.15 -61.00  60.00   60
 34  \w     64.00  91.00   0.50   20.00    --   88.15 -77.00 -90.00   54
 35  \w     98.00 141.00   0.50   20.00    --   88.15  45.00 120.00   86
 36  \w     85.00 141.00   0.50   20.00    --   88.15  30.00  30.00  112
 37  \w     46.00  79.00   0.50   20.00    --   88.15 -77.00 120.00   66
 38  \w     98.00 129.00   0.50   20.00    --   88.15  77.00  30.00   62
 39  \w     42.00  71.00   0.50   20.00    --   88.15 -61.00 150.00   58
 40  \w     51.00  94.00   0.50   20.00    --   88.15-112.00-180.00   86
;
_diffrn_measurement_device 'four-circle diffractometer'
_diffrn_measurement_device_type 'XtaLAB Synergy, Dualflex, HyPix-Arc 150'
_diffrn_measurement_method '\w scans'
_diffrn_orient_matrix_type 'CrysAlisPro convention (1999,Acta A55,543-557)'
_diffrn_orient_matrix_UB_11 -0.0136865000
_diffrn_orient_matrix_UB_12 -0.0475767000
_diffrn_orient_matrix_UB_13 -0.0270792000
_diffrn_orient_matrix_UB_21 0.0538346000
_diffrn_orient_matrix_UB_22 0.0378659000
_diffrn_orient_matrix_UB_23 -0.0402440000
_diffrn_orient_matrix_UB_31 0.0909243000
_diffrn_orient_matrix_UB_32 -0.0284325000
_diffrn_orient_matrix_UB_33 0.0092360000
_diffrn_radiation_monochromator mirror
_diffrn_radiation_probe x-ray
_diffrn_radiation_type 'Cu K\a'
_diffrn_radiation_wavelength 1.54184
_diffrn_reflns_av_R_equivalents 0.0794
_diffrn_reflns_av_unetI/netI 0.0836
_diffrn_reflns_Laue_measured_fraction_full 0.993
_diffrn_reflns_Laue_measured_fraction_max 0.945
_diffrn_reflns_limit_h_max 18
_diffrn_reflns_limit_h_min -15
_diffrn_reflns_limit_k_max 29
_diffrn_reflns_limit_k_min -28
_diffrn_reflns_limit_l_max 38
_diffrn_reflns_limit_l_min -40
_diffrn_reflns_number 123900
_diffrn_reflns_point_group_measured_fraction_full 0.993
_diffrn_reflns_point_group_measured_fraction_max 0.945
_diffrn_reflns_theta_full 67.684
_diffrn_reflns_theta_max 75.930
_diffrn_reflns_theta_min 2.556
_diffrn_source 'micro-focus sealed X-ray tube'
_diffrn_source_type 'PhotonJet (Cu) X-ray Source'
_exptl_absorpt_coefficient_mu 2.355
_exptl_absorpt_correction_T_max 1.00000
_exptl_absorpt_correction_T_min 0.49044
_exptl_absorpt_correction_type multi-scan
_exptl_absorpt_process_details
;
CrysAlisPro 1.171.42.49 (Rigaku Oxford Diffraction, 2022)
Empirical absorption correction using spherical harmonics,
implemented in SCALE3 ABSPACK scaling algorithm.
;
_exptl_crystal_colour orangish
_exptl_crystal_colour_modifier orangish
_exptl_crystal_density_diffrn 1.223
_exptl_crystal_description plate
_exptl_crystal_F_000 4128
_exptl_crystal_size_max 0.07
_exptl_crystal_size_mid 0.06
_exptl_crystal_size_min 0.03
_refine_diff_density_max 1.322
_refine_diff_density_min -0.624
_refine_diff_density_rms 0.129
_refine_ls_extinction_method none
_refine_ls_goodness_of_fit_ref 1.879
_refine_ls_hydrogen_treatment constr
_refine_ls_matrix_type full
_refine_ls_number_parameters 1389
_refine_ls_number_reflns 41997
_refine_ls_number_restraints 751
_refine_ls_restrained_S_all 1.903
_refine_ls_R_factor_all 0.3942
_refine_ls_R_factor_gt 0.2792
_refine_ls_shift/su_max 0.043
_refine_ls_shift/su_mean 0.005
_refine_ls_structure_factor_coef Fsqd
_refine_ls_weighting_details 'w=1/[\s^2^(Fo^2^)+(0.2000P)^2^] where P=(Fo^2^+2Fc^2^)/3'
_refine_ls_weighting_scheme calc
_refine_ls_wR_factor_gt 0.6169
_refine_ls_wR_factor_ref 0.6673
_reflns_Friedel_coverage 0.000
_reflns_number_gt 13029
_reflns_number_total 41997
_reflns_threshold_expression 'I > 2\s(I)'
_cod_data_source_file d4cc03196b2.cif
_cod_data_source_block tweezer2_rhs1
_cod_depositor_comments 'Adding full bibliography for 7133944.cif.'
_cod_database_code 7133944
_shelx_shelxl_version_number 2019/3
_chemical_oxdiff_formula CHON
_shelx_space_group_comment
;
The symmetry employed for this shelxl refinement is uniquely defined
by the following loop, which should always be used as a source of
symmetry information in preference to the above space-group names.
They are only intended as comments.
;
_shelx_estimated_absorpt_t_max 0.933
_shelx_estimated_absorpt_t_min 0.853
_olex2_refinement_description
;
1. Fixed Uiso
 At 1.2 times of:
  All C(H) groups
 At 1.5 times of:
  All C(H,H,H) groups
2. Restrained distances
 C11S-Cl3S
 1.75 with sigma of 0.02
 C16S-Cl4S
 1.75 with sigma of 0.02
 Cl3S-C16S
 2.75 with sigma of 0.02
 Cl4S-C11S
 2.75 with sigma of 0.02
 Cl2S-C1S
 1.75 with sigma of 0.02
 Cl1S-C2S
 1.75 with sigma of 0.02
 Cl1S-C1S
 2.75 with sigma of 0.02
 Cl2S-C2S
 2.75 with sigma of 0.02
 Cl5S-C21S
 1.75 with sigma of 0.02
 Cl6S-C22S
 1.75 with sigma of 0.02
 Cl6S-C21S
 2.75 with sigma of 0.02
 Cl5S-C22S
 2.75 with sigma of 0.02
 Cl12-C62S
 1.75 with sigma of 0.02
 Cl11-C61S
 1.75 with sigma of 0.02
 Cl12-C61S
 2.75 with sigma of 0.02
 Cl11-C62S
 2.75 with sigma of 0.02
 Cl15-C72S
 1.75 with sigma of 0.02
 Cl16-C71S
 1.75 with sigma of 0.02
 Cl16-C72S
 2.75 with sigma of 0.02
 Cl15-C71S
 2.75 with sigma of 0.02
 Cl14-C51S
 1.75 with sigma of 0.02
 Cl13-C52S
 1.75 with sigma of 0.02
 Cl14-C52S
 2.75 with sigma of 0.02
 Cl13-C51S
 2.75 with sigma of 0.02
 C27C-C28C
 1.5 with sigma of 0.02
 C27C-C30C
 1.5 with sigma of 0.02
 C27C-C29C
 1.5 with sigma of 0.02
 C29C-C28C
 2.5 with sigma of 0.02
 C28C-C30C
 2.5 with sigma of 0.02
 C30C-C29C
 2.5 with sigma of 0.02
 C27B-C30B
 1.5 with sigma of 0.02
 C27B-C28B
 1.5 with sigma of 0.02
 C27B-C29B
 1.5 with sigma of 0.02
 C29B-C28B
 2.5 with sigma of 0.02
 C28B-C30B
 2.5 with sigma of 0.02
 C30B-C29B
 2.5 with sigma of 0.02
 C31A-C33A
 1.5 with sigma of 0.02
 C31A-C32A
 1.5 with sigma of 0.02
 C31A-C34A
 1.5 with sigma of 0.02
 C32A-C33A
 2.5 with sigma of 0.02
 C33A-C34A
 2.5 with sigma of 0.02
 C34A-C32A
 2.5 with sigma of 0.02
 C41B-C42B
 1.5 with sigma of 0.02
 C41B-C44B
 1.5 with sigma of 0.02
 C41B-C43B
 1.5 with sigma of 0.02
 C43B-C44B
 2.5 with sigma of 0.02
 C42B-C43B
 2.5 with sigma of 0.02
 C31D-C34D
 1.5 with sigma of 0.02
 C31D-C33D
 1.5 with sigma of 0.02
 C31D-C32D
 1.5 with sigma of 0.02
 C32D-C33D
 2.5 with sigma of 0.02
 C33D-C34D
 2.5 with sigma of 0.02
 C34D-C32D
 2.5 with sigma of 0.02
 C41D-C43D
 1.5 with sigma of 0.02
 C41D-C42D
 1.5 with sigma of 0.02
 C41D-C44D
 1.5 with sigma of 0.02
 C44D-C42D
 2.5 with sigma of 0.02
 C42D-C43D
 2.5 with sigma of 0.02
 C43D-C44D
 2.5 with sigma of 0.02
 C44B-C42B
 2.5 with sigma of 0.02
 Cl8S-C32S
 1.75 with sigma of 0.02
 Cl8S-C31S
 2.75 with sigma of 0.02
 Cl7S-C32S
 2.75 with sigma of 0.02
 Cl7S-C31S
 1.75 with sigma of 0.02
 C39D-C45D
 1.5 with sigma of 0.02
 C47D-C48D
 2.5 with sigma of 0.02
 C48D-C46D
 2.5 with sigma of 0.02
 C46D-C47D
 2.5 with sigma of 0.02
 C45D-C48D
 1.5 with sigma of 0.02
 C45D-C47D
 1.5 with sigma of 0.02
 C45D-C46D
 1.5 with sigma of 0.02
 C38D-C46D
 2.7 with sigma of 0.02
 Cl10-C42S
 1.75 with sigma of 0.02
 Cl9S-C41S
 1.75 with sigma of 0.02
 Cl10-C41S
 2.75 with sigma of 0.02
 Cl9S-C42S
 2.75 with sigma of 0.02
 O1D-C19D = O1D-C35D
 1.38 with sigma of 0.02
 O2D-C21D
 1.38 with sigma of 0.02
 C42A-C43A
 2.5 with sigma of 0.02
 C43A-C44A
 2.5 with sigma of 0.02
 C44A-C42A
 2.5 with sigma of 0.02
 C41A-C43A
 1.5 with sigma of 0.02
 C41A-C42A
 1.5 with sigma of 0.02
 C41A-C44A
 1.5 with sigma of 0.02
 C29A-C28A
 2.5 with sigma of 0.02
 C29A-C30A
 2.5 with sigma of 0.02
 C30A-C28A
 2.5 with sigma of 0.02
 C27A-C28A
 1.5 with sigma of 0.02
 C27A-C29A
 1.5 with sigma of 0.02
 C27A-C30A
 1.5 with sigma of 0.02
 C36D-C44D
 2.6 with sigma of 0.02
 C45C-C47C
 1.5 with sigma of 0.02
 C45C-C46C
 1.5 with sigma of 0.02
 C45C-C48C
 1.5 with sigma of 0.02
 C46C-C48C
 2.5 with sigma of 0.02
 C48C-C47C
 2.5 with sigma of 0.02
 C47C-C46C
 2.5 with sigma of 0.02
 C25D-C31D
 1.5 with sigma of 0.02
 C10B-C10C
 1.45 with sigma of 0.02
 C37B-C41B
 1.5 with sigma of 0.02
3. Rigid bond restraints
 C37B, C41B
 with sigma for 1-2 distances of 0.01 and sigma for 1-3 distances of 0.01
 C39D, C45D
 with sigma for 1-2 distances of 0.01 and sigma for 1-3 distances of 0.01
4. Uiso/Uaniso restraints and constraints
C37B \\sim C41B: within 2A with sigma of 0.01 and sigma for terminal atoms of
0.02 within 2A
C39D \\sim C45D: within 2A with sigma of 0.01 and sigma for terminal atoms of
0.02 within 2A
Uanis(Cl8S) \\sim Ueq, Uanis(C32S) \\sim Ueq, Uanis(C33S) \\sim Ueq,
Uanis(C34S) \\sim Ueq, Uanis(C35S) \\sim Ueq, Uanis(C36S) \\sim Ueq,
Uanis(C31S) \\sim Ueq, Uanis(Cl7S) \\sim Ueq: with sigma of 0.01 and sigma for
terminal atoms of 0.02
Uanis(Cl4S) \\sim Ueq, Uanis(Cl3S) \\sim Ueq, Uanis(C11S) \\sim Ueq,
Uanis(C12S) \\sim Ueq, Uanis(C13S) \\sim Ueq, Uanis(C14S) \\sim Ueq,
Uanis(C15S) \\sim Ueq, Uanis(C16S) \\sim Ueq: with sigma of 0.01 and sigma for
terminal atoms of 0.02
Uanis(C27B) \\sim Ueq, Uanis(C30B) \\sim Ueq, Uanis(C28B) \\sim Ueq,
Uanis(C29B) \\sim Ueq: with sigma of 0.01 and sigma for terminal atoms of 0.02
Uanis(Cl2S) \\sim Ueq, Uanis(Cl1S) \\sim Ueq: with sigma of 0.01 and sigma for
terminal atoms of 0.02
Uanis(C41B) \\sim Ueq, Uanis(C43B) \\sim Ueq, Uanis(C44B) \\sim Ueq,
Uanis(C42B) \\sim Ueq: with sigma of 0.01 and sigma for terminal atoms of 0.02
Uanis(C28C) \\sim Ueq, Uanis(C27C) \\sim Ueq, Uanis(C30C) \\sim Ueq,
Uanis(C29C) \\sim Ueq: with sigma of 0.01 and sigma for terminal atoms of 0.02
Uanis(C45C) \\sim Ueq, Uanis(C47C) \\sim Ueq, Uanis(C46C) \\sim Ueq,
Uanis(C48C) \\sim Ueq: with sigma of 0.01 and sigma for terminal atoms of 0.02
Uanis(C41A) \\sim Ueq, Uanis(C43A) \\sim Ueq, Uanis(C42A) \\sim Ueq,
Uanis(C44A) \\sim Ueq: with sigma of 0.01 and sigma for terminal atoms of 0.02
Uanis(C33A) \\sim Ueq, Uanis(C31A) \\sim Ueq, Uanis(C32A) \\sim Ueq,
Uanis(C34A) \\sim Ueq: with sigma of 0.01 and sigma for terminal atoms of 0.02
Uanis(O2D) \\sim Ueq, Uanis(C15D) \\sim Ueq, Uanis(C17D) \\sim Ueq, Uanis(O1D)
\\sim Ueq, Uanis(C18D) \\sim Ueq, Uanis(C19D) \\sim Ueq, Uanis(C16D) \\sim Ueq,
Uanis(C20D) \\sim Ueq: with sigma of 0.01 and sigma for terminal atoms of 0.02
Uanis(C21D) \\sim Ueq, Uanis(C26D) \\sim Ueq, Uanis(C25D) \\sim Ueq,
Uanis(C24D) \\sim Ueq, Uanis(C23D) \\sim Ueq, Uanis(C22D) \\sim Ueq: with sigma
of 0.01 and sigma for terminal atoms of 0.02
Uanis(C33D) \\sim Ueq, Uanis(C31D) \\sim Ueq, Uanis(C34D) \\sim Ueq,
Uanis(C32D) \\sim Ueq: with sigma of 0.01 and sigma for terminal atoms of 0.02
Uanis(C27D) \\sim Ueq, Uanis(C30D) \\sim Ueq, Uanis(C28D) \\sim Ueq,
Uanis(C29D) \\sim Ueq: with sigma of 0.01 and sigma for terminal atoms of 0.02
Uanis(C35D) \\sim Ueq, Uanis(C40D) \\sim Ueq, Uanis(C39D) \\sim Ueq,
Uanis(C38D) \\sim Ueq, Uanis(C37D) \\sim Ueq, Uanis(C36D) \\sim Ueq: with sigma
of 0.03 and sigma for terminal atoms of 0.06
Uanis(C47D) \\sim Ueq, Uanis(C46D) \\sim Ueq, Uanis(C48D) \\sim Ueq,
Uanis(C45D) \\sim Ueq: with sigma of 0.02 and sigma for terminal atoms of 0.04
Uanis(C41D) \\sim Ueq, Uanis(C44D) \\sim Ueq, Uanis(C43D) \\sim Ueq,
Uanis(C42D) \\sim Ueq: with sigma of 0.03 and sigma for terminal atoms of 0.06
Uanis(Cl10) \\sim Ueq, Uanis(Cl9S) \\sim Ueq: with sigma of 0.01 and sigma for
terminal atoms of 0.02
Uanis(C56S) \\sim Ueq, Uanis(Cl13) \\sim Ueq, Uanis(C52S) \\sim Ueq,
Uanis(C51S) \\sim Ueq, Uanis(C53S) \\sim Ueq, Uanis(Cl14) \\sim Ueq,
Uanis(C54S) \\sim Ueq, Uanis(C55S) \\sim Ueq: with sigma of 0.01 and sigma for
terminal atoms of 0.02
Uanis(C35C) \\sim Ueq, Uanis(C40C) \\sim Ueq, Uanis(C39C) \\sim Ueq,
Uanis(C38C) \\sim Ueq, Uanis(C37C) \\sim Ueq, Uanis(C36C) \\sim Ueq: with sigma
of 0.03 and sigma for terminal atoms of 0.06
Uanis(C26S) \\sim Ueq, Uanis(Cl5S) \\sim Ueq, Uanis(C21S) \\sim Ueq,
Uanis(C22S) \\sim Ueq, Uanis(C23S) \\sim Ueq, Uanis(Cl6S) \\sim Ueq,
Uanis(C25S) \\sim Ueq, Uanis(C24S) \\sim Ueq: with sigma of 0.03 and sigma for
terminal atoms of 0.06
Uanis(C27A) \\sim Ueq, Uanis(C29A) \\sim Ueq, Uanis(C28A) \\sim Ueq,
Uanis(C30A) \\sim Ueq: with sigma of 0.03 and sigma for terminal atoms of 0.06
Uanis(C1S) = Uanis(C2S) = Uanis(C3S) = Uanis(C4S) = Uanis(C5S) = Uanis(C6S)
Uanis(Cl2S) = Uanis(Cl1S)
Uanis(C11S) = Uanis(C12S) = Uanis(C13S) = Uanis(C14S) = Uanis(C15S) =
Uanis(C16S)
Uanis(Cl3S) = Uanis(Cl4S)
Uanis(Cl6S) = Uanis(Cl5S)
Uanis(Cl12) = Uanis(Cl11)
Uanis(C62S) = Uanis(C63S) = Uanis(C64S) = Uanis(C65S) = Uanis(C66S) =
Uanis(C61S)
Uanis(C71S) = Uanis(C72S) = Uanis(C73S) = Uanis(C74S) = Uanis(C75S) =
Uanis(C76S)
Uanis(Cl16) = Uanis(Cl15)
Uanis(C51S) = Uanis(C56S) = Uanis(C55S) = Uanis(C54S) = Uanis(C53S) =
Uanis(C52S)
Uanis(Cl14) = Uanis(Cl13)
Uanis(C32S) = Uanis(C33S) = Uanis(C34S) = Uanis(C35S) = Uanis(C36S) =
Uanis(C31S)
Uanis(Cl8S) = Uanis(Cl7S)
Uanis(Cl10) = Uanis(Cl9S)
Uanis(C42S) = Uanis(C43S) = Uanis(C44S) = Uanis(C45S) = Uanis(C46S) =
Uanis(C41S)
Uanis(C22S) = Uanis(C21S) = Uanis(C26S) = Uanis(C25S) = Uanis(C24S) =
Uanis(C23S)
Uanis(C27B) = Uanis(C30B) = Uanis(C28B) = Uanis(C29B)
Uanis(C31B) = Uanis(C34B) = Uanis(C33B) = Uanis(C32B)
Uanis(C21B) = Uanis(C26B) = Uanis(C25B) = Uanis(C24B) = Uanis(C23B) =
Uanis(C22B)
Uanis(O2B) = Uanis(O1B)
Uanis(C15B) = Uanis(C16B) = Uanis(C17B) = Uanis(C18B) = Uanis(C19B) =
Uanis(C20B)
Uanis(C35B) = Uanis(C40B) = Uanis(C39B) = Uanis(C38B) = Uanis(C37B) =
Uanis(C36B)
Uanis(C45B) = Uanis(C47B) = Uanis(C48B) = Uanis(C46B)
Uanis(C42B) = Uanis(C41B) = Uanis(C43B) = Uanis(C44B)
Uanis(C21C) = Uanis(C22C) = Uanis(C23C) = Uanis(C24C) = Uanis(C25C) =
Uanis(C26C)
Uanis(C31C) = Uanis(C33C) = Uanis(C34C) = Uanis(C32C)
Uanis(C27C) = Uanis(C28C) = Uanis(C30C) = Uanis(C29C)
Uanis(C35C) = Uanis(C36C) = Uanis(C37C) = Uanis(C38C) = Uanis(C39C) =
Uanis(C40C)
Uanis(C48C) = Uanis(C46C) = Uanis(C45C) = Uanis(C47C)
Uanis(C41C) = Uanis(C43C) = Uanis(C42C) = Uanis(C44C)
Uanis(C16C) = Uanis(C17C) = Uanis(C18C) = Uanis(C19C) = Uanis(C20C) =
Uanis(C15C)
Uanis(C45A) = Uanis(C48A) = Uanis(C47A) = Uanis(C46A)
Uanis(C41A) = Uanis(C43A) = Uanis(C42A) = Uanis(C44A)
Uanis(C35A) = Uanis(C36A) = Uanis(C37A) = Uanis(C38A) = Uanis(C39A) =
Uanis(C40A)
Uanis(C21A) = Uanis(C26A) = Uanis(C25A) = Uanis(C24A) = Uanis(C23A) =
Uanis(C22A)
Uanis(C30A) = Uanis(C27A) = Uanis(C29A) = Uanis(C28A)
Uanis(C31A) = Uanis(C32A) = Uanis(C34A) = Uanis(C33A)
Uanis(C15D) = Uanis(C16D) = Uanis(C17D) = Uanis(C18D) = Uanis(C19D) =
Uanis(C20D)
Uanis(C21D) = Uanis(C26D) = Uanis(C25D) = Uanis(C24D) = Uanis(C23D) =
Uanis(C22D)
Uanis(C33D) = Uanis(C31D) = Uanis(C34D) = Uanis(C32D)
Uanis(C27D) = Uanis(C28D) = Uanis(C29D) = Uanis(C30D)
Uanis(C47D) = Uanis(C48D) = Uanis(C45D) = Uanis(C46D)
Uanis(C43D) = Uanis(C42D) = Uanis(C41D) = Uanis(C44D)
Uanis(C35D) = Uanis(C36D) = Uanis(C37D) = Uanis(C38D) = Uanis(C39D) =
Uanis(C40D)
Uanis(N2D) = Uanis(N1D) = Uanis(N1B) = Uanis(N2B)
Uanis(O1B) = Uanis(O2B) = Uanis(O1D) = Uanis(O2D) = Uanis(O1A) = Uanis(O2A) =
Uanis(O1C) = Uanis(O2C)
5.a Aromatic/amide H refined with riding coordinates:
 C6S(H6S), C5S(H5S), C4S(H4S), C3S(H3S), C12S(H12S), C13S(H13S), C14S(H14S),
 C15S(H15S), C23S(H23S), C24S(H24S), C25S(H25S), C26S(H26S), C33S(H33S),
 C34S(H34S), C35S(H35S), C36S(H36S), C46S(H46S), C45S(H45S), C44S(H44S),
 C43S(H43S), C63S(H63S), C64S(H64S), C65S(H65S), C66S(H66S), C56S(H56S),
 C55S(H55S), C54S(H54S), C53S(H53S), C76S(H76S), C75S(H75S), C74S(H74S),
 C73S(H73S), C1A(H1A), C1B(H1B), C1C(H1C), C1D(H1D), C3A(H3A), C3B(H3B),
 C3C(H3C), C3D(H3D), C4A(H4A), C4B(H4B), C4C(H4C), C4D(H4D), C8A(H8A), C8B(H8B),
  C8C(H8C), C8D(H8D), C9A(H9A), C9B(H9B), C9C(H9C), C9D(H9D), C11A(H11A),
 C11B(H11B), C11C(H11C), C11D(H11D), C17A(H17A), C17B(H17B), C17C(H17C),
 C17D(H17D), C20A(H20A), C20B(H20B), C20C(H20C), C20D(H20D), C22C(H22C),
 C24C(H24C), C26C(H26C), C26D(H26D), C24D(H24D), C22D(H22D), C22A(H22A),
 C22B(H22B), C24A(H24A), C24B(H24B), C26A(H26A), C26B(H26B), C36C(H36C),
 C38C(H38C), C40C(H40C), C40D(H40D), C38D(H38D), C36D(H36D), C36A(H36A),
 C36B(H36B), C38A(H38A), C38B(H38B), C40A(H40A), C40B(H40B)
5.b Fitted hexagon refined as free rotating group:
 C1S(C6S,C5S,C4S,C3S,C2S), C11S(C12S,C13S,C14S,C15S,C16S), C21S(C22S,C23S,C24S,
 C25S,C26S), C32S(C33S,C34S,C35S,C36S,C31S), C42S(C41S,C46S,C45S,C44S,C43S),
 C62S(C63S,C64S,C65S,C66S,C61S), C51S(C56S,C55S,C54S,C53S,C52S), C71S(C76S,C75S,
 C74S,C73S,C72S), C21C(C22C,C23C,C24C,C25C,C26C), C21D(C26D,C25D,C24D,C23D,
 C22D), C35C(C36C,C37C,C38C,C39C,C40C), C35D(C40D,C39D,C38D,C37D,C36D)
5.c Idealised Me refined as rotating group:
 C28A(H28A,H28B,H28C), C28B(H28D,H28E,H28F), C28C(H28G,H28H,H28I), C28D(H28J,
 H28K,H28L), C29A(H29A,H29B,H29C), C29B(H29D,H29E,H29F), C29C(H29G,H29H,H29I),
 C29D(H29J,H29K,H29L), C30A(H30A,H30B,H30C), C30B(H30D,H30E,H30F), C30C(H30G,
 H30H,H30I), C30D(H30J,H30K,H30L), C32A(H32A,H32B,H32C), C32B(H32D,H32E,H32F),
 C32C(H32G,H32H,H32I), C32D(H32J,H32K,H32L), C33A(H33A,H33B,H33C), C33B(H33D,
 H33E,H33F), C33C(H33G,H33H,H33I), C33D(H33J,H33K,H33L), C34A(H34A,H34B,H34C),
 C34B(H34D,H34E,H34F), C34C(H34G,H34H,H34I), C34D(H34J,H34K,H34L), C42A(H42A,
 H42B,H42C), C42B(H42D,H42E,H42F), C42C(H42G,H42H,H42I), C42D(H42J,H42K,H42L),
 C43A(H43A,H43B,H43C), C43B(H43D,H43E,H43F), C43C(H43G,H43H,H43I), C43D(H43J,
 H43K,H43L), C44A(H44A,H44B,H44C), C44B(H44D,H44E,H44F), C44C(H44G,H44H,H44I),
 C44D(H44J,H44K,H44L), C46A(H46A,H46B,H46C), C46B(H46D,H46E,H46F), C46C(H46G,
 H46H,H46I), C46D(H46J,H46K,H46L), C47A(H47A,H47B,H47C), C47B(H47D,H47E,H47F),
 C47C(H47G,H47H,H47I), C47D(H47J,H47K,H47L), C48A(H48A,H48B,H48C), C48B(H48D,
 H48E,H48F), C48C(H48G,H48H,H48I), C48D(H48J,H48K,H48L)
;
_smtbx_masks_void_probe_radius 1.2
_smtbx_masks_void_truncation_radius 1.2
_olex2_submission_special_instructions 'No special instructions were received'
_oxdiff_exptl_absorpt_empirical_details
;
Empirical correction (ABSPACK) includes:
- Absorption correction using spherical harmonics
- Frame scaling
;
_oxdiff_exptl_absorpt_empirical_full_max 1.849
_oxdiff_exptl_absorpt_empirical_full_min 0.508

loop_
_space_group_symop_operation_xyz
'x, y, z'
'-x, -y, -z'

loop_
_atom_site_label
_atom_site_type_symbol
_atom_site_fract_x
_atom_site_fract_y
_atom_site_fract_z
_atom_site_U_iso_or_equiv
_atom_site_adp_type
_atom_site_occupancy
_atom_site_site_symmetry_order
_atom_site_calc_flag
_atom_site_refinement_flags_posn
_atom_site_refinement_flags_adp
_atom_site_refinement_flags_occupancy
_atom_site_disorder_assembly
_atom_site_disorder_group
Cl1S Cl 0.9514(8) 1.2636(5) 0.2607(5) 0.418(5) Uani 1 1 d D U . . .
Cl2S Cl 0.8851(7) 1.1319(5) 0.2368(5) 0.418(5) Uani 1 1 d D U . . .
C1S C 0.9946(7) 1.1521(5) 0.2428(5) 0.226(4) Uani 1 1 d DG . . . .
C6S C 1.0621(9) 1.1114(4) 0.2327(5) 0.226(4) Uani 1 1 d G . . . .
H6S H 1.045039 1.074570 0.226799 0.271 Uiso 1 1 calc R U . . .
C5S C 1.1546(8) 1.1247(5) 0.2312(5) 0.226(4) Uani 1 1 d G . . . .
H5S H 1.200811 1.096964 0.224302 0.271 Uiso 1 1 calc R U . . .
C4S C 1.1796(7) 1.1787(6) 0.2398(5) 0.226(4) Uani 1 1 d G . . . .
H4S H 1.242858 1.187764 0.238799 0.271 Uiso 1 1 calc R U . . .
C3S C 1.1121(9) 1.2193(5) 0.2499(5) 0.226(4) Uani 1 1 d G . . . .
H3S H 1.129132 1.256168 0.255794 0.271 Uiso 1 1 calc R U . . .
C2S C 1.0195(8) 1.2060(5) 0.2514(5) 0.226(4) Uani 1 1 d DG . . . .
Cl3S Cl 0.8398(4) 0.9859(4) 0.2261(3) 0.290(3) Uani 1 1 d D U . . .
Cl4S Cl 0.8427(4) 0.9207(4) 0.1431(3) 0.290(3) Uani 1 1 d D U . . .
C11S C 0.8070(9) 0.9152(5) 0.2307(4) 0.239(4) Uani 1 1 d DG U . . .
C12S C 0.7771(10) 0.8848(7) 0.2716(4) 0.239(4) Uani 1 1 d G U . . .
H12S H 0.775272 0.903802 0.295959 0.287 Uiso 1 1 calc R U . . .
C13S C 0.7498(9) 0.8267(7) 0.2767(4) 0.239(4) Uani 1 1 d G U . . .
H13S H 0.729321 0.805957 0.304675 0.287 Uiso 1 1 calc R U . . .
C14S C 0.7525(9) 0.7990(5) 0.2411(6) 0.239(4) Uani 1 1 d G U . . .
H14S H 0.733796 0.759276 0.244597 0.287 Uiso 1 1 calc R U . . .
C15S C 0.7824(10) 0.8294(6) 0.2002(5) 0.239(4) Uani 1 1 d G U . . .
H15S H 0.784221 0.810438 0.175804 0.287 Uiso 1 1 calc R U . . .
C16S C 0.8097(10) 0.8875(6) 0.1950(3) 0.239(4) Uani 1 1 d DG U . . .
Cl5S Cl 0.6043(4) 1.0464(3) 0.2687(2) 0.271(2) Uani 1 1 d D U . . .
Cl6S Cl 0.5236(4) 0.9250(4) 0.3200(2) 0.271(2) Uani 1 1 d D U . . .
C21S C 0.5841(8) 0.9893(5) 0.2412(4) 0.211(4) Uani 1 1 d DG U . . .
C22S C 0.5499(8) 0.9357(5) 0.2634(3) 0.211(4) Uani 1 1 d DG U . . .
C23S C 0.5324(8) 0.8914(4) 0.2411(5) 0.211(4) Uani 1 1 d G U . . .
H23S H 0.508967 0.854743 0.256262 0.253 Uiso 1 1 calc R U . . .
C24S C 0.5491(8) 0.9008(6) 0.1965(5) 0.211(4) Uani 1 1 d G U . . .
H24S H 0.537119 0.870494 0.181264 0.253 Uiso 1 1 calc R U . . .
C25S C 0.5833(8) 0.9544(7) 0.1743(3) 0.211(4) Uani 1 1 d G U . . .
H25S H 0.594766 0.960793 0.143858 0.253 Uiso 1 1 calc R U . . .
C26S C 0.6009(8) 0.9987(5) 0.1966(4) 0.211(4) Uani 1 1 d G U . . .
H26S H 0.624260 1.035341 0.181450 0.253 Uiso 1 1 calc R U . . .
Cl7S Cl 0.5778(7) 0.8607(5) 0.4342(4) 0.382(4) Uani 1 1 d D U . . .
Cl8S Cl 0.6736(8) 0.7839(5) 0.4963(4) 0.382(4) Uani 1 1 d D U . . .
C32S C 0.7383(11) 0.8113(7) 0.4466(4) 0.268(5) Uani 1 1 d DG U . . .
C33S C 0.8305(11) 0.7963(7) 0.4358(6) 0.268(5) Uani 1 1 d G U . . .
H33S H 0.861430 0.776250 0.457105 0.322 Uiso 1 1 calc R U . . .
C34S C 0.8773(9) 0.8107(8) 0.3939(6) 0.268(5) Uani 1 1 d G U . . .
H34S H 0.940360 0.800474 0.386507 0.322 Uiso 1 1 calc R U . . .
C35S C 0.8320(12) 0.8401(8) 0.3628(4) 0.268(5) Uani 1 1 d G U . . .
H35S H 0.864081 0.849892 0.334096 0.322 Uiso 1 1 calc R U . . .
C36S C 0.7398(13) 0.8550(7) 0.3736(4) 0.268(5) Uani 1 1 d G U . . .
H36S H 0.708870 0.875085 0.352282 0.322 Uiso 1 1 calc R U . . .
C31S C 0.6930(9) 0.8406(7) 0.4155(5) 0.268(5) Uani 1 1 d DG U . . .
Cl9S Cl 0.4574(8) 0.7328(5) 0.2776(4) 0.413(4) Uani 1 1 d D U . . .
Cl10 Cl 0.4889(8) 0.7544(5) 0.1878(4) 0.413(4) Uani 1 1 d D U . . .
C42S C 0.5796(8) 0.7142(6) 0.2075(4) 0.250(5) Uani 1 1 d DG . . . .
C41S C 0.5644(8) 0.7051(6) 0.2521(4) 0.250(5) Uani 1 1 d DG . . . .
C46S C 0.6241(10) 0.6704(6) 0.2736(4) 0.250(5) Uani 1 1 d G . . . .
H46S H 0.613683 0.664168 0.304041 0.301 Uiso 1 1 calc R U . . .
C45S C 0.6991(9) 0.6448(6) 0.2506(6) 0.250(5) Uani 1 1 d G . . . .
H45S H 0.739915 0.621125 0.265309 0.301 Uiso 1 1 calc R U . . .
C44S C 0.7143(8) 0.6539(6) 0.2061(6) 0.250(5) Uani 1 1 d G . . . .
H44S H 0.765573 0.636444 0.190329 0.301 Uiso 1 1 calc R U . . .
C43S C 0.6546(10) 0.6886(7) 0.1845(4) 0.250(5) Uani 1 1 d G . . . .
H43S H 0.664999 0.694807 0.154080 0.301 Uiso 1 1 calc R U . . .
Cl11 Cl 0.3986(8) 0.6019(5) 0.1784(4) 0.368(4) Uani 1 1 d D . . . .
Cl12 Cl 0.2012(8) 0.5984(5) 0.1814(4) 0.368(4) Uani 1 1 d D . . . .
C62S C 0.2324(10) 0.5918(5) 0.2325(4) 0.236(5) Uani 1 1 d DG . . . .
C63S C 0.1699(7) 0.5802(5) 0.2710(5) 0.236(5) Uani 1 1 d G . . . .
H63S H 0.105350 0.580878 0.270935 0.283 Uiso 1 1 calc R U . . .
C64S C 0.2020(11) 0.5677(5) 0.3094(4) 0.236(5) Uani 1 1 d G . . . .
H64S H 0.159358 0.559750 0.335708 0.283 Uiso 1 1 calc R U . . .
C65S C 0.2965(13) 0.5667(5) 0.3095(4) 0.236(5) Uani 1 1 d G . . . .
H65S H 0.318473 0.558169 0.335783 0.283 Uiso 1 1 calc R U . . .
C66S C 0.3590(8) 0.5784(5) 0.2711(5) 0.236(5) Uani 1 1 d G . . . .
H66S H 0.423581 0.577716 0.271083 0.283 Uiso 1 1 calc R U . . .
C61S C 0.3269(9) 0.5909(5) 0.2326(4) 0.236(5) Uani 1 1 d DG . . . .
Cl13 Cl 0.6497(6) 0.4838(4) 0.2944(3) 0.293(3) Uani 1 1 d D U . . .
Cl14 Cl 0.8326(6) 0.4357(3) 0.2518(3) 0.293(3) Uani 1 1 d D U . . .
C51S C 0.7662(9) 0.4739(6) 0.2206(4) 0.247(4) Uani 1 1 d DG U . . .
C56S C 0.7961(9) 0.4772(7) 0.1767(5) 0.247(4) Uani 1 1 d G U . . .
H56S H 0.853276 0.460511 0.165919 0.297 Uiso 1 1 calc R U . . .
C55S C 0.7424(12) 0.5050(7) 0.1484(3) 0.247(4) Uani 1 1 d G U . . .
H55S H 0.762802 0.507274 0.118406 0.297 Uiso 1 1 calc R U . . .
C54S C 0.6587(11) 0.5295(7) 0.1642(5) 0.247(4) Uani 1 1 d G U . . .
H54S H 0.622010 0.548449 0.144892 0.297 Uiso 1 1 calc R U . . .
C53S C 0.6289(8) 0.5261(6) 0.2081(5) 0.247(4) Uani 1 1 d G U . . .
H53S H 0.571691 0.542861 0.218891 0.297 Uiso 1 1 calc R U . . .
C52S C 0.6826(9) 0.4984(7) 0.2364(4) 0.247(4) Uani 1 1 d DG U . . .
Cl15 Cl 0.3802(7) 0.4181(4) 0.3018(3) 0.316(3) Uani 1 1 d D . . . .
Cl16 Cl 0.3207(6) 0.2901(4) 0.3032(3) 0.316(3) Uani 1 1 d D . . . .
C71S C 0.3848(10) 0.3262(6) 0.2571(4) 0.289(7) Uani 1 1 d DG . . . .
C76S C 0.4082(11) 0.2959(5) 0.2225(6) 0.289(7) Uani 1 1 d G . . . .
H76S H 0.385498 0.257319 0.224422 0.347 Uiso 1 1 calc R U . . .
C75S C 0.4649(12) 0.3221(9) 0.1852(5) 0.289(7) Uani 1 1 d G . . . .
H75S H 0.480943 0.301462 0.161584 0.347 Uiso 1 1 calc R U . . .
C74S C 0.4982(10) 0.3786(9) 0.1825(5) 0.289(7) Uani 1 1 d G . . . .
H74S H 0.536970 0.396515 0.156965 0.347 Uiso 1 1 calc R U . . .
C73S C 0.4748(10) 0.4088(6) 0.2171(6) 0.289(7) Uani 1 1 d G . . . .
H73S H 0.497552 0.447427 0.215183 0.347 Uiso 1 1 calc R U . . .
C72S C 0.4181(11) 0.3826(6) 0.2544(5) 0.289(7) Uani 1 1 d DG . . . .
O1A O 1.0802(6) 0.9810(4) 0.2757(3) 0.1438(14) Uani 1 1 d . . . . .
O1B O 0.4132(6) 0.3074(4) 0.4229(3) 0.1438(14) Uani 1 1 d . . . . .
O1C O 0.4138(6) 1.1453(4) 0.2057(3) 0.1438(14) Uani 1 1 d . . . . .
O1D O 0.3874(6) 0.4288(4) 0.0592(3) 0.1438(14) Uani 1 1 d D U . . .
O2A O 1.1094(6) 0.9999(4) 0.1936(3) 0.1438(14) Uani 1 1 d . . . . .
O2B O 0.2447(6) 0.3457(3) 0.4324(3) 0.1438(14) Uani 1 1 d . . . . .
O2C O 0.3800(6) 1.1274(4) 0.2869(3) 0.1438(14) Uani 1 1 d . . . . .
O2D O 0.5533(6) 0.3936(4) 0.0573(3) 0.1438(14) Uani 1 1 d D U . . .
N1A N 0.9784(5) 0.7824(4) 0.2764(3) 0.093(2) Uani 1 1 d . . . . .
N1B N 0.5418(6) 0.5026(4) 0.3921(3) 0.1075(16) Uani 1 1 d . . . . .
N1C N 0.3306(6) 0.9481(4) 0.1990(3) 0.101(3) Uani 1 1 d . . . . .
N1D N 0.4746(6) 0.6225(4) 0.0693(3) 0.1075(16) Uani 1 1 d . . . . .
N2A N 1.0117(5) 0.8071(4) 0.1845(3) 0.100(3) Uani 1 1 d . . . . .
N2B N 0.3557(6) 0.5437(4) 0.4047(3) 0.1075(16) Uani 1 1 d . . . . .
N2C N 0.2992(5) 0.9278(4) 0.2895(3) 0.095(2) Uani 1 1 d . . . . .
N2D N 0.6622(6) 0.5854(4) 0.0611(3) 0.1075(16) Uani 1 1 d . . . . .
C1A C 0.8863(6) 0.6773(5) 0.3145(4) 0.093(3) Uani 1 1 d . . . . .
H1A H 0.885293 0.708627 0.330524 0.112 Uiso 1 1 calc R U . . .
C1B C 0.6857(9) 0.5875(5) 0.3766(3) 0.110(3) Uani 1 1 d . . . . .
H1B H 0.699376 0.549546 0.369704 0.132 Uiso 1 1 calc R U . . .
C1C C 0.3339(7) 0.8480(5) 0.1545(4) 0.095(3) Uani 1 1 d . . . . .
H1C H 0.365959 0.882390 0.139533 0.115 Uiso 1 1 calc R U . . .
C1D C 0.4355(8) 0.7357(5) 0.0906(4) 0.113(4) Uani 1 1 d . . . . .
H1D H 0.386937 0.707476 0.096305 0.135 Uiso 1 1 calc R U . . .
C2A C 0.8391(7) 0.6245(5) 0.3336(4) 0.099(3) Uani 1 1 d . . . . .
C2B C 0.7582(8) 0.6277(6) 0.3704(4) 0.101(3) Uani 1 1 d . . . . .
C2C C 0.3335(9) 0.8000(6) 0.1338(4) 0.112(3) Uani 1 1 d . . . . .
C2D C 0.4151(11) 0.7916(7) 0.1006(4) 0.130(5) Uani 1 1 d . . . . .
C3A C 0.8588(8) 0.5767(6) 0.3150(5) 0.122(4) Uani 1 1 d . . . . .
H3A H 0.838654 0.539343 0.330108 0.146 Uiso 1 1 calc R U . . .
C3B C 0.7457(8) 0.6763(6) 0.3880(4) 0.109(3) Uani 1 1 d . . . . .
H3B H 0.796838 0.700398 0.388907 0.131 Uiso 1 1 calc R U . . .
C3C C 0.2705(8) 0.7572(6) 0.1519(5) 0.112(4) Uani 1 1 d . . . . .
H3C H 0.256894 0.729203 0.135077 0.134 Uiso 1 1 calc R U . . .
C3D C 0.4858(10) 0.8351(5) 0.0826(4) 0.122(4) Uani 1 1 d . . . . .
H3D H 0.470863 0.874929 0.083202 0.146 Uiso 1 1 calc R U . . .
C4A C 0.9080(8) 0.5819(5) 0.2742(5) 0.122(4) Uani 1 1 d . . . . .
H4A H 0.921582 0.547252 0.262002 0.146 Uiso 1 1 calc R U . . .
C4B C 0.6487(9) 0.6921(5) 0.4066(4) 0.110(3) Uani 1 1 d . . . . .
H4B H 0.637371 0.726272 0.419574 0.132 Uiso 1 1 calc R U . . .
C4C C 0.2236(7) 0.7529(6) 0.1956(4) 0.110(3) Uani 1 1 d . . . . .
H4C H 0.184297 0.720500 0.208605 0.133 Uiso 1 1 calc R U . . .
C4D C 0.5716(9) 0.8220(5) 0.0650(3) 0.106(3) Uani 1 1 d . . . . .
H4D H 0.616973 0.851906 0.054154 0.128 Uiso 1 1 calc R U . . .
C5A C 0.9418(7) 0.6382(5) 0.2477(5) 0.105(4) Uani 1 1 d . . . . .
C5B C 0.5740(8) 0.6548(5) 0.4042(3) 0.100(3) Uani 1 1 d . . . . .
C5C C 0.2372(7) 0.7968(6) 0.2179(4) 0.101(3) Uani 1 1 d . . . . .
C5D C 0.5948(9) 0.7607(6) 0.0626(3) 0.105(3) Uani 1 1 d . . . . .
C6A C 0.9333(7) 0.6839(5) 0.2732(4) 0.098(3) Uani 1 1 d . . . . .
C6B C 0.5954(9) 0.6000(5) 0.3922(3) 0.105(3) Uani 1 1 d . . . . .
C6C C 0.2901(9) 0.8473(6) 0.1953(5) 0.119(4) Uani 1 1 d . . . . .
C6D C 0.5238(8) 0.7197(6) 0.0727(4) 0.108(3) Uani 1 1 d . . . . .
C7A C 0.9574(6) 0.6494(5) 0.2027(4) 0.097(3) Uani 1 1 d . . . . .
C7B C 0.4790(7) 0.6806(6) 0.4072(3) 0.104(3) Uani 1 1 d . . . . .
C7C C 0.2200(6) 0.7891(6) 0.2657(4) 0.099(3) Uani 1 1 d . . . . .
C7D C 0.6957(8) 0.7416(5) 0.0589(3) 0.098(3) Uani 1 1 d . . . . .
C8A C 0.9426(6) 0.6065(6) 0.1781(5) 0.111(4) Uani 1 1 d . . . . .
H8A H 0.946084 0.566179 0.188627 0.133 Uiso 1 1 calc R U . . .
C8B C 0.4588(9) 0.7386(5) 0.4068(3) 0.106(3) Uani 1 1 d . . . . .
H8B H 0.500739 0.763440 0.415245 0.127 Uiso 1 1 calc R U . . .
C8C C 0.1857(7) 0.7332(6) 0.2873(5) 0.119(4) Uani 1 1 d . . . . .
H8C H 0.151940 0.708043 0.274674 0.143 Uiso 1 1 calc R U . . .
C8D C 0.7664(9) 0.7783(5) 0.0589(3) 0.100(3) Uani 1 1 d . . . . .
H8D H 0.761080 0.818671 0.049141 0.120 Uiso 1 1 calc R U . . .
C9A C 0.9228(6) 0.6255(6) 0.1376(4) 0.109(3) Uani 1 1 d . . . . .
H9A H 0.914382 0.596400 0.120690 0.131 Uiso 1 1 calc R U . . .
C9B C 0.3828(8) 0.7607(5) 0.3950(3) 0.095(3) Uani 1 1 d . . . . .
H9B H 0.369651 0.800704 0.396220 0.113 Uiso 1 1 calc R U . . .
C9C C 0.2062(7) 0.7185(5) 0.3288(5) 0.111(4) Uani 1 1 d . . . . .
H9C H 0.181599 0.682602 0.344902 0.134 Uiso 1 1 calc R U . . .
C9D C 0.8432(9) 0.7588(6) 0.0723(3) 0.106(3) Uani 1 1 d . . . . .
H9D H 0.890772 0.786367 0.071816 0.127 Uiso 1 1 calc R U . . .
C10A C 0.9139(7) 0.6841(5) 0.1191(4) 0.096(3) Uani 1 1 d . . . . .
C10B C 0.3211(8) 0.7260(5) 0.3808(3) 0.111(4) Uani 1 1 d D . . . .
C10C C 0.2610(8) 0.7530(5) 0.3487(4) 0.104(3) Uani 1 1 d D . . . .
C10D C 0.8580(7) 0.7010(5) 0.0869(3) 0.089(3) Uani 1 1 d . . . . .
C11A C 0.9433(6) 0.7231(5) 0.1411(4) 0.094(3) Uani 1 1 d . . . . .
H11A H 0.949602 0.762678 0.127872 0.113 Uiso 1 1 calc R U . . .
C11B C 0.3291(7) 0.6645(5) 0.3867(3) 0.099(3) Uani 1 1 d . . . . .
H11B H 0.280861 0.640083 0.382889 0.118 Uiso 1 1 calc R U . . .
C11C C 0.2723(7) 0.8080(5) 0.3289(4) 0.105(3) Uani 1 1 d . . . . .
H11C H 0.293237 0.836018 0.343952 0.126 Uiso 1 1 calc R U . . .
C11D C 0.7923(7) 0.6617(5) 0.0804(3) 0.097(3) Uani 1 1 d . . . . .
H11D H 0.804455 0.621184 0.085123 0.117 Uiso 1 1 calc R U . . .
C12A C 0.9653(6) 0.7091(5) 0.1822(4) 0.095(3) Uani 1 1 d . . . . .
C12B C 0.4125(9) 0.6404(6) 0.3986(3) 0.111(4) Uani 1 1 d . . . . .
C12C C 0.2553(6) 0.8274(5) 0.2873(4) 0.093(3) Uani 1 1 d . . . . .
C12D C 0.7054(8) 0.6805(5) 0.0665(3) 0.098(3) Uani 1 1 d . . . . .
C13A C 0.9810(6) 0.7531(5) 0.2064(4) 0.093(3) Uani 1 1 d . . . . .
C13B C 0.4266(7) 0.5793(4) 0.4006(3) 0.090(3) Uani 1 1 d . . . . .
C13C C 0.2858(7) 0.8856(5) 0.2681(4) 0.106(3) Uani 1 1 d . . . . .
C13D C 0.6397(8) 0.6409(5) 0.0652(3) 0.099(3) Uani 1 1 d . . . . .
C14A C 0.9671(6) 0.7444(5) 0.2509(4) 0.101(3) Uani 1 1 d . . . . .
C14B C 0.5174(9) 0.5588(5) 0.3951(3) 0.112(4) Uani 1 1 d . . . . .
C14C C 0.3052(7) 0.8963(6) 0.2190(4) 0.108(3) Uani 1 1 d . . . . .
C14D C 0.5420(8) 0.6577(5) 0.0690(4) 0.111(3) Uani 1 1 d . . . . .
C15A C 1.0097(6) 0.8380(5) 0.2538(4) 0.091(3) Uani 1 1 d . . . . .
C15B C 0.4632(8) 0.4664(4) 0.3992(3) 0.1065(16) Uani 1 1 d . . . . .
C15C C 0.3417(8) 0.9894(5) 0.2214(4) 0.1121(17) Uani 1 1 d . . . . .
C15D C 0.4935(10) 0.5687(7) 0.0645(5) 0.149(2) Uani 1 1 d . U . . .
C16A C 1.0249(6) 0.8485(5) 0.2097(4) 0.094(3) Uani 1 1 d . . . . .
C16B C 0.3731(7) 0.4863(4) 0.4070(3) 0.1065(16) Uani 1 1 d . . . . .
C16C C 0.3243(8) 0.9805(5) 0.2658(4) 0.1121(17) Uani 1 1 d . . . . .
C16D C 0.5926(10) 0.5476(7) 0.0581(5) 0.149(2) Uani 1 1 d . U . . .
C17A C 1.0576(6) 0.9060(5) 0.1874(4) 0.095(3) Uani 1 1 d . . . . .
H17A H 1.064866 0.914237 0.157019 0.114 Uiso 1 1 calc R U . . .
C17B C 0.2965(8) 0.4460(4) 0.4157(3) 0.1065(16) Uani 1 1 d . . . . .
H17B H 0.234701 0.459432 0.418346 0.128 Uiso 1 1 calc R U . . .
C17C C 0.3369(8) 1.0247(5) 0.2880(4) 0.1121(17) Uani 1 1 d . . . . .
H17C H 0.324342 1.017077 0.318477 0.134 Uiso 1 1 calc R U . . .
C17D C 0.6090(10) 0.4886(6) 0.0604(5) 0.149(2) Uani 1 1 d . U . . .
H17D H 0.668788 0.475516 0.064371 0.179 Uiso 1 1 calc R U . . .
C18A C 1.0776(6) 0.9480(5) 0.2101(4) 0.097(3) Uani 1 1 d . . . . .
C18B C 0.3147(7) 0.3885(4) 0.4201(3) 0.1065(16) Uani 1 1 d . . . . .
C18C C 0.3667(8) 1.0796(5) 0.2685(4) 0.1121(17) Uani 1 1 d . . . . .
C18D C 0.5477(10) 0.4489(7) 0.0575(5) 0.149(2) Uani 1 1 d . U . . .
C19A C 1.0622(6) 0.9366(5) 0.2587(4) 0.103(4) Uani 1 1 d . . . . .
C19B C 0.4065(7) 0.3685(4) 0.4139(3) 0.1065(16) Uani 1 1 d . . . . .
C19C C 0.3825(8) 1.0890(5) 0.2213(4) 0.1121(17) Uani 1 1 d . . . . .
C19D C 0.4489(9) 0.4690(6) 0.0624(5) 0.149(2) Uani 1 1 d D U . . .
C20A C 1.0271(6) 0.8811(6) 0.2771(3) 0.100(3) Uani 1 1 d . . . . .
H20A H 1.014452 0.872343 0.307507 0.119 Uiso 1 1 calc R U . . .
C20B C 0.4769(8) 0.4058(4) 0.4040(3) 0.1065(16) Uani 1 1 d . . . . .
H20B H 0.538172 0.391404 0.400122 0.128 Uiso 1 1 calc R U . . .
C20C C 0.3725(8) 1.0479(5) 0.1993(4) 0.1121(17) Uani 1 1 d . . . . .
H20C H 0.384994 1.055468 0.168827 0.134 Uiso 1 1 calc R U . . .
C20D C 0.4231(10) 0.5270(6) 0.0676(5) 0.149(2) Uani 1 1 d . U . . .
H20D H 0.359790 0.537360 0.073062 0.179 Uiso 1 1 calc R U . . .
C21A C 1.1188(9) 1.0166(5) 0.1497(4) 0.1226(18) Uani 1 1 d . . . . .
C21B C 0.1556(9) 0.3631(5) 0.4431(5) 0.129(2) Uani 1 1 d . . . . .
C21C C 0.3475(5) 1.1195(3) 0.33072(17) 0.1134(17) Uani 1 1 d G . . . .
C22C C 0.2617(5) 1.1406(3) 0.3472(2) 0.1134(17) Uani 1 1 d G . . . .
H22C H 0.222467 1.157530 0.328388 0.136 Uiso 1 1 calc R U . . .
C23C C 0.2334(4) 1.1370(3) 0.3913(2) 0.1134(17) Uani 1 1 d G . . . .
C24C C 0.2909(5) 1.1123(3) 0.41885(17) 0.1134(17) Uani 1 1 d G . . . .
H24C H 0.271502 1.109858 0.448974 0.136 Uiso 1 1 calc R U . . .
C25C C 0.3767(5) 1.0912(3) 0.4023(2) 0.1134(17) Uani 1 1 d G . . . .
C26C C 0.4050(4) 1.0948(3) 0.3583(2) 0.1134(17) Uani 1 1 d G . . . .
H26C H 0.463647 1.080348 0.346996 0.136 Uiso 1 1 calc R U . . .
C21D C 0.6412(6) 0.3669(4) 0.0585(4) 0.167(3) Uani 1 1 d DG U . . .
C26D C 0.6755(7) 0.3483(5) 0.0958(3) 0.167(3) Uani 1 1 d G U . . .
H26D H 0.640335 0.353737 0.122796 0.201 Uiso 1 1 calc R U . . .
C25D C 0.7611(8) 0.3217(5) 0.0936(3) 0.167(3) Uani 1 1 d DG U . . .
C24D C 0.8125(6) 0.3138(4) 0.0540(4) 0.167(3) Uani 1 1 d G U . . .
H24D H 0.871022 0.295627 0.052536 0.201 Uiso 1 1 calc R U . . .
C23D C 0.7782(7) 0.3324(5) 0.0167(3) 0.167(3) Uani 1 1 d G U . . .
C22D C 0.6926(8) 0.3590(5) 0.0190(3) 0.167(3) Uani 1 1 d G U . . .
H22D H 0.669165 0.371716 -0.006541 0.201 Uiso 1 1 calc R U . . .
C22A C 1.0461(9) 1.0456(5) 0.1324(4) 0.1226(18) Uani 1 1 d . . . . .
H22A H 0.989648 1.052772 0.150426 0.147 Uiso 1 1 calc R U . . .
C22B C 0.1148(8) 0.3665(5) 0.4809(5) 0.129(2) Uani 1 1 d . . . . .
H22B H 0.148850 0.359309 0.503582 0.155 Uiso 1 1 calc R U . . .
C23A C 1.0578(9) 1.0627(5) 0.0903(4) 0.1226(18) Uani 1 1 d . . . . .
C23B C 0.0242(8) 0.3801(5) 0.4902(5) 0.129(2) Uani 1 1 d . . . . .
C24A C 1.1387(9) 1.0513(5) 0.0649(4) 0.1226(18) Uani 1 1 d . . . . .
H24A H 1.145921 1.064911 0.035073 0.147 Uiso 1 1 calc R U . . .
C24B C -0.0222(8) 0.3951(5) 0.4571(4) 0.129(2) Uani 1 1 d . . . . .
H24B H -0.084345 0.407488 0.463362 0.155 Uiso 1 1 calc R U . . .
C25A C 1.2055(9) 1.0233(5) 0.0787(4) 0.1226(18) Uani 1 1 d . . . . .
C25B C 0.0187(8) 0.3930(5) 0.4128(4) 0.129(2) Uani 1 1 d . . . . .
C26A C 1.2012(9) 1.0064(5) 0.1226(4) 0.1226(18) Uani 1 1 d . . . . .
H26A H 1.252185 0.988531 0.133638 0.147 Uiso 1 1 calc R U . . .
C26B C 0.1097(8) 0.3762(5) 0.4076(5) 0.129(2) Uani 1 1 d . . . . .
H26B H 0.142507 0.373294 0.379615 0.155 Uiso 1 1 calc R U . . .
C27A C 1.3079(13) 1.0067(8) 0.0485(6) 0.217(4) Uani 1 1 d D U . . .
C27B C -0.0258(13) 0.3866(8) 0.5358(7) 0.230(5) Uani 1 1 d D U . . .
C27C C 0.1318(14) 1.1596(9) 0.4106(7) 0.237(5) Uani 1 1 d D U . . .
C27D C 0.8281(12) 0.3257(8) -0.0270(6) 0.174(3) Uani 1 1 d . U . . .
C28A C 1.3128(12) 1.0434(7) 0.0067(5) 0.217(4) Uani 1 1 d D U . . .
H28A H 1.290602 1.021108 -0.013184 0.325 Uiso 1 1 calc R U . . .
H28B H 1.376986 1.056023 -0.004762 0.325 Uiso 1 1 calc R U . . .
H28C H 1.274044 1.077693 0.010053 0.325 Uiso 1 1 calc R U . . .
C28B C -0.1108(12) 0.4226(8) 0.5362(7) 0.230(5) Uani 1 1 d D U . . .
H28D H -0.116711 0.446150 0.559394 0.345 Uiso 1 1 calc R U . . .
H28E H -0.165229 0.396886 0.540680 0.345 Uiso 1 1 calc R U . . .
H28F H -0.106393 0.448237 0.508679 0.345 Uiso 1 1 calc R U . . .
C28C C 0.1319(14) 1.2270(7) 0.3955(7) 0.237(5) Uani 1 1 d D U . . .
H28G H 0.184287 1.245162 0.403884 0.356 Uiso 1 1 calc R U . . .
H28H H 0.074027 1.243264 0.408958 0.356 Uiso 1 1 calc R U . . .
H28I H 0.137527 1.234748 0.364276 0.356 Uiso 1 1 calc R U . . .
C28D C 0.9104(10) 0.2822(7) -0.0246(5) 0.174(3) Uani 1 1 d . U . . .
H28J H 0.950599 0.294682 -0.006324 0.262 Uiso 1 1 calc R U . . .
H28K H 0.946153 0.281655 -0.053493 0.262 Uiso 1 1 calc R U . . .
H28L H 0.885834 0.242960 -0.012583 0.262 Uiso 1 1 calc R U . . .
C29A C 1.3865(12) 1.0158(8) 0.0711(5) 0.217(4) Uani 1 1 d D U . . .
H29A H 1.366305 1.040576 0.093109 0.325 Uiso 1 1 calc R U . . .
H29B H 1.438735 1.034590 0.050325 0.325 Uiso 1 1 calc R U . . .
H29C H 1.405748 0.977996 0.084614 0.325 Uiso 1 1 calc R U . . .
C29B C -0.0532(13) 0.3229(7) 0.5540(7) 0.230(5) Uani 1 1 d D U . . .
H29D H -0.119674 0.317288 0.555466 0.345 Uiso 1 1 calc R U . . .
H29E H -0.038453 0.313491 0.582840 0.345 Uiso 1 1 calc R U . . .
H29F H -0.018781 0.297151 0.535348 0.345 Uiso 1 1 calc R U . . .
C29C C 0.1079(15) 1.1492(8) 0.4594(6) 0.237(5) Uani 1 1 d D U . . .
H29G H 0.117624 1.108218 0.470007 0.356 Uiso 1 1 calc R U . . .
H29H H 0.042996 1.158937 0.468607 0.356 Uiso 1 1 calc R U . . .
H29I H 0.147681 1.173938 0.470970 0.356 Uiso 1 1 calc R U . . .
C29D C 0.7739(11) 0.3160(7) -0.0583(5) 0.174(3) Uani 1 1 d . U . . .
H29J H 0.748197 0.276286 -0.051473 0.262 Uiso 1 1 calc R U . . .
H29K H 0.813140 0.321167 -0.086802 0.262 Uiso 1 1 calc R U . . .
H29L H 0.723374 0.343981 -0.058036 0.262 Uiso 1 1 calc R U . . .
C30A C 1.3022(12) 0.9420(7) 0.0440(5) 0.217(4) Uani 1 1 d D U . . .
H30A H 1.302708 0.918043 0.071836 0.325 Uiso 1 1 calc R U . . .
H30B H 1.355341 0.932189 0.023153 0.325 Uiso 1 1 calc R U . . .
H30C H 1.244859 0.934316 0.034103 0.325 Uiso 1 1 calc R U . . .
C30B C 0.0375(12) 0.4084(8) 0.5634(7) 0.230(5) Uani 1 1 d D U . . .
H30D H 0.091345 0.383125 0.563667 0.345 Uiso 1 1 calc R U . . .
H30E H 0.003466 0.407547 0.592688 0.345 Uiso 1 1 calc R U . . .
H30F H 0.058100 0.448366 0.551314 0.345 Uiso 1 1 calc R U . . .
C30C C 0.0516(14) 1.1370(8) 0.3930(7) 0.237(5) Uani 1 1 d D U . . .
H30G H 0.052287 1.157149 0.363795 0.356 Uiso 1 1 calc R U . . .
H30H H -0.007010 1.144373 0.411306 0.356 Uiso 1 1 calc R U . . .
H30I H 0.058067 1.095040 0.392494 0.356 Uiso 1 1 calc R U . . .
C30D C 0.8502(11) 0.3882(7) -0.0505(5) 0.174(3) Uani 1 1 d . U . . .
H30J H 0.792367 0.408497 -0.053545 0.262 Uiso 1 1 calc R U . . .
H30K H 0.887451 0.386810 -0.078881 0.262 Uiso 1 1 calc R U . . .
H30L H 0.884779 0.409124 -0.033859 0.262 Uiso 1 1 calc R U . . .
C31A C 0.9654(14) 1.0912(9) 0.0713(7) 0.244(5) Uani 1 1 d D U . . .
C31B C -0.0330(10) 0.4036(7) 0.3709(5) 0.162(3) Uani 1 1 d . . . . .
C31C C 0.4377(10) 1.0619(7) 0.4330(5) 0.148(3) Uani 1 1 d . . . . .
C31D C 0.8012(15) 0.2941(9) 0.1337(6) 0.254(5) Uani 1 1 d D U . . .
C32A C 1.0040(14) 1.1466(8) 0.0458(7) 0.244(5) Uani 1 1 d D U . . .
H32A H 1.056571 1.159036 0.057299 0.366 Uiso 1 1 calc R U . . .
H32B H 0.956332 1.176461 0.047167 0.366 Uiso 1 1 calc R U . . .
H32C H 1.024762 1.140935 0.015878 0.366 Uiso 1 1 calc R U . . .
C32B C -0.1350(9) 0.4222(6) 0.3898(5) 0.162(3) Uani 1 1 d . . . . .
H32D H -0.156849 0.398335 0.417653 0.243 Uiso 1 1 calc R U . . .
H32E H -0.176358 0.416411 0.369994 0.243 Uiso 1 1 calc R U . . .
H32F H -0.134647 0.463391 0.393402 0.243 Uiso 1 1 calc R U . . .
C32C C 0.3893(9) 1.0411(6) 0.4783(4) 0.148(3) Uani 1 1 d . . . . .
H32G H 0.338063 1.067147 0.486170 0.222 Uiso 1 1 calc R U . . .
H32H H 0.433176 1.041238 0.497904 0.222 Uiso 1 1 calc R U . . .
H32I H 0.365059 1.001473 0.480301 0.222 Uiso 1 1 calc R U . . .
C32D C 0.9007(13) 0.2705(9) 0.1279(7) 0.254(5) Uani 1 1 d D U . . .
H32J H 0.902781 0.234959 0.114706 0.381 Uiso 1 1 calc R U . . .
H32K H 0.919510 0.261627 0.155918 0.381 Uiso 1 1 calc R U . . .
H32L H 0.942895 0.299921 0.109389 0.381 Uiso 1 1 calc R U . . .
C33A C 0.8880(14) 1.1002(9) 0.1084(6) 0.244(5) Uani 1 1 d D U . . .
H33A H 0.862812 1.062279 0.123351 0.366 Uiso 1 1 calc R U . . .
H33B H 0.838906 1.123183 0.097288 0.366 Uiso 1 1 calc R U . . .
H33C H 0.912801 1.120979 0.128447 0.366 Uiso 1 1 calc R U . . .
C33B C -0.0243(10) 0.3490(6) 0.3525(5) 0.162(3) Uani 1 1 d . . . . .
H33D H 0.041286 0.340129 0.344409 0.243 Uiso 1 1 calc R U . . .
H33E H -0.053460 0.353343 0.327129 0.243 Uiso 1 1 calc R U . . .
H33F H -0.054964 0.317216 0.373830 0.243 Uiso 1 1 calc R U . . .
C33C C 0.5246(9) 1.1014(6) 0.4293(5) 0.148(3) Uani 1 1 d . . . . .
H33G H 0.546411 1.117604 0.399139 0.222 Uiso 1 1 calc R U . . .
H33H H 0.573655 1.078156 0.440271 0.222 Uiso 1 1 calc R U . . .
H33I H 0.508440 1.133194 0.446039 0.222 Uiso 1 1 calc R U . . .
C33D C 0.7407(14) 0.2440(8) 0.1627(7) 0.254(5) Uani 1 1 d D U . . .
H33J H 0.676375 0.256532 0.168607 0.381 Uiso 1 1 calc R U . . .
H33K H 0.763414 0.234159 0.189760 0.381 Uiso 1 1 calc R U . . .
H33L H 0.744270 0.209703 0.148066 0.381 Uiso 1 1 calc R U . . .
C34A C 0.9325(15) 1.0504(8) 0.0445(7) 0.244(5) Uani 1 1 d D U . . .
H34A H 0.948772 1.066867 0.014117 0.366 Uiso 1 1 calc R U . . .
H34B H 0.865271 1.045223 0.052546 0.366 Uiso 1 1 calc R U . . .
H34C H 0.962253 1.012576 0.049472 0.366 Uiso 1 1 calc R U . . .
C34B C 0.0127(10) 0.4556(6) 0.3448(5) 0.162(3) Uani 1 1 d . . . . .
H34D H 0.007253 0.487667 0.361717 0.243 Uiso 1 1 calc R U . . .
H34E H -0.016657 0.466510 0.319675 0.243 Uiso 1 1 calc R U . . .
H34F H 0.078232 0.447670 0.335279 0.243 Uiso 1 1 calc R U . . .
C34C C 0.4761(9) 1.0025(6) 0.4173(4) 0.148(3) Uani 1 1 d . . . . .
H34G H 0.472182 0.971756 0.442089 0.222 Uiso 1 1 calc R U . . .
H34H H 0.540691 1.008218 0.402809 0.222 Uiso 1 1 calc R U . . .
H34I H 0.438888 0.991147 0.397330 0.222 Uiso 1 1 calc R U . . .
C34D C 0.7988(15) 0.3443(8) 0.1608(8) 0.254(5) Uani 1 1 d D U . . .
H34J H 0.806777 0.381753 0.141675 0.381 Uiso 1 1 calc R U . . .
H34K H 0.848888 0.339499 0.177352 0.381 Uiso 1 1 calc R U . . .
H34L H 0.739212 0.343544 0.180386 0.381 Uiso 1 1 calc R U . . .
C35A C 1.0422(7) 0.9776(4) 0.3202(3) 0.0980(15) Uani 1 1 d . . . . .
C35B C 0.5018(9) 0.2838(5) 0.4101(4) 0.1247(18) Uani 1 1 d . . . . .
C35C C 0.4324(7) 1.1579(4) 0.1612(2) 0.150(2) Uani 1 1 d G U . . .
C36C C 0.5108(6) 1.1451(4) 0.1329(3) 0.150(2) Uani 1 1 d G U . . .
H36C H 0.559254 1.123392 0.143419 0.180 Uiso 1 1 calc R U . . .
C37C C 0.5183(6) 1.1641(4) 0.0892(3) 0.150(2) Uani 1 1 d G U . . .
C38C C 0.4474(7) 1.1959(4) 0.0738(2) 0.150(2) Uani 1 1 d G U . . .
H38C H 0.452566 1.208914 0.043954 0.180 Uiso 1 1 calc R U . . .
C39C C 0.3691(6) 1.2087(4) 0.1021(3) 0.150(2) Uani 1 1 d G U . . .
C40C C 0.3616(6) 1.1896(4) 0.1458(3) 0.150(2) Uani 1 1 d G U . . .
H40C H 0.307992 1.198359 0.165131 0.180 Uiso 1 1 calc R U . . .
C35D C 0.3017(6) 0.4296(5) 0.0798(5) 0.202(3) Uani 1 1 d DG U . . .
C40D C 0.2369(10) 0.4297(5) 0.0532(3) 0.202(3) Uani 1 1 d G U . . .
H40D H 0.256727 0.430111 0.023248 0.243 Uiso 1 1 calc R U . . .
C39D C 0.1430(8) 0.4292(5) 0.0703(4) 0.202(3) Uani 1 1 d DG U . . .
C38D C 0.1139(6) 0.4286(5) 0.1141(5) 0.202(3) Uani 1 1 d DG U . . .
H38D H 0.049758 0.428234 0.125852 0.243 Uiso 1 1 calc R U . . .
C37D C 0.1788(9) 0.4285(5) 0.1407(3) 0.202(3) Uani 1 1 d G U . . .
C36D C 0.2726(8) 0.4290(5) 0.1235(4) 0.202(3) Uani 1 1 d DG U . . .
H36D H 0.316954 0.428956 0.141701 0.243 Uiso 1 1 calc R U . . .
C36A C 0.9564(6) 1.0010(4) 0.3326(3) 0.0980(15) Uani 1 1 d . . . . .
H36A H 0.921462 1.017835 0.311783 0.118 Uiso 1 1 calc R U . . .
C36B C 0.5312(9) 0.2762(5) 0.3705(4) 0.1247(18) Uani 1 1 d . . . . .
H36B H 0.492438 0.286135 0.349930 0.150 Uiso 1 1 calc R U . . .
C37A C 0.9236(7) 0.9996(4) 0.3740(3) 0.0980(15) Uani 1 1 d . . . . .
C37B C 0.6188(9) 0.2534(5) 0.3579(4) 0.1247(18) Uani 1 1 d D U . . .
C38A C 0.9757(6) 0.9750(4) 0.4042(3) 0.0980(15) Uani 1 1 d . . . . .
H38A H 0.949951 0.973297 0.433770 0.118 Uiso 1 1 calc R U . . .
C38B C 0.6757(9) 0.2401(5) 0.3905(4) 0.1247(18) Uani 1 1 d . . . . .
H38B H 0.734847 0.223511 0.383280 0.150 Uiso 1 1 calc R U . . .
C39A C 1.0654(6) 0.9526(4) 0.3928(3) 0.0980(15) Uani 1 1 d . . . . .
C39B C 0.6464(9) 0.2507(5) 0.4305(4) 0.1247(18) Uani 1 1 d . . . . .
C40A C 1.0961(7) 0.9543(4) 0.3483(3) 0.0980(15) Uani 1 1 d . . . . .
H40A H 1.154751 0.939049 0.338090 0.118 Uiso 1 1 calc R U . . .
C40B C 0.5562(8) 0.2733(5) 0.4419(4) 0.1247(18) Uani 1 1 d . . . . .
H40B H 0.533843 0.281005 0.470209 0.150 Uiso 1 1 calc R U . . .
C41A C 0.8243(10) 1.0242(7) 0.3879(5) 0.177(3) Uani 1 1 d D U . . .
C41B C 0.6405(11) 0.2392(7) 0.3118(5) 0.192(3) Uani 1 1 d D U . . .
C41C C 0.6015(14) 1.1454(11) 0.0593(8) 0.216(4) Uani 1 1 d . . . . .
C41D C 0.1529(16) 0.4312(11) 0.1879(8) 0.290(7) Uani 1 1 d D U . . .
C42A C 0.7622(10) 1.0183(7) 0.3555(4) 0.177(3) Uani 1 1 d D U . . .
H42A H 0.790698 1.039202 0.327398 0.265 Uiso 1 1 calc R U . . .
H42B H 0.701694 1.035007 0.364806 0.265 Uiso 1 1 calc R U . . .
H42C H 0.754423 0.977059 0.353457 0.265 Uiso 1 1 calc R U . . .
C42B C 0.5595(10) 0.2435(7) 0.2867(5) 0.192(3) Uani 1 1 d D U . . .
H42D H 0.512282 0.269275 0.299141 0.289 Uiso 1 1 calc R U . . .
H42E H 0.532499 0.204638 0.288535 0.289 Uiso 1 1 calc R U . . .
H42F H 0.582571 0.259282 0.256615 0.289 Uiso 1 1 calc R U . . .
C42C C 0.6743(13) 1.1888(9) 0.0690(6) 0.216(4) Uani 1 1 d . . . . .
H42G H 0.644655 1.226104 0.073139 0.325 Uiso 1 1 calc R U . . .
H42H H 0.726233 1.195104 0.044814 0.325 Uiso 1 1 calc R U . . .
H42I H 0.696989 1.172152 0.095017 0.325 Uiso 1 1 calc R U . . .
C42D C 0.0858(17) 0.4808(10) 0.1914(8) 0.290(7) Uani 1 1 d D U . . .
H42J H 0.119868 0.517966 0.182922 0.435 Uiso 1 1 calc R U . . .
H42K H 0.053074 0.478292 0.221087 0.435 Uiso 1 1 calc R U . . .
H42L H 0.041097 0.478331 0.172505 0.435 Uiso 1 1 calc R U . . .
C43A C 0.8378(10) 1.0904(6) 0.3894(5) 0.177(3) Uani 1 1 d D U . . .
H43A H 0.864241 1.095007 0.414647 0.265 Uiso 1 1 calc R U . . .
H43B H 0.777856 1.109674 0.391093 0.265 Uiso 1 1 calc R U . . .
H43C H 0.879758 1.107938 0.363430 0.265 Uiso 1 1 calc R U . . .
C43B C 0.6752(11) 0.1782(6) 0.3113(6) 0.192(3) Uani 1 1 d D U . . .
H43D H 0.734339 0.174927 0.321429 0.289 Uiso 1 1 calc R U . . .
H43E H 0.683905 0.169025 0.282048 0.289 Uiso 1 1 calc R U . . .
H43F H 0.630053 0.150876 0.330199 0.289 Uiso 1 1 calc R U . . .
C43C C 0.6058(13) 1.1698(9) 0.0176(7) 0.216(4) Uani 1 1 d . . . . .
H43G H 0.604306 1.139018 -0.000046 0.325 Uiso 1 1 calc R U . . .
H43H H 0.663251 1.192637 0.007674 0.325 Uiso 1 1 calc R U . . .
H43I H 0.552762 1.195366 0.015321 0.325 Uiso 1 1 calc R U . . .
C43D C 0.1086(16) 0.3736(9) 0.2092(8) 0.290(7) Uani 1 1 d D U . . .
H43J H 0.072261 0.358882 0.190159 0.435 Uiso 1 1 calc R U . . .
H43K H 0.067856 0.378797 0.236102 0.435 Uiso 1 1 calc R U . . .
H43L H 0.156720 0.345626 0.215197 0.435 Uiso 1 1 calc R U . . .
C44A C 0.7786(10) 0.9959(6) 0.4308(4) 0.177(3) Uani 1 1 d D U . . .
H44A H 0.794225 0.954522 0.434634 0.265 Uiso 1 1 calc R U . . .
H44B H 0.711423 0.999823 0.433500 0.265 Uiso 1 1 calc R U . . .
H44C H 0.799820 1.014648 0.452821 0.265 Uiso 1 1 calc R U . . .
C44B C 0.7110(10) 0.2858(6) 0.2939(6) 0.192(3) Uani 1 1 d D U . . .
H44D H 0.686191 0.315134 0.273767 0.289 Uiso 1 1 calc R U . . .
H44E H 0.766611 0.268903 0.278826 0.289 Uiso 1 1 calc R U . . .
H44F H 0.726911 0.304216 0.317225 0.289 Uiso 1 1 calc R U . . .
C44C C 0.6277(13) 1.0885(10) 0.0767(7) 0.216(4) Uani 1 1 d . . . . .
H44G H 0.617059 1.084770 0.107991 0.325 Uiso 1 1 calc R U . . .
H44H H 0.693324 1.082780 0.065771 0.325 Uiso 1 1 calc R U . . .
H44I H 0.590508 1.059128 0.068111 0.325 Uiso 1 1 calc R U . . .
C44D C 0.2406(13) 0.4432(11) 0.2040(6) 0.290(7) Uani 1 1 d D U . . .
H44J H 0.282757 0.467835 0.181379 0.435 Uiso 1 1 calc R U . . .
H44K H 0.270571 0.406346 0.212084 0.435 Uiso 1 1 calc R U . . .
H44L H 0.224936 0.463353 0.229106 0.435 Uiso 1 1 calc R U . . .
C45A C 1.1236(8) 0.9279(5) 0.4246(4) 0.117(2) Uani 1 1 d . . . . .
C45B C 0.7029(9) 0.2355(6) 0.4656(5) 0.134(2) Uani 1 1 d . . . . .
C45C C 0.2915(12) 1.2450(7) 0.0799(5) 0.196(4) Uani 1 1 d D U . . .
C45D C 0.0831(13) 0.4264(9) 0.0362(6) 0.249(4) Uani 1 1 d D U . . .
C46A C 1.0925(8) 0.9452(5) 0.4696(3) 0.117(2) Uani 1 1 d . . . . .
H46A H 1.104646 0.986910 0.468350 0.176 Uiso 1 1 calc R U . . .
H46B H 1.126993 0.922741 0.489753 0.176 Uiso 1 1 calc R U . . .
H46C H 1.026178 0.937042 0.479124 0.176 Uiso 1 1 calc R U . . .
C46B C 0.8017(8) 0.2197(5) 0.4481(4) 0.134(2) Uani 1 1 d . . . . .
H46D H 0.800984 0.187388 0.431714 0.201 Uiso 1 1 calc R U . . .
H46E H 0.834454 0.208006 0.471948 0.201 Uiso 1 1 calc R U . . .
H46F H 0.833202 0.253555 0.429361 0.201 Uiso 1 1 calc R U . . .
C46C C 0.3319(11) 1.2984(7) 0.0479(5) 0.196(4) Uani 1 1 d D U . . .
H46G H 0.324217 1.333190 0.062091 0.294 Uiso 1 1 calc R U . . .
H46H H 0.299525 1.303612 0.023515 0.294 Uiso 1 1 calc R U . . .
H46I H 0.397880 1.292557 0.037742 0.294 Uiso 1 1 calc R U . . .
C46D C -0.0137(11) 0.4366(9) 0.0617(5) 0.249(4) Uani 1 1 d D U . . .
H46J H -0.031095 0.403710 0.084722 0.374 Uiso 1 1 calc R U . . .
H46K H -0.058875 0.439972 0.042500 0.374 Uiso 1 1 calc R U . . .
H46L H -0.012782 0.472605 0.074168 0.374 Uiso 1 1 calc R U . . .
C47A C 1.2229(8) 0.9438(5) 0.4082(4) 0.117(2) Uani 1 1 d . . . . .
H47A H 1.245113 0.925612 0.382632 0.176 Uiso 1 1 calc R U . . .
H47B H 1.259277 0.929892 0.430356 0.176 Uiso 1 1 calc R U . . .
H47C H 1.229577 0.986196 0.400823 0.176 Uiso 1 1 calc R U . . .
C47B C 0.6626(8) 0.1827(5) 0.4972(4) 0.134(2) Uani 1 1 d . . . . .
H47D H 0.600820 0.191762 0.511794 0.201 Uiso 1 1 calc R U . . .
H47E H 0.702766 0.172458 0.518350 0.201 Uiso 1 1 calc R U . . .
H47F H 0.658286 0.149751 0.481730 0.201 Uiso 1 1 calc R U . . .
C47C C 0.2483(12) 1.2038(6) 0.0580(5) 0.196(4) Uani 1 1 d D U . . .
H47G H 0.291661 1.196098 0.032490 0.294 Uiso 1 1 calc R U . . .
H47H H 0.191874 1.220844 0.049443 0.294 Uiso 1 1 calc R U . . .
H47I H 0.232645 1.167247 0.077546 0.294 Uiso 1 1 calc R U . . .
C47D C 0.0864(14) 0.3705(8) 0.0178(7) 0.249(4) Uani 1 1 d D U . . .
H47J H 0.148207 0.353908 0.016866 0.374 Uiso 1 1 calc R U . . .
H47K H 0.072734 0.378308 -0.011258 0.374 Uiso 1 1 calc R U . . .
H47L H 0.040424 0.342923 0.035834 0.374 Uiso 1 1 calc R U . . .
C48A C 1.1204(8) 0.8616(5) 0.4288(4) 0.117(2) Uani 1 1 d . . . . .
H48A H 1.063686 0.846567 0.448291 0.176 Uiso 1 1 calc R U . . .
H48B H 1.174291 0.845380 0.440223 0.176 Uiso 1 1 calc R U . . .
H48C H 1.121128 0.850133 0.400553 0.176 Uiso 1 1 calc R U . . .
C48B C 0.7112(8) 0.2873(5) 0.4899(4) 0.134(2) Uani 1 1 d . . . . .
H48D H 0.707716 0.323993 0.470647 0.201 Uiso 1 1 calc R U . . .
H48E H 0.770633 0.285690 0.499735 0.201 Uiso 1 1 calc R U . . .
H48F H 0.660665 0.285149 0.514596 0.201 Uiso 1 1 calc R U . . .
C48C C 0.2184(12) 1.2684(7) 0.1137(5) 0.196(4) Uani 1 1 d D U . . .
H48G H 0.176143 1.236642 0.128819 0.294 Uiso 1 1 calc R U . . .
H48H H 0.183380 1.299217 0.099571 0.294 Uiso 1 1 calc R U . . .
H48I H 0.249144 1.284243 0.134257 0.294 Uiso 1 1 calc R U . . .
C48D C 0.1110(13) 0.4774(8) 0.0012(7) 0.249(4) Uani 1 1 d D U . . .
H48J H 0.122560 0.511759 0.013934 0.374 Uiso 1 1 calc R U . . .
H48K H 0.061150 0.485553 -0.015323 0.374 Uiso 1 1 calc R U . . .
H48L H 0.167373 0.467923 -0.017859 0.374 Uiso 1 1 calc R U . . .

loop_
_atom_site_aniso_label
_atom_site_aniso_U_11
_atom_site_aniso_U_22
_atom_site_aniso_U_33
_atom_site_aniso_U_23
_atom_site_aniso_U_13
_atom_site_aniso_U_12
Cl1S 0.327(7) 0.405(8) 0.506(10) -0.084(7) -0.028(7) 0.104(6)
Cl2S 0.327(7) 0.405(8) 0.506(10) -0.084(7) -0.028(7) 0.104(6)
C1S 0.215(8) 0.172(8) 0.300(10) -0.037(8) -0.072(9) 0.028(6)
C6S 0.215(8) 0.172(8) 0.300(10) -0.037(8) -0.072(9) 0.028(6)
C5S 0.215(8) 0.172(8) 0.300(10) -0.037(8) -0.072(9) 0.028(6)
C4S 0.215(8) 0.172(8) 0.300(10) -0.037(8) -0.072(9) 0.028(6)
C3S 0.215(8) 0.172(8) 0.300(10) -0.037(8) -0.072(9) 0.028(6)
C2S 0.215(8) 0.172(8) 0.300(10) -0.037(8) -0.072(9) 0.028(6)
Cl3S 0.192(4) 0.330(6) 0.337(6) -0.065(5) -0.009(4) 0.043(4)
Cl4S 0.192(4) 0.330(6) 0.337(6) -0.065(5) -0.009(4) 0.043(4)
C11S 0.221(5) 0.243(5) 0.252(5) -0.032(4) -0.043(4) 0.021(4)
C12S 0.221(5) 0.243(5) 0.252(5) -0.032(4) -0.043(4) 0.021(4)
C13S 0.221(5) 0.243(5) 0.252(5) -0.032(4) -0.043(4) 0.021(4)
C14S 0.221(5) 0.243(5) 0.252(5) -0.032(4) -0.043(4) 0.021(4)
C15S 0.221(5) 0.243(5) 0.252(5) -0.032(4) -0.043(4) 0.021(4)
C16S 0.221(5) 0.243(5) 0.252(5) -0.032(4) -0.043(4) 0.021(4)
Cl5S 0.204(4) 0.349(6) 0.273(5) -0.094(4) -0.044(3) 0.077(4)
Cl6S 0.204(4) 0.349(6) 0.273(5) -0.094(4) -0.044(3) 0.077(4)
C21S 0.172(6) 0.245(8) 0.218(8) -0.050(6) -0.033(6) 0.041(6)
C22S 0.172(6) 0.245(8) 0.218(8) -0.050(6) -0.033(6) 0.041(6)
C23S 0.172(6) 0.245(8) 0.218(8) -0.050(6) -0.033(6) 0.041(6)
C24S 0.172(6) 0.245(8) 0.218(8) -0.050(6) -0.033(6) 0.041(6)
C25S 0.172(6) 0.245(8) 0.218(8) -0.050(6) -0.033(6) 0.041(6)
C26S 0.172(6) 0.245(8) 0.218(8) -0.050(6) -0.033(6) 0.041(6)
Cl7S 0.393(8) 0.343(7) 0.412(8) -0.145(6) -0.002(6) -0.098(6)
Cl8S 0.393(8) 0.343(7) 0.412(8) -0.145(6) -0.002(6) -0.098(6)
C32S 0.273(6) 0.262(6) 0.268(6) -0.056(4) -0.030(4) -0.014(4)
C33S 0.273(6) 0.262(6) 0.268(6) -0.056(4) -0.030(4) -0.014(4)
C34S 0.273(6) 0.262(6) 0.268(6) -0.056(4) -0.030(4) -0.014(4)
C35S 0.273(6) 0.262(6) 0.268(6) -0.056(4) -0.030(4) -0.014(4)
C36S 0.273(6) 0.262(6) 0.268(6) -0.056(4) -0.030(4) -0.014(4)
C31S 0.273(6) 0.262(6) 0.268(6) -0.056(4) -0.030(4) -0.014(4)
Cl9S 0.376(8) 0.382(8) 0.453(9) -0.072(7) 0.004(7) 0.021(7)
Cl10 0.376(8) 0.382(8) 0.453(9) -0.072(7) 0.004(7) 0.021(7)
C42S 0.191(8) 0.206(9) 0.353(15) -0.082(10) -0.016(9) 0.040(6)
C41S 0.191(8) 0.206(9) 0.353(15) -0.082(10) -0.016(9) 0.040(6)
C46S 0.191(8) 0.206(9) 0.353(15) -0.082(10) -0.016(9) 0.040(6)
C45S 0.191(8) 0.206(9) 0.353(15) -0.082(10) -0.016(9) 0.040(6)
C44S 0.191(8) 0.206(9) 0.353(15) -0.082(10) -0.016(9) 0.040(6)
C43S 0.191(8) 0.206(9) 0.353(15) -0.082(10) -0.016(9) 0.040(6)
Cl11 0.396(8) 0.352(8) 0.358(9) -0.066(6) -0.067(7) 0.017(7)
Cl12 0.396(8) 0.352(8) 0.358(9) -0.066(6) -0.067(7) 0.017(7)
C62S 0.270(11) 0.142(6) 0.295(13) -0.055(8) -0.030(10) 0.021(7)
C63S 0.270(11) 0.142(6) 0.295(13) -0.055(8) -0.030(10) 0.021(7)
C64S 0.270(11) 0.142(6) 0.295(13) -0.055(8) -0.030(10) 0.021(7)
C65S 0.270(11) 0.142(6) 0.295(13) -0.055(8) -0.030(10) 0.021(7)
C66S 0.270(11) 0.142(6) 0.295(13) -0.055(8) -0.030(10) 0.021(7)
C61S 0.270(11) 0.142(6) 0.295(13) -0.055(8) -0.030(10) 0.021(7)
Cl13 0.331(6) 0.286(5) 0.267(5) -0.027(4) -0.079(4) -0.042(4)
Cl14 0.331(6) 0.286(5) 0.267(5) -0.027(4) -0.079(4) -0.042(4)
C51S 0.250(6) 0.245(5) 0.246(6) -0.044(4) -0.037(4) -0.008(4)
C56S 0.250(6) 0.245(5) 0.246(6) -0.044(4) -0.037(4) -0.008(4)
C55S 0.250(6) 0.245(5) 0.246(6) -0.044(4) -0.037(4) -0.008(4)
C54S 0.250(6) 0.245(5) 0.246(6) -0.044(4) -0.037(4) -0.008(4)
C53S 0.250(6) 0.245(5) 0.246(6) -0.044(4) -0.037(4) -0.008(4)
C52S 0.250(6) 0.245(5) 0.246(6) -0.044(4) -0.037(4) -0.008(4)
Cl15 0.334(7) 0.314(7) 0.311(7) -0.066(5) -0.070(6) 0.035(5)
Cl16 0.334(7) 0.314(7) 0.311(7) -0.066(5) -0.070(6) 0.035(5)
C71S 0.225(11) 0.284(15) 0.336(18) 0.039(12) -0.063(11) -0.015(10)
C76S 0.225(11) 0.284(15) 0.336(18) 0.039(12) -0.063(11) -0.015(10)
C75S 0.225(11) 0.284(15) 0.336(18) 0.039(12) -0.063(11) -0.015(10)
C74S 0.225(11) 0.284(15) 0.336(18) 0.039(12) -0.063(11) -0.015(10)
C73S 0.225(11) 0.284(15) 0.336(18) 0.039(12) -0.063(11) -0.015(10)
C72S 0.225(11) 0.284(15) 0.336(18) 0.039(12) -0.063(11) -0.015(10)
O1A 0.152(3) 0.110(2) 0.161(3) -0.0256(18) -0.0030(19) -0.0089(17)
O1B 0.152(3) 0.110(2) 0.161(3) -0.0256(18) -0.0030(19) -0.0089(17)
O1C 0.152(3) 0.110(2) 0.161(3) -0.0256(18) -0.0030(19) -0.0089(17)
O1D 0.152(3) 0.110(2) 0.161(3) -0.0256(18) -0.0030(19) -0.0089(17)
O2A 0.152(3) 0.110(2) 0.161(3) -0.0256(18) -0.0030(19) -0.0089(17)
O2B 0.152(3) 0.110(2) 0.161(3) -0.0256(18) -0.0030(19) -0.0089(17)
O2C 0.152(3) 0.110(2) 0.161(3) -0.0256(18) -0.0030(19) -0.0089(17)
O2D 0.152(3) 0.110(2) 0.161(3) -0.0256(18) -0.0030(19) -0.0089(17)
N1A 0.066(4) 0.102(6) 0.112(7) -0.012(5) -0.024(4) 0.005(4)
N1B 0.099(3) 0.095(3) 0.126(4) -0.030(3) -0.002(2) 0.002(2)
N1C 0.106(6) 0.090(6) 0.115(7) -0.027(6) -0.032(5) 0.016(5)
N1D 0.099(3) 0.095(3) 0.126(4) -0.030(3) -0.002(2) 0.002(2)
N2A 0.064(4) 0.118(7) 0.113(7) -0.011(6) -0.009(4) 0.005(4)
N2B 0.099(3) 0.095(3) 0.126(4) -0.030(3) -0.002(2) 0.002(2)
N2C 0.093(5) 0.097(6) 0.096(6) -0.028(5) -0.009(4) 0.031(4)
N2D 0.099(3) 0.095(3) 0.126(4) -0.030(3) -0.002(2) 0.002(2)
C1A 0.075(6) 0.104(8) 0.101(8) -0.006(6) -0.025(5) -0.002(5)
C1B 0.112(9) 0.113(9) 0.101(8) -0.003(6) -0.018(6) 0.017(7)
C1C 0.098(7) 0.098(8) 0.085(7) -0.005(6) -0.012(6) 0.022(6)
C1D 0.107(8) 0.113(9) 0.129(9) -0.028(7) -0.040(7) 0.001(7)
C2A 0.078(6) 0.084(7) 0.134(9) -0.013(7) -0.019(6) 0.006(6)
C2B 0.097(8) 0.105(8) 0.102(8) -0.004(7) -0.024(6) -0.022(7)
C2C 0.108(9) 0.123(10) 0.105(9) -0.019(8) -0.021(7) 0.017(8)
C2D 0.169(13) 0.116(10) 0.116(10) -0.037(8) -0.045(9) 0.067(10)
C3A 0.100(8) 0.109(10) 0.145(12) 0.016(9) -0.021(8) 0.004(7)
C3B 0.094(8) 0.123(10) 0.105(8) -0.013(7) -0.011(6) -0.011(7)
C3C 0.091(7) 0.115(9) 0.140(11) -0.044(8) -0.031(7) 0.028(7)
C3D 0.146(11) 0.087(8) 0.121(10) -0.016(7) 0.004(8) 0.011(8)
C4A 0.100(8) 0.086(8) 0.176(13) -0.011(8) -0.022(8) 0.001(6)
C4B 0.137(10) 0.087(7) 0.110(8) -0.017(6) -0.030(7) -0.004(7)
C4C 0.085(7) 0.124(9) 0.130(10) -0.046(8) -0.018(7) 0.016(6)
C4D 0.129(9) 0.113(9) 0.084(7) -0.014(6) -0.042(7) 0.024(7)
C5A 0.082(6) 0.089(8) 0.146(11) 0.002(8) -0.038(7) 0.008(5)
C5B 0.111(8) 0.095(8) 0.095(7) -0.009(6) -0.023(6) -0.010(7)
C5C 0.078(6) 0.111(9) 0.119(10) -0.028(8) -0.021(6) 0.021(6)
C5D 0.132(10) 0.121(10) 0.063(6) -0.014(6) -0.022(6) 0.019(8)
C6A 0.081(6) 0.111(9) 0.100(8) -0.006(7) -0.017(6) -0.020(6)
C6B 0.124(9) 0.101(9) 0.091(7) 0.000(6) -0.035(7) -0.016(7)
C6C 0.108(8) 0.114(10) 0.135(11) -0.013(9) -0.029(8) 0.041(7)
C6D 0.091(8) 0.138(11) 0.099(8) -0.032(7) -0.019(6) 0.014(8)
C7A 0.071(6) 0.100(9) 0.116(9) -0.017(8) -0.008(6) 0.004(5)
C7B 0.086(7) 0.132(10) 0.086(7) -0.008(6) 0.001(5) -0.017(7)
C7C 0.060(6) 0.114(9) 0.119(10) -0.022(8) -0.002(6) 0.023(6)
C7D 0.103(8) 0.102(8) 0.082(7) -0.003(6) -0.004(5) 0.003(7)
C8A 0.073(6) 0.131(10) 0.125(10) -0.023(9) -0.005(6) 0.016(6)
C8B 0.139(10) 0.070(7) 0.101(8) -0.011(6) 0.000(7) -0.013(6)
C8C 0.088(7) 0.144(12) 0.118(10) -0.024(8) 0.004(7) 0.041(7)
C8D 0.105(8) 0.109(8) 0.077(7) -0.006(6) 0.003(6) -0.001(7)
C9A 0.070(6) 0.135(11) 0.111(9) -0.027(8) 0.016(6) 0.012(6)
C9B 0.099(7) 0.104(8) 0.084(7) -0.010(6) -0.025(6) -0.007(7)
C9C 0.074(6) 0.106(8) 0.135(11) -0.007(8) 0.023(6) 0.005(6)
C9D 0.115(9) 0.131(11) 0.069(6) -0.019(6) -0.004(6) -0.034(7)
C10A 0.075(6) 0.084(8) 0.113(9) -0.008(7) 0.014(6) 0.006(5)
C10B 0.124(9) 0.105(9) 0.089(8) -0.015(7) 0.017(7) 0.019(7)
C10C 0.113(8) 0.094(8) 0.103(8) -0.027(7) -0.009(7) 0.018(7)
C10D 0.095(7) 0.085(7) 0.077(7) -0.007(5) 0.012(5) 0.008(6)
C11A 0.073(6) 0.091(7) 0.107(9) -0.015(7) 0.012(5) -0.002(5)
C11B 0.104(7) 0.096(8) 0.087(7) -0.006(6) 0.002(6) -0.006(6)
C11C 0.116(8) 0.104(9) 0.087(8) -0.021(7) 0.006(6) 0.022(6)
C11D 0.103(7) 0.096(7) 0.089(7) -0.030(6) 0.004(6) 0.002(6)
C12A 0.058(5) 0.122(10) 0.099(8) -0.018(7) 0.006(5) 0.003(5)
C12B 0.139(10) 0.116(10) 0.067(6) 0.008(6) -0.008(6) 0.000(8)
C12C 0.058(5) 0.095(8) 0.119(9) -0.019(7) 0.008(5) 0.016(5)
C12D 0.106(8) 0.094(8) 0.083(7) -0.002(6) 0.000(6) 0.015(6)
C13A 0.079(6) 0.076(7) 0.126(10) -0.022(7) -0.020(6) 0.005(5)
C13B 0.089(7) 0.078(7) 0.097(7) -0.007(5) -0.009(5) 0.005(5)
C13C 0.084(7) 0.095(9) 0.137(11) -0.012(8) -0.020(6) 0.029(6)
C13D 0.100(8) 0.108(8) 0.090(7) -0.020(6) -0.014(6) -0.006(7)
C14A 0.070(6) 0.121(10) 0.115(10) -0.020(8) -0.025(6) -0.001(6)
C14B 0.125(9) 0.113(9) 0.086(7) 0.013(6) -0.006(6) -0.022(8)
C14C 0.104(8) 0.110(10) 0.108(9) -0.023(8) -0.013(6) 0.038(7)
C14D 0.105(8) 0.098(8) 0.128(9) -0.033(7) -0.004(6) 0.013(7)
C15A 0.070(6) 0.103(8) 0.103(8) -0.007(7) -0.034(5) 0.000(5)
C15B 0.115(3) 0.077(3) 0.113(3) -0.005(2) 0.009(3) 0.006(2)
C15C 0.136(4) 0.092(3) 0.112(4) -0.013(3) -0.033(3) 0.018(3)
C15D 0.140(3) 0.137(3) 0.172(4) -0.045(3) -0.014(3) -0.002(3)
C16A 0.081(6) 0.100(8) 0.107(9) -0.018(7) -0.031(6) 0.001(5)
C16B 0.115(3) 0.077(3) 0.113(3) -0.005(2) 0.009(3) 0.006(2)
C16C 0.136(4) 0.092(3) 0.112(4) -0.013(3) -0.033(3) 0.018(3)
C16D 0.140(3) 0.137(3) 0.172(4) -0.045(3) -0.014(3) -0.002(3)
C17A 0.077(6) 0.106(8) 0.096(7) -0.004(6) -0.012(5) 0.003(5)
C17B 0.115(3) 0.077(3) 0.113(3) -0.005(2) 0.009(3) 0.006(2)
C17C 0.136(4) 0.092(3) 0.112(4) -0.013(3) -0.033(3) 0.018(3)
C17D 0.140(3) 0.137(3) 0.172(4) -0.045(3) -0.014(3) -0.002(3)
C18A 0.066(5) 0.125(9) 0.105(8) -0.044(7) -0.010(5) 0.021(6)
C18B 0.115(3) 0.077(3) 0.113(3) -0.005(2) 0.009(3) 0.006(2)
C18C 0.136(4) 0.092(3) 0.112(4) -0.013(3) -0.033(3) 0.018(3)
C18D 0.140(3) 0.137(3) 0.172(4) -0.045(3) -0.014(3) -0.002(3)
C19A 0.052(5) 0.112(9) 0.119(9) 0.021(7) 0.016(5) 0.010(5)
C19B 0.115(3) 0.077(3) 0.113(3) -0.005(2) 0.009(3) 0.006(2)
C19C 0.136(4) 0.092(3) 0.112(4) -0.013(3) -0.033(3) 0.018(3)
C19D 0.140(3) 0.137(3) 0.172(4) -0.045(3) -0.014(3) -0.002(3)
C20A 0.076(6) 0.140(10) 0.087(7) -0.022(7) -0.022(5) 0.012(6)
C20B 0.115(3) 0.077(3) 0.113(3) -0.005(2) 0.009(3) 0.006(2)
C20C 0.136(4) 0.092(3) 0.112(4) -0.013(3) -0.033(3) 0.018(3)
C20D 0.140(3) 0.137(3) 0.172(4) -0.045(3) -0.014(3) -0.002(3)
C21A 0.143(4) 0.112(4) 0.105(4) 0.005(3) -0.022(3) 0.012(3)
C21B 0.106(4) 0.107(3) 0.152(5) 0.008(3) 0.011(3) -0.006(3)
C21C 0.132(4) 0.092(3) 0.113(4) -0.015(3) -0.015(3) -0.003(3)
C22C 0.132(4) 0.092(3) 0.113(4) -0.015(3) -0.015(3) -0.003(3)
C23C 0.132(4) 0.092(3) 0.113(4) -0.015(3) -0.015(3) -0.003(3)
C24C 0.132(4) 0.092(3) 0.113(4) -0.015(3) -0.015(3) -0.003(3)
C25C 0.132(4) 0.092(3) 0.113(4) -0.015(3) -0.015(3) -0.003(3)
C26C 0.132(4) 0.092(3) 0.113(4) -0.015(3) -0.015(3) -0.003(3)
C21D 0.164(4) 0.157(4) 0.172(4) -0.035(3) 0.001(3) 0.003(3)
C26D 0.164(4) 0.157(4) 0.172(4) -0.035(3) 0.001(3) 0.003(3)
C25D 0.164(4) 0.157(4) 0.172(4) -0.035(3) 0.001(3) 0.003(3)
C24D 0.164(4) 0.157(4) 0.172(4) -0.035(3) 0.001(3) 0.003(3)
C23D 0.164(4) 0.157(4) 0.172(4) -0.035(3) 0.001(3) 0.003(3)
C22D 0.164(4) 0.157(4) 0.172(4) -0.035(3) 0.001(3) 0.003(3)
C22A 0.143(4) 0.112(4) 0.105(4) 0.005(3) -0.022(3) 0.012(3)
C22B 0.106(4) 0.107(3) 0.152(5) 0.008(3) 0.011(3) -0.006(3)
C23A 0.143(4) 0.112(4) 0.105(4) 0.005(3) -0.022(3) 0.012(3)
C23B 0.106(4) 0.107(3) 0.152(5) 0.008(3) 0.011(3) -0.006(3)
C24A 0.143(4) 0.112(4) 0.105(4) 0.005(3) -0.022(3) 0.012(3)
C24B 0.106(4) 0.107(3) 0.152(5) 0.008(3) 0.011(3) -0.006(3)
C25A 0.143(4) 0.112(4) 0.105(4) 0.005(3) -0.022(3) 0.012(3)
C25B 0.106(4) 0.107(3) 0.152(5) 0.008(3) 0.011(3) -0.006(3)
C26A 0.143(4) 0.112(4) 0.105(4) 0.005(3) -0.022(3) 0.012(3)
C26B 0.106(4) 0.107(3) 0.152(5) 0.008(3) 0.011(3) -0.006(3)
C27A 0.214(9) 0.225(9) 0.177(8) -0.033(7) 0.056(7) 0.016(8)
C27B 0.222(7) 0.239(7) 0.221(7) -0.034(6) -0.022(5) 0.033(6)
C27C 0.230(7) 0.220(7) 0.253(8) -0.038(6) -0.022(6) 0.026(6)
C27D 0.164(5) 0.193(6) 0.154(6) -0.016(5) -0.007(4) 0.033(4)
C28A 0.214(9) 0.225(9) 0.177(8) -0.033(7) 0.056(7) 0.016(8)
C28B 0.222(7) 0.239(7) 0.221(7) -0.034(6) -0.022(5) 0.033(6)
C28C 0.230(7) 0.220(7) 0.253(8) -0.038(6) -0.022(6) 0.026(6)
C28D 0.164(5) 0.193(6) 0.154(6) -0.016(5) -0.007(4) 0.033(4)
C29A 0.214(9) 0.225(9) 0.177(8) -0.033(7) 0.056(7) 0.016(8)
C29B 0.222(7) 0.239(7) 0.221(7) -0.034(6) -0.022(5) 0.033(6)
C29C 0.230(7) 0.220(7) 0.253(8) -0.038(6) -0.022(6) 0.026(6)
C29D 0.164(5) 0.193(6) 0.154(6) -0.016(5) -0.007(4) 0.033(4)
C30A 0.214(9) 0.225(9) 0.177(8) -0.033(7) 0.056(7) 0.016(8)
C30B 0.222(7) 0.239(7) 0.221(7) -0.034(6) -0.022(5) 0.033(6)
C30C 0.230(7) 0.220(7) 0.253(8) -0.038(6) -0.022(6) 0.026(6)
C30D 0.164(5) 0.193(6) 0.154(6) -0.016(5) -0.007(4) 0.033(4)
C31A 0.239(7) 0.253(8) 0.247(8) -0.033(6) -0.067(6) 0.020(6)
C31B 0.148(6) 0.140(6) 0.173(7) 0.013(5) 0.003(5) 0.002(5)
C31C 0.146(6) 0.159(7) 0.141(6) -0.013(5) -0.037(5) 0.002(4)
C31D 0.272(8) 0.244(8) 0.241(8) -0.035(6) -0.029(6) -0.013(6)
C32A 0.239(7) 0.253(8) 0.247(8) -0.033(6) -0.067(6) 0.020(6)
C32B 0.148(6) 0.140(6) 0.173(7) 0.013(5) 0.003(5) 0.002(5)
C32C 0.146(6) 0.159(7) 0.141(6) -0.013(5) -0.037(5) 0.002(4)
C32D 0.272(8) 0.244(8) 0.241(8) -0.035(6) -0.029(6) -0.013(6)
C33A 0.239(7) 0.253(8) 0.247(8) -0.033(6) -0.067(6) 0.020(6)
C33B 0.148(6) 0.140(6) 0.173(7) 0.013(5) 0.003(5) 0.002(5)
C33C 0.146(6) 0.159(7) 0.141(6) -0.013(5) -0.037(5) 0.002(4)
C33D 0.272(8) 0.244(8) 0.241(8) -0.035(6) -0.029(6) -0.013(6)
C34A 0.239(7) 0.253(8) 0.247(8) -0.033(6) -0.067(6) 0.020(6)
C34B 0.148(6) 0.140(6) 0.173(7) 0.013(5) 0.003(5) 0.002(5)
C34C 0.146(6) 0.159(7) 0.141(6) -0.013(5) -0.037(5) 0.002(4)
C34D 0.272(8) 0.244(8) 0.241(8) -0.035(6) -0.029(6) -0.013(6)
C35A 0.089(3) 0.104(3) 0.101(3) -0.022(3) -0.012(2) 0.002(2)
C35B 0.141(4) 0.099(3) 0.122(4) -0.007(3) 0.000(3) 0.009(3)
C35C 0.192(6) 0.134(5) 0.121(4) -0.010(4) -0.028(4) -0.031(4)
C36C 0.192(6) 0.134(5) 0.121(4) -0.010(4) -0.028(4) -0.031(4)
C37C 0.192(6) 0.134(5) 0.121(4) -0.010(4) -0.028(4) -0.031(4)
C38C 0.192(6) 0.134(5) 0.121(4) -0.010(4) -0.028(4) -0.031(4)
C39C 0.192(6) 0.134(5) 0.121(4) -0.010(4) -0.028(4) -0.031(4)
C40C 0.192(6) 0.134(5) 0.121(4) -0.010(4) -0.028(4) -0.031(4)
C35D 0.163(5) 0.188(5) 0.247(7) -0.035(6) -0.008(5) -0.018(5)
C40D 0.163(5) 0.188(5) 0.247(7) -0.035(6) -0.008(5) -0.018(5)
C39D 0.163(5) 0.188(5) 0.247(7) -0.035(6) -0.008(5) -0.018(5)
C38D 0.163(5) 0.188(5) 0.247(7) -0.035(6) -0.008(5) -0.018(5)
C37D 0.163(5) 0.188(5) 0.247(7) -0.035(6) -0.008(5) -0.018(5)
C36D 0.163(5) 0.188(5) 0.247(7) -0.035(6) -0.008(5) -0.018(5)
C36A 0.089(3) 0.104(3) 0.101(3) -0.022(3) -0.012(2) 0.002(2)
C36B 0.141(4) 0.099(3) 0.122(4) -0.007(3) 0.000(3) 0.009(3)
C37A 0.089(3) 0.104(3) 0.101(3) -0.022(3) -0.012(2) 0.002(2)
C37B 0.141(4) 0.099(3) 0.122(4) -0.007(3) 0.000(3) 0.009(3)
C38A 0.089(3) 0.104(3) 0.101(3) -0.022(3) -0.012(2) 0.002(2)
C38B 0.141(4) 0.099(3) 0.122(4) -0.007(3) 0.000(3) 0.009(3)
C39A 0.089(3) 0.104(3) 0.101(3) -0.022(3) -0.012(2) 0.002(2)
C39B 0.141(4) 0.099(3) 0.122(4) -0.007(3) 0.000(3) 0.009(3)
C40A 0.089(3) 0.104(3) 0.101(3) -0.022(3) -0.012(2) 0.002(2)
C40B 0.141(4) 0.099(3) 0.122(4) -0.007(3) 0.000(3) 0.009(3)
C41A 0.143(5) 0.193(6) 0.192(6) -0.038(5) -0.018(4) 0.022(5)
C41B 0.199(5) 0.196(5) 0.169(5) -0.028(5) 0.002(4) 0.002(5)
C41C 0.179(8) 0.249(13) 0.201(11) 0.004(9) -0.011(8) 0.011(8)
C41D 0.330(14) 0.328(15) 0.229(12) -0.090(11) -0.062(10) 0.080(12)
C42A 0.143(5) 0.193(6) 0.192(6) -0.038(5) -0.018(4) 0.022(5)
C42B 0.199(5) 0.196(5) 0.169(5) -0.028(5) 0.002(4) 0.002(5)
C42C 0.179(8) 0.249(13) 0.201(11) 0.004(9) -0.011(8) 0.011(8)
C42D 0.330(14) 0.328(15) 0.229(12) -0.090(11) -0.062(10) 0.080(12)
C43A 0.143(5) 0.193(6) 0.192(6) -0.038(5) -0.018(4) 0.022(5)
C43B 0.199(5) 0.196(5) 0.169(5) -0.028(5) 0.002(4) 0.002(5)
C43C 0.179(8) 0.249(13) 0.201(11) 0.004(9) -0.011(8) 0.011(8)
C43D 0.330(14) 0.328(15) 0.229(12) -0.090(11) -0.062(10) 0.080(12)
C44A 0.143(5) 0.193(6) 0.192(6) -0.038(5) -0.018(4) 0.022(5)
C44B 0.199(5) 0.196(5) 0.169(5) -0.028(5) 0.002(4) 0.002(5)
C44C 0.179(8) 0.249(13) 0.201(11) 0.004(9) -0.011(8) 0.011(8)
C44D 0.330(14) 0.328(15) 0.229(12) -0.090(11) -0.062(10) 0.080(12)
C45A 0.136(4) 0.110(4) 0.105(4) -0.016(3) -0.021(4) 0.011(4)
C45B 0.126(5) 0.124(5) 0.143(6) -0.019(4) -0.002(4) -0.015(4)
C45C 0.217(6) 0.186(6) 0.178(6) -0.002(5) -0.039(5) 0.019(5)
C45D 0.200(7) 0.265(8) 0.269(8) -0.023(7) -0.017(6) -0.012(7)
C46A 0.136(4) 0.110(4) 0.105(4) -0.016(3) -0.021(4) 0.011(4)
C46B 0.126(5) 0.124(5) 0.143(6) -0.019(4) -0.002(4) -0.015(4)
C46C 0.217(6) 0.186(6) 0.178(6) -0.002(5) -0.039(5) 0.019(5)
C46D 0.200(7) 0.265(8) 0.269(8) -0.023(7) -0.017(6) -0.012(7)
C47A 0.136(4) 0.110(4) 0.105(4) -0.016(3) -0.021(4) 0.011(4)
C47B 0.126(5) 0.124(5) 0.143(6) -0.019(4) -0.002(4) -0.015(4)
C47C 0.217(6) 0.186(6) 0.178(6) -0.002(5) -0.039(5) 0.019(5)
C47D 0.200(7) 0.265(8) 0.269(8) -0.023(7) -0.017(6) -0.012(7)
C48A 0.136(4) 0.110(4) 0.105(4) -0.016(3) -0.021(4) 0.011(4)
C48B 0.126(5) 0.124(5) 0.143(6) -0.019(4) -0.002(4) -0.015(4)
C48C 0.217(6) 0.186(6) 0.178(6) -0.002(5) -0.039(5) 0.019(5)
C48D 0.200(7) 0.265(8) 0.269(8) -0.023(7) -0.017(6) -0.012(7)

loop_
_atom_type_symbol
_atom_type_description
_atom_type_scat_dispersion_real
_atom_type_scat_dispersion_imag
_atom_type_scat_source
C C 0.0181 0.0091 'International Tables Vol C Tables 4.2.6.8 and 6.1.1.4'
H H 0.0000 0.0000 'International Tables Vol C Tables 4.2.6.8 and 6.1.1.4'
Cl Cl 0.3639 0.7018 'International Tables Vol C Tables 4.2.6.8 and 6.1.1.4'
N N 0.0311 0.0180 'International Tables Vol C Tables 4.2.6.8 and 6.1.1.4'
O O 0.0492 0.0322 'International Tables Vol C Tables 4.2.6.8 and 6.1.1.4'

loop_
_geom_angle_atom_site_label_1
_geom_angle_atom_site_label_2
_geom_angle_atom_site_label_3
_geom_angle
_geom_angle_site_symmetry_1
_geom_angle_site_symmetry_3
_geom_angle_publ_flag
C6S C1S Cl2S 113.8(8) . . ?
C6S C1S C2S 120.0 . . ?
C2S C1S Cl2S 125.7(8) . . ?
C1S C6S H6S 120.0 . . ?
C1S C6S C5S 120.0 . . ?
C5S C6S H6S 120.0 . . ?
C6S C5S H5S 120.0 . . ?
C4S C5S C6S 120.0 . . ?
C4S C5S H5S 120.0 . . ?
C5S C4S H4S 120.0 . . ?
C5S C4S C3S 120.0 . . ?
C3S C4S H4S 120.0 . . ?
C4S C3S H3S 120.0 . . ?
C4S C3S C2S 120.0 . . ?
C2S C3S H3S 120.0 . . ?
C1S C2S Cl1S 128.4(9) . . ?
C3S C2S Cl1S 111.4(9) . . ?
C3S C2S C1S 120.0 . . ?
C12S C11S Cl3S 118.2(9) . . ?
C12S C11S C16S 120.0 . . ?
C16S C11S Cl3S 121.8(9) . . ?
C11S C12S H12S 120.0 . . ?
C11S C12S C13S 120.0 . . ?
C13S C12S H12S 120.0 . . ?
C12S C13S H13S 120.0 . . ?
C14S C13S C12S 120.0 . . ?
C14S C13S H13S 120.0 . . ?
C13S C14S H14S 120.0 . . ?
C13S C14S C15S 120.0 . . ?
C15S C14S H14S 120.0 . . ?
C14S C15S H15S 120.0 . . ?
C16S C15S C14S 120.0 . . ?
C16S C15S H15S 120.0 . . ?
C11S C16S Cl4S 124.3(9) . . ?
C15S C16S Cl4S 115.7(9) . . ?
C15S C16S C11S 120.0 . . ?
C22S C21S Cl5S 120.8(8) . . ?
C22S C21S C26S 120.0 . . ?
C26S C21S Cl5S 119.2(8) . . ?
C21S C22S Cl6S 119.9(8) . . ?
C23S C22S Cl6S 120.0(8) . . ?
C23S C22S C21S 120.0 . . ?
C22S C23S H23S 120.0 . . ?
C22S C23S C24S 120.0 . . ?
C24S C23S H23S 120.0 . . ?
C23S C24S H24S 120.0 . . ?
C23S C24S C25S 120.0 . . ?
C25S C24S H24S 120.0 . . ?
C24S C25S H25S 120.0 . . ?
C26S C25S C24S 120.0 . . ?
C26S C25S H25S 120.0 . . ?
C21S C26S H26S 120.0 . . ?
C25S C26S C21S 120.0 . . ?
C25S C26S H26S 120.0 . . ?
C33S C32S Cl8S 120.6(10) . . ?
C33S C32S C31S 120.0 . . ?
C31S C32S Cl8S 118.6(10) . . ?
C32S C33S H33S 120.0 . . ?
C34S C33S C32S 120.0 . . ?
C34S C33S H33S 120.0 . . ?
C33S C34S H34S 120.0 . . ?
C33S C34S C35S 120.0 . . ?
C35S C34S H34S 120.0 . . ?
C34S C35S H35S 120.0 . . ?
C34S C35S C36S 120.0 . . ?
C36S C35S H35S 120.0 . . ?
C35S C36S H36S 120.0 . . ?
C31S C36S C35S 120.0 . . ?
C31S C36S H36S 120.0 . . ?
C32S C31S Cl7S 115.3(10) . . ?
C36S C31S Cl7S 124.6(10) . . ?
C36S C31S C32S 120.0 . . ?
C41S C42S Cl10 111.4(8) . . ?
C41S C42S C43S 120.0 . . ?
C43S C42S Cl10 128.3(8) . . ?
C42S C41S Cl9S 115.2(9) . . ?
C42S C41S C46S 120.0 . . ?
C46S C41S Cl9S 124.3(9) . . ?
C41S C46S H46S 120.0 . . ?
C45S C46S C41S 120.0 . . ?
C45S C46S H46S 120.0 . . ?
C46S C45S H45S 120.0 . . ?
C46S C45S C44S 120.0 . . ?
C44S C45S H45S 120.0 . . ?
C45S C44S H44S 120.0 . . ?
C43S C44S C45S 120.0 . . ?
C43S C44S H44S 120.0 . . ?
C42S C43S H43S 120.0 . . ?
C44S C43S C42S 120.0 . . ?
C44S C43S H43S 120.0 . . ?
C63S C62S Cl12 124.2(10) . . ?
C63S C62S C61S 120.0 . . ?
C61S C62S Cl12 115.3(10) . . ?
C62S C63S H63S 120.0 . . ?
C64S C63S C62S 120.0 . . ?
C64S C63S H63S 120.0 . . ?
C63S C64S H64S 120.0 . . ?
C63S C64S C65S 120.0 . . ?
C65S C64S H64S 120.0 . . ?
C64S C65S H65S 120.0 . . ?
C66S C65S C64S 120.0 . . ?
C66S C65S H65S 120.0 . . ?
C65S C66S H66S 120.0 . . ?
C65S C66S C61S 120.0 . . ?
C61S C66S H66S 120.0 . . ?
C62S C61S Cl11 113.6(9) . . ?
C66S C61S Cl11 126.2(9) . . ?
C66S C61S C62S 120.0 . . ?
C56S C51S Cl14 116.1(9) . . ?
C56S C51S C52S 120.0 . . ?
C52S C51S Cl14 123.8(9) . . ?
C51S C56S H56S 120.0 . . ?
C51S C56S C55S 120.0 . . ?
C55S C56S H56S 120.0 . . ?
C56S C55S H55S 120.0 . . ?
C54S C55S C56S 120.0 . . ?
C54S C55S H55S 120.0 . . ?
C55S C54S H54S 120.0 . . ?
C55S C54S C53S 120.0 . . ?
C53S C54S H54S 120.0 . . ?
C54S C53S H53S 120.0 . . ?
C52S C53S C54S 120.0 . . ?
C52S C53S H53S 120.0 . . ?
C51S C52S Cl13 113.7(9) . . ?
C53S C52S Cl13 126.0(9) . . ?
C53S C52S C51S 120.0 . . ?
C76S C71S Cl16 117.8(10) . . ?
C76S C71S C72S 120.0 . . ?
C72S C71S Cl16 122.0(10) . . ?
C71S C76S H76S 120.0 . . ?
C71S C76S C75S 120.0 . . ?
C75S C76S H76S 120.0 . . ?
C76S C75S H75S 120.0 . . ?
C74S C75S C76S 120.0 . . ?
C74S C75S H75S 120.0 . . ?
C75S C74S H74S 120.0 . . ?
C75S C74S C73S 120.0 . . ?
C73S C74S H74S 120.0 . . ?
C74S C73S H73S 120.0 . . ?
C74S C73S C72S 120.0 . . ?
C72S C73S H73S 120.0 . . ?
C71S C72S Cl15 115.6(10) . . ?
C73S C72S Cl15 124.4(10) . . ?
C73S C72S C71S 120.0 . . ?
C19A O1A C35A 114.9(9) . . ?
C19B O1B C35B 116.2(9) . . ?
C19C O1C C35C 114.1(9) . . ?
C35D O1D C19D 120.7(11) . . ?
C18A O2A C21A 118.6(10) . . ?
C21B O2B C18B 118.3(9) . . ?
C18C O2C C21C 113.1(8) . . ?
C18D O2D C21D 118.3(10) . . ?
C14A N1A C15A 113.3(10) . . ?
C14B N1B C15B 110.9(9) . . ?
C14C N1C C15C 119.1(11) . . ?
C14D N1D C15D 118.6(11) . . ?
C13A N2A C16A 115.6(10) . . ?
C13B N2B C16B 117.5(9) . . ?
C13C N2C C16C 116.2(10) . . ?
C13D N2D C16D 118.0(10) . . ?
C2A C1A H1A 119.6 . . ?
C6A C1A H1A 119.6 . . ?
C6A C1A C2A 120.9(11) . . ?
C2B C1B H1B 118.4 . . ?
C6B C1B H1B 118.4 . . ?
C6B C1B C2B 123.2(12) . . ?
C2C C1C H1C 119.1 . . ?
C6C C1C H1C 119.1 . . ?
C6C C1C C2C 121.8(12) . . ?
C2D C1D H1D 118.5 . . ?
C6D C1D H1D 118.5 . . ?
C6D C1D C2D 122.9(13) . . ?
C1A C2A C2B 117.2(10) . . ?
C3A C2A C1A 118.7(11) . . ?
C3A C2A C2B 123.4(11) . . ?
C1B C2B C2A 118.5(11) . . ?
C3B C2B C1B 119.7(12) . . ?
C3B C2B C2A 119.3(10) . . ?
C1C C2C C2D 117.8(13) . . ?
C3C C2C C1C 117.1(12) . . ?
C3C C2C C2D 123.2(13) . . ?
C1D C2D C2C 119.6(15) . . ?
C1D C2D C3D 115.1(12) . . ?
C3D C2D C2C 124.4(12) . . ?
C2A C3A H3A 120.1 . . ?
C2A C3A C4A 119.7(12) . . ?
C4A C3A H3A 120.1 . . ?
C2B C3B H3B 120.8 . . ?
C2B C3B C4B 118.4(11) . . ?
C4B C3B H3B 120.8 . . ?
C2C C3C H3C 118.9 . . ?
C2C C3C C4C 122.2(12) . . ?
C4C C3C H3C 118.9 . . ?
C2D C3D H3D 118.5 . . ?
C4D C3D C2D 122.9(12) . . ?
C4D C3D H3D 118.5 . . ?
C3A C4A H4A 117.8 . . ?
C3A C4A C5A 124.3(13) . . ?
C5A C4A H4A 117.8 . . ?
C3B C4B H4B 120.6 . . ?
C5B C4B C3B 118.8(11) . . ?
C5B C4B H4B 120.6 . . ?
C3C C4C H4C 121.1 . . ?
C5C C4C C3C 117.9(12) . . ?
C5C C4C H4C 121.1 . . ?
C3D C4D H4D 120.5 . . ?
C3D C4D C5D 119.0(12) . . ?
C5D C4D H4D 120.5 . . ?
C6A C5A C4A 110.7(13) . . ?
C7A C5A C4A 125.3(13) . . ?
C7A C5A C6A 122.1(10) . . ?
C4B C5B C7B 117.7(11) . . ?
C6B C5B C4B 118.0(11) . . ?
C6B C5B C7B 123.5(11) . . ?
C4C C5C C6C 118.5(13) . . ?
C4C C5C C7C 122.6(13) . . ?
C6C C5C C7C 117.2(12) . . ?
C4D C5D C7D 119.7(12) . . ?
C6D C5D C4D 118.4(11) . . ?
C6D C5D C7D 120.5(11) . . ?
C1A C6A C5A 123.0(11) . . ?
C1A C6A C14A 119.2(12) . . ?
C5A C6A C14A 117.2(11) . . ?
C1B C6B C5B 119.5(11) . . ?
C1B C6B C14B 122.9(13) . . ?
C5B C6B C14B 117.5(12) . . ?
C1C C6C C5C 120.1(13) . . ?
C1C C6C C14C 120.0(13) . . ?
C5C C6C C14C 119.5(13) . . ?
C1D C6D C14D 119.1(12) . . ?
C5D C6D C1D 119.6(12) . . ?
C5D C6D C14D 121.0(11) . . ?
C5A C7A C12A 118.3(11) . . ?
C8A C7A C5A 121.8(12) . . ?
C8A C7A C12A 118.0(12) . . ?
C8B C7B C5B 125.8(12) . . ?
C8B C7B C12B 120.5(11) . . ?
C12B C7B C5B 111.7(12) . . ?
C8C C7C C5C 116.0(13) . . ?
C12C C7C C5C 121.6(12) . . ?
C12C C7C C8C 120.6(12) . . ?
C8D C7D C5D 123.4(11) . . ?
C8D C7D C12D 121.5(11) . . ?
C12D C7D C5D 113.2(11) . . ?
C7A C8A H8A 121.5 . . ?
C9A C8A C7A 117.1(12) . . ?
C9A C8A H8A 121.4 . . ?
C7B C8B H8B 119.1 . . ?
C9B C8B C7B 121.7(12) . . ?
C9B C8B H8B 119.1 . . ?
C7C C8C H8C 122.8 . . ?
C9C C8C C7C 114.4(13) . . ?
C9C C8C H8C 122.8 . . ?
C7D C8D H8D 119.4 . . ?
C9D C8D C7D 121.3(11) . . ?
C9D C8D H8D 119.4 . . ?
C8A C9A H9A 116.9 . . ?
C8A C9A C10A 126.2(12) . . ?
C10A C9A H9A 116.9 . . ?
C8B C9B H9B 119.6 . . ?
C8B C9B C10B 120.8(11) . . ?
C10B C9B H9B 119.6 . . ?
C8C C9C H9C 117.2 . . ?
C8C C9C C10C 125.6(11) . . ?
C10C C9C H9C 117.2 . . ?
C8D C9D H9D 118.0 . . ?
C8D C9D C10D 123.9(11) . . ?
C10D C9D H9D 118.0 . . ?
C9A C10A C10D 122.7(12) . . ?
C11A C10A C9A 113.7(12) . . ?
C11A C10A C10D 121.8(11) . . ?
C9B C10B C10C 120.6(11) . . ?
C9B C10B C11B 120.5(11) . . ?
C11B C10B C10C 117.0(11) . . ?
C9C C10C C10B 122.7(11) . . ?
C11C C10C C9C 112.7(11) . . ?
C11C C10C C10B 122.6(12) . . ?
C9D C10D C10A 121.7(11) . . ?
C9D C10D C11D 115.0(10) . . ?
C11D C10D C10A 119.7(10) . . ?
C10A C11A H11A 117.8 . . ?
C10A C11A C12A 124.3(11) . . ?
C12A C11A H11A 117.8 . . ?
C10B C11B H11B 121.2 . . ?
C10B C11B C12B 117.7(11) . . ?
C12B C11B H11B 121.2 . . ?
C10C C11C H11C 117.7 . . ?
C10C C11C C12C 124.5(12) . . ?
C12C C11C H11C 117.7 . . ?
C10D C11D H11D 118.6 . . ?
C10D C11D C12D 122.8(10) . . ?
C12D C11D H11D 118.6 . . ?
C11A C12A C7A 119.0(11) . . ?
C11A C12A C13A 121.4(11) . . ?
C13A C12A C7A 118.9(12) . . ?
C11B C12B C7B 117.3(11) . . ?
C13B C12B C7B 123.7(12) . . ?
C13B C12B C11B 119.0(12) . . ?
C7C C12C C11C 119.3(11) . . ?
C7C C12C C13C 123.2(13) . . ?
C11C C12C C13C 117.1(12) . . ?
C7D C12D C11D 114.0(11) . . ?
C13D C12D C7D 125.3(11) . . ?
C13D C12D C11D 120.5(10) . . ?
N2A C13A C12A 118.0(12) . . ?
N2A C13A C14A 118.8(11) . . ?
C14A C13A C12A 123.2(11) . . ?
N2B C13B C12B 120.1(10) . . ?
N2B C13B C14B 121.1(10) . . ?
C14B C13B C12B 118.7(11) . . ?
N2C C13C C12C 124.8(12) . . ?
N2C C13C C14C 120.0(11) . . ?
C12C C13C C14C 115.2(12) . . ?
N2D C13D C12D 120.8(10) . . ?
N2D C13D C14D 118.9(10) . . ?
C12D C13D C14D 120.4(11) . . ?
N1A C14A C6A 115.8(11) . . ?
N1A C14A C13A 127.9(11) . . ?
C13A C14A C6A 116.3(11) . . ?
N1B C14B C6B 115.3(11) . . ?
N1B C14B C13B 125.1(11) . . ?
C13B C14B C6B 119.5(12) . . ?
N1C C14C C6C 121.8(12) . . ?
N1C C14C C13C 119.3(12) . . ?
C6C C14C C13C 118.9(12) . . ?
N1D C14D C6D 120.2(10) . . ?
N1D C14D C13D 124.5(11) . . ?
C13D C14D C6D 115.3(11) . . ?
C16A C15A N1A 120.8(11) . . ?
C16A C15A C20A 120.7(11) . . ?
C20A C15A N1A 118.5(11) . . ?
N1B C15B C20B 117.6(10) . . ?
C16B C15B N1B 123.8(10) . . ?
C16B C15B C20B 118.2(10) . . ?
N1C C15C C16C 122.3(11) . . ?
N1C C15C C20C 119.8(12) . . ?
C16C C15C C20C 117.9(12) . . ?
N1D C15D C16D 121.1(13) . . ?
N1D C15D C20D 121.5(13) . . ?
C20D C15D C16D 117.2(14) . . ?
N2A C16A C17A 116.8(11) . . ?
C15A C16A N2A 123.7(10) . . ?
C15A C16A C17A 119.5(11) . . ?
N2B C16B C15B 120.9(10) . . ?
N2B C16B C17B 118.7(9) . . ?
C15B C16B C17B 120.2(10) . . ?
N2C C16C C15C 123.0(11) . . ?
N2C C16C C17C 116.3(12) . . ?
C17C C16C C15C 120.6(12) . . ?
N2D C16D C15D 118.6(13) . . ?
C17D C16D N2D 120.0(13) . . ?
C17D C16D C15D 119.4(14) . . ?
C16A C17A H17A 120.0 . . ?
C18A C17A C16A 120.1(11) . . ?
C18A C17A H17A 120.0 . . ?
C16B C17B H17B 120.9 . . ?
C18B C17B C16B 118.2(10) . . ?
C18B C17B H17B 120.9 . . ?
C16C C17C H17C 118.4 . . ?
C16C C17C C18C 123.1(12) . . ?
C18C C17C H17C 118.4 . . ?
C16D C17D H17D 117.6 . . ?
C18D C17D C16D 124.8(16) . . ?
C18D C17D H17D 117.6 . . ?
O2A C18A C17A 125.4(11) . . ?
O2A C18A C19A 113.8(11) . . ?
C17A C18A C19A 120.8(11) . . ?
O2B C18B C19B 116.5(9) . . ?
C17B C18B O2B 122.4(10) . . ?
C17B C18B C19B 121.0(10) . . ?
O2C C18C C17C 128.8(11) . . ?
O2C C18C C19C 115.5(10) . . ?
C17C C18C C19C 115.7(11) . . ?
O2D C18D C17D 132.1(15) . . ?
O2D C18D C19D 111.9(13) . . ?
C17D C18D C19D 115.2(14) . . ?
O1A C19A C18A 113.8(10) . . ?
O1A C19A C20A 131.3(11) . . ?
C20A C19A C18A 114.8(12) . . ?
O1B C19B C18B 113.6(9) . . ?
C20B C19B O1B 125.6(10) . . ?
C20B C19B C18B 120.6(10) . . ?
O1C C19C C18C 110.0(10) . . ?
C20C C19C O1C 127.2(12) . . ?
C20C C19C C18C 122.7(11) . . ?
O1D C19D C18D 115.0(13) . . ?
O1D C19D C20D 122.0(13) . . ?
C20D C19D C18D 123.0(13) . . ?
C15A C20A C19A 124.1(11) . . ?
C15A C20A H20A 118.0 . . ?
C19A C20A H20A 118.0 . . ?
C15B C20B H20B 119.2 . . ?
C19B C20B C15B 121.5(10) . . ?
C19B C20B H20B 119.2 . . ?
C15C C20C H20C 120.0 . . ?
C19C C20C C15C 119.9(12) . . ?
C19C C20C H20C 120.0 . . ?
C15D C20D C19D 118.4(14) . . ?
C15D C20D H20D 120.8 . . ?
C19D C20D H20D 120.8 . . ?
O2A C21A C22A 120.1(12) . . ?
O2A C21A C26A 120.2(10) . . ?
C26A C21A C22A 119.8(11) . . ?
O2B C21B C26B 113.8(12) . . ?
C22B C21B O2B 124.7(14) . . ?
C22B C21B C26B 121.5(13) . . ?
O2C C21C C22C 120.5(6) . . ?
O2C C21C C26C 119.2(6) . . ?
C22C C21C C26C 120.0 . . ?
C21C C22C H22C 120.0 . . ?
C21C C22C C23C 120.0 . . ?
C23C C22C H22C 120.0 . . ?
C22C C23C C27C 120.0(9) . . ?
C24C C23C C22C 120.0 . . ?
C24C C23C C27C 120.0(9) . . ?
C23C C24C H24C 120.0 . . ?
C25C C24C C23C 120.0 . . ?
C25C C24C H24C 120.0 . . ?
C24C C25C C31C 119.6(8) . . ?
C26C C25C C24C 120.0 . . ?
C26C C25C C31C 120.4(8) . . ?
C21C C26C H26C 120.0 . . ?
C25C C26C C21C 120.0 . . ?
C25C C26C H26C 120.0 . . ?
C26D C21D O2D 124.4(9) . . ?
C26D C21D C22D 120.0 . . ?
C22D C21D O2D 115.6(9) . . ?
C21D C26D H26D 120.0 . . ?
C21D C26D C25D 120.0 . . ?
C25D C26D H26D 120.0 . . ?
C26D C25D C31D 123.7(11) . . ?
C24D C25D C26D 120.0 . . ?
C24D C25D C31D 116.0(11) . . ?
C25D C24D H24D 120.0 . . ?
C25D C24D C23D 120.0 . . ?
C23D C24D H24D 120.0 . . ?
C24D C23D C27D 123.9(10) . . ?
C22D C23D C24D 120.0 . . ?
C22D C23D C27D 116.1(10) . . ?
C21D C22D H22D 120.0 . . ?
C23D C22D C21D 120.0 . . ?
C23D C22D H22D 120.0 . . ?
C21A C22A H22A 120.6 . . ?
C23A C22A C21A 118.9(12) . . ?
C23A C22A H22A 120.6 . . ?
C21B C22B H22B 118.8 . . ?
C21B C22B C23B 122.4(15) . . ?
C23B C22B H22B 118.8 . . ?
C22A C23A C24A 119.6(11) . . ?
C22A C23A C31A 116.3(13) . . ?
C24A C23A C31A 123.7(12) . . ?
C22B C23B C24B 118.3(13) . . ?
C22B C23B C27B 123.2(15) . . ?
C24B C23B C27B 118.1(12) . . ?
C23A C24A H24A 117.9 . . ?
C25A C24A C23A 124.2(12) . . ?
C25A C24A H24A 117.9 . . ?
C23B C24B H24B 118.4 . . ?
C23B C24B C25B 123.1(12) . . ?
C25B C24B H24B 118.4 . . ?
C24A C25A C26A 120.1(12) . . ?
C24A C25A C27A 126.5(12) . . ?
C26A C25A C27A 113.3(11) . . ?
C24B C25B C31B 127.5(11) . . ?
C26B C25B C24B 113.1(13) . . ?
C26B C25B C31B 119.3(12) . . ?
C21A C26A H26A 121.4 . . ?
C25A C26A C21A 117.2(11) . . ?
C25A C26A H26A 121.4 . . ?
C21B C26B H26B 119.3 . . ?
C25B C26B C21B 121.3(13) . . ?
C25B C26B H26B 119.3 . . ?
C28A C27A C25A 105.5(13) . . ?
C28A C27A C29A 114.6(14) . . ?
C28A C27A C30A 110.6(13) . . ?
C29A C27A C25A 109.9(14) . . ?
C29A C27A C30A 108.9(13) . . ?
C30A C27A C25A 107.0(13) . . ?
C28B C27B C23B 113.1(16) . . ?
C28B C27B C29B 109.6(14) . . ?
C28B C27B C30B 111.0(14) . . ?
C29B C27B C23B 100.7(15) . . ?
C30B C27B C23B 113.5(16) . . ?
C30B C27B C29B 108.4(14) . . ?
C28C C27C C23C 106.6(14) . . ?
C29C C27C C23C 114.1(15) . . ?
C29C C27C C28C 107.6(13) . . ?
C29C C27C C30C 108.6(14) . . ?
C30C C27C C23C 115.5(15) . . ?
C30C C27C C28C 103.6(13) . . ?
C23D C27D C28D 111.0(13) . . ?
C23D C27D C30D 105.4(14) . . ?
C29D C27D C23D 117.9(14) . . ?
C29D C27D C28D 113.2(15) . . ?
C29D C27D C30D 89.7(13) . . ?
C30D C27D C28D 118.2(14) . . ?
C27A C28A H28A 109.5 . . ?
C27A C28A H28B 109.5 . . ?
C27A C28A H28C 109.5 . . ?
H28A C28A H28B 109.5 . . ?
H28A C28A H28C 109.5 . . ?
H28B C28A H28C 109.5 . . ?
C27B C28B H28D 109.5 . . ?
C27B C28B H28E 109.5 . . ?
C27B C28B H28F 109.5 . . ?
H28D C28B H28E 109.5 . . ?
H28D C28B H28F 109.5 . . ?
H28E C28B H28F 109.5 . . ?
C27C C28C H28G 109.5 . . ?
C27C C28C H28H 109.5 . . ?
C27C C28C H28I 109.5 . . ?
H28G C28C H28H 109.5 . . ?
H28G C28C H28I 109.5 . . ?
H28H C28C H28I 109.5 . . ?
C27D C28D H28J 109.5 . . ?
C27D C28D H28K 109.5 . . ?
C27D C28D H28L 109.5 . . ?
H28J C28D H28K 109.5 . . ?
H28J C28D H28L 109.5 . . ?
H28K C28D H28L 109.5 . . ?
C27A C29A H29A 109.5 . . ?
C27A C29A H29B 109.5 . . ?
C27A C29A H29C 109.5 . . ?
H29A C29A H29B 109.5 . . ?
H29A C29A H29C 109.5 . . ?
H29B C29A H29C 109.5 . . ?
C27B C29B H29D 109.5 . . ?
C27B C29B H29E 109.5 . . ?
C27B C29B H29F 109.5 . . ?
H29D C29B H29E 109.5 . . ?
H29D C29B H29F 109.5 . . ?
H29E C29B H29F 109.5 . . ?
C27C C29C H29G 109.5 . . ?
C27C C29C H29H 109.5 . . ?
C27C C29C H29I 109.5 . . ?
H29G C29C H29H 109.5 . . ?
H29G C29C H29I 109.5 . . ?
H29H C29C H29I 109.5 . . ?
C27D C29D H29J 109.5 . . ?
C27D C29D H29K 109.5 . . ?
C27D C29D H29L 109.5 . . ?
H29J C29D H29K 109.5 . . ?
H29J C29D H29L 109.5 . . ?
H29K C29D H29L 109.5 . . ?
C27A C30A H30A 109.5 . . ?
C27A C30A H30B 109.5 . . ?
C27A C30A H30C 109.5 . . ?
H30A C30A H30B 109.5 . . ?
H30A C30A H30C 109.5 . . ?
H30B C30A H30C 109.5 . . ?
C27B C30B H30D 109.5 . . ?
C27B C30B H30E 109.5 . . ?
C27B C30B H30F 109.5 . . ?
H30D C30B H30E 109.5 . . ?
H30D C30B H30F 109.5 . . ?
H30E C30B H30F 109.5 . . ?
C27C C30C H30G 109.5 . . ?
C27C C30C H30H 109.5 . . ?
C27C C30C H30I 109.5 . . ?
H30G C30C H30H 109.5 . . ?
H30G C30C H30I 109.5 . . ?
H30H C30C H30I 109.5 . . ?
C27D C30D H30J 109.5 . . ?
C27D C30D H30K 109.5 . . ?
C27D C30D H30L 109.5 . . ?
H30J C30D H30K 109.5 . . ?
H30J C30D H30L 109.5 . . ?
H30K C30D H30L 109.5 . . ?
C32A C31A C23A 101.6(15) . . ?
C32A C31A C33A 112.8(15) . . ?
C32A C31A C34A 113.0(15) . . ?
C33A C31A C23A 110.0(16) . . ?
C34A C31A C23A 109.2(16) . . ?
C34A C31A C33A 109.9(14) . . ?
C32B C31B C25B 104.1(12) . . ?
C33B C31B C25B 106.4(11) . . ?
C33B C31B C32B 116.6(14) . . ?
C34B C31B C25B 104.1(13) . . ?
C34B C31B C32B 106.4(12) . . ?
C34B C31B C33B 117.7(15) . . ?
C25C C31C C33C 108.6(11) . . ?
C25C C31C C34C 108.9(11) . . ?
C32C C31C C25C 115.9(11) . . ?
C32C C31C C33C 114.6(12) . . ?
C32C C31C C34C 102.2(12) . . ?
C33C C31C C34C 105.7(12) . . ?
C32D C31D C25D 119.5(17) . . ?
C32D C31D C33D 105.0(13) . . ?
C32D C31D C34D 107.0(13) . . ?
C33D C31D C25D 114.3(16) . . ?
C33D C31D C34D 106.1(14) . . ?
C34D C31D C25D 104.0(15) . . ?
C31A C32A H32A 109.5 . . ?
C31A C32A H32B 109.5 . . ?
C31A C32A H32C 109.5 . . ?
H32A C32A H32B 109.5 . . ?
H32A C32A H32C 109.5 . . ?
H32B C32A H32C 109.5 . . ?
C31B C32B H32D 109.5 . . ?
C31B C32B H32E 109.5 . . ?
C31B C32B H32F 109.5 . . ?
H32D C32B H32E 109.5 . . ?
H32D C32B H32F 109.5 . . ?
H32E C32B H32F 109.5 . . ?
C31C C32C H32G 109.5 . . ?
C31C C32C H32H 109.5 . . ?
C31C C32C H32I 109.5 . . ?
H32G C32C H32H 109.5 . . ?
H32G C32C H32I 109.5 . . ?
H32H C32C H32I 109.5 . . ?
C31D C32D H32J 109.5 . . ?
C31D C32D H32K 109.5 . . ?
C31D C32D H32L 109.5 . . ?
H32J C32D H32K 109.5 . . ?
H32J C32D H32L 109.5 . . ?
H32K C32D H32L 109.5 . . ?
C31A C33A H33A 109.5 . . ?
C31A C33A H33B 109.5 . . ?
C31A C33A H33C 109.5 . . ?
H33A C33A H33B 109.5 . . ?
H33A C33A H33C 109.5 . . ?
H33B C33A H33C 109.5 . . ?
C31B C33B H33D 109.5 . . ?
C31B C33B H33E 109.5 . . ?
C31B C33B H33F 109.5 . . ?
H33D C33B H33E 109.5 . . ?
H33D C33B H33F 109.5 . . ?
H33E C33B H33F 109.5 . . ?
C31C C33C H33G 109.5 . . ?
C31C C33C H33H 109.5 . . ?
C31C C33C H33I 109.5 . . ?
H33G C33C H33H 109.5 . . ?
H33G C33C H33I 109.5 . . ?
H33H C33C H33I 109.5 . . ?
C31D C33D H33J 109.5 . . ?
C31D C33D H33K 109.5 . . ?
C31D C33D H33L 109.5 . . ?
H33J C33D H33K 109.5 . . ?
H33J C33D H33L 109.5 . . ?
H33K C33D H33L 109.5 . . ?
C31A C34A H34A 109.5 . . ?
C31A C34A H34B 109.5 . . ?
C31A C34A H34C 109.5 . . ?
H34A C34A H34B 109.5 . . ?
H34A C34A H34C 109.5 . . ?
H34B C34A H34C 109.5 . . ?
C31B C34B H34D 109.5 . . ?
C31B C34B H34E 109.5 . . ?
C31B C34B H34F 109.5 . . ?
H34D C34B H34E 109.5 . . ?
H34D C34B H34F 109.5 . . ?
H34E C34B H34F 109.5 . . ?
C31C C34C H34G 109.5 . . ?
C31C C34C H34H 109.5 . . ?
C31C C34C H34I 109.5 . . ?
H34G C34C H34H 109.5 . . ?
H34G C34C H34I 109.5 . . ?
H34H C34C H34I 109.5 . . ?
C31D C34D H34J 109.5 . . ?
C31D C34D H34K 109.5 . . ?
C31D C34D H34L 109.5 . . ?
H34J C34D H34K 109.5 . . ?
H34J C34D H34L 109.5 . . ?
H34K C34D H34L 109.5 . . ?
C36A C35A O1A 119.6(10) . . ?
C40A C35A O1A 117.1(9) . . ?
C40A C35A C36A 123.2(10) . . ?
C36B C35B O1B 121.1(13) . . ?
C36B C35B C40B 123.1(13) . . ?
C40B C35B O1B 115.7(12) . . ?
C36C C35C O1C 128.7(8) . . ?
C36C C35C C40C 120.0 . . ?
C40C C35C O1C 111.2(8) . . ?
C35C C36C H36C 120.0 . . ?
C35C C36C C37C 120.0 . . ?
C37C C36C H36C 120.0 . . ?
C36C C37C C38C 120.0 . . ?
C36C C37C C41C 118.2(12) . . ?
C38C C37C C41C 121.7(12) . . ?
C37C C38C H38C 120.0 . . ?
C39C C38C C37C 120.0 . . ?
C39C C38C H38C 120.0 . . ?
C38C C39C C45C 114.9(9) . . ?
C40C C39C C38C 120.0 . . ?
C40C C39C C45C 125.1(9) . . ?
C35C C40C H40C 120.0 . . ?
C39C C40C C35C 120.0 . . ?
C39C C40C H40C 120.0 . . ?
O1D C35D C40D 113.1(12) . . ?
O1D C35D C36D 126.8(12) . . ?
C40D C35D C36D 120.0 . . ?
C35D C40D H40D 120.0 . . ?
C35D C40D C39D 120.0 . . ?
C39D C40D H40D 120.0 . . ?
C40D C39D C45D 112.0(13) . . ?
C38D C39D C40D 120.0 . . ?
C38D C39D C45D 127.9(13) . . ?
C39D C38D H38D 120.0 . . ?
C37D C38D C39D 120.0 . . ?
C37D C38D H38D 120.0 . . ?
C38D C37D C41D 123.1(13) . . ?
C36D C37D C38D 120.0 . . ?
C36D C37D C41D 116.8(13) . . ?
C35D C36D H36D 120.0 . . ?
C37D C36D C35D 120.0 . . ?
C37D C36D H36D 120.0 . . ?
C35A C36A H36A 120.6 . . ?
C37A C36A C35A 118.9(10) . . ?
C37A C36A H36A 120.6 . . ?
C35B C36B H36B 119.5 . . ?
C35B C36B C37B 121.0(14) . . ?
C37B C36B H36B 119.5 . . ?
C36A C37A C38A 120.0(10) . . ?
C36A C37A C41A 118.5(10) . . ?
C38A C37A C41A 121.5(10) . . ?
C36B C37B C38B 117.1(12) . . ?
C36B C37B C41B 116.0(13) . . ?
C38B C37B C41B 126.6(12) . . ?
C37A C38A H38A 118.6 . . ?
C37A C38A C39A 122.9(10) . . ?
C39A C38A H38A 118.6 . . ?
C37B C38B H38B 119.4 . . ?
C39B C38B C37B 121.2(12) . . ?
C39B C38B H38B 119.4 . . ?
C38A C39A C45A 123.7(10) . . ?
C40A C39A C38A 114.7(9) . . ?
C40A C39A C45A 121.7(9) . . ?
C38B C39B C40B 119.6(13) . . ?
C38B C39B C45B 122.4(12) . . ?
C40B C39B C45B 117.8(12) . . ?
C35A C40A C39A 120.3(10) . . ?
C35A C40A H40A 119.8 . . ?
C39A C40A H40A 119.8 . . ?
C35B C40B C39B 117.8(12) . . ?
C35B C40B H40B 121.1 . . ?
C39B C40B H40B 121.1 . . ?
C42A C41A C37A 111.8(12) . . ?
C42A C41A C43A 108.2(11) . . ?
C43A C41A C37A 106.3(11) . . ?
C44A C41A C37A 112.3(12) . . ?
C44A C41A C42A 109.4(12) . . ?
C44A C41A C43A 108.6(11) . . ?
C37B C41B C42B 116.8(14) . . ?
C43B C41B C37B 110.8(13) . . ?
C43B C41B C42B 105.4(12) . . ?
C44B C41B C37B 97.5(12) . . ?
C44B C41B C42B 111.7(12) . . ?
C44B C41B C43B 115.1(13) . . ?
C37C C41C C42C 97.1(17) . . ?
C43C C41C C37C 113.4(19) . . ?
C43C C41C C42C 95.4(19) . . ?
C43C C41C C44C 130(2) . . ?
C44C C41C C37C 108.7(18) . . ?
C44C C41C C42C 105.5(19) . . ?
C37D C41D C42D 105.3(18) . . ?
C37D C41D C43D 108(2) . . ?
C37D C41D C44D 107.8(18) . . ?
C42D C41D C44D 111.6(16) . . ?
C43D C41D C42D 112.0(16) . . ?
C43D C41D C44D 112.1(16) . . ?
C41A C42A H42A 109.5 . . ?
C41A C42A H42B 109.5 . . ?
C41A C42A H42C 109.5 . . ?
H42A C42A H42B 109.5 . . ?
H42A C42A H42C 109.5 . . ?
H42B C42A H42C 109.5 . . ?
C41B C42B H42D 109.5 . . ?
C41B C42B H42E 109.5 . . ?
C41B C42B H42F 109.5 . . ?
H42D C42B H42E 109.5 . . ?
H42D C42B H42F 109.5 . . ?
H42E C42B H42F 109.5 . . ?
C41C C42C H42G 109.5 . . ?
C41C C42C H42H 109.5 . . ?
C41C C42C H42I 109.5 . . ?
H42G C42C H42H 109.5 . . ?
H42G C42C H42I 109.5 . . ?
H42H C42C H42I 109.5 . . ?
C41D C42D H42J 109.5 . . ?
C41D C42D H42K 109.5 . . ?
C41D C42D H42L 109.5 . . ?
H42J C42D H42K 109.5 . . ?
H42J C42D H42L 109.5 . . ?
H42K C42D H42L 109.5 . . ?
C41A C43A H43A 109.5 . . ?
C41A C43A H43B 109.5 . . ?
C41A C43A H43C 109.5 . . ?
H43A C43A H43B 109.5 . . ?
H43A C43A H43C 109.5 . . ?
H43B C43A H43C 109.5 . . ?
C41B C43B H43D 109.5 . . ?
C41B C43B H43E 109.5 . . ?
C41B C43B H43F 109.5 . . ?
H43D C43B H43E 109.5 . . ?
H43D C43B H43F 109.5 . . ?
H43E C43B H43F 109.5 . . ?
C41C C43C H43G 109.4 . . ?
C41C C43C H43H 109.5 . . ?
C41C C43C H43I 109.5 . . ?
H43G C43C H43H 109.5 . . ?
H43G C43C H43I 109.5 . . ?
H43H C43C H43I 109.5 . . ?
C41D C43D H43J 109.5 . . ?
C41D C43D H43K 109.5 . . ?
C41D C43D H43L 109.5 . . ?
H43J C43D H43K 109.5 . . ?
H43J C43D H43L 109.5 . . ?
H43K C43D H43L 109.5 . . ?
C41A C44A H44A 109.5 . . ?
C41A C44A H44B 109.5 . . ?
C41A C44A H44C 109.5 . . ?
H44A C44A H44B 109.5 . . ?
H44A C44A H44C 109.5 . . ?
H44B C44A H44C 109.5 . . ?
C41B C44B H44D 109.5 . . ?
C41B C44B H44E 109.5 . . ?
C41B C44B H44F 109.5 . . ?
H44D C44B H44E 109.5 . . ?
H44D C44B H44F 109.5 . . ?
H44E C44B H44F 109.5 . . ?
C41C C44C H44G 109.5 . . ?
C41C C44C H44H 109.5 . . ?
C41C C44C H44I 109.5 . . ?
H44G C44C H44H 109.5 . . ?
H44G C44C H44I 109.5 . . ?
H44H C44C H44I 109.5 . . ?
C41D C44D H44J 109.5 . . ?
C41D C44D H44K 109.5 . . ?
C41D C44D H44L 109.5 . . ?
H44J C44D H44K 109.5 . . ?
H44J C44D H44L 109.5 . . ?
H44K C44D H44L 109.5 . . ?
C39A C45A C46A 114.0(10) . . ?
C39A C45A C48A 108.6(9) . . ?
C47A C45A C39A 110.6(9) . . ?
C47A C45A C46A 110.3(10) . . ?
C47A C45A C48A 104.4(9) . . ?
C48A C45A C46A 108.4(9) . . ?
C39B C45B C46B 112.3(12) . . ?
C39B C45B C47B 111.4(11) . . ?
C39B C45B C48B 111.9(11) . . ?
C46B C45B C47B 105.7(10) . . ?
C46B C45B C48B 105.6(10) . . ?
C47B C45B C48B 109.7(12) . . ?
C46C C45C C39C 112.8(13) . . ?
C47C C45C C39C 106.2(13) . . ?
C47C C45C C46C 110.7(13) . . ?
C47C C45C C48C 110.3(13) . . ?
C48C C45C C39C 110.8(13) . . ?
C48C C45C C46C 106.1(12) . . ?
C39D C45D C46D 100.9(14) . . ?
C47D C45D C39D 115.9(17) . . ?
C47D C45D C46D 111.7(13) . . ?
C47D C45D C48D 110.5(14) . . ?
C48D C45D C39D 107.5(16) . . ?
C48D C45D C46D 109.8(13) . . ?
C45A C46A H46A 109.5 . . ?
C45A C46A H46B 109.5 . . ?
C45A C46A H46C 109.5 . . ?
H46A C46A H46B 109.5 . . ?
H46A C46A H46C 109.5 . . ?
H46B C46A H46C 109.5 . . ?
C45B C46B H46D 109.5 . . ?
C45B C46B H46E 109.5 . . ?
C45B C46B H46F 109.5 . . ?
H46D C46B H46E 109.5 . . ?
H46D C46B H46F 109.5 . . ?
H46E C46B H46F 109.5 . . ?
C45C C46C H46G 109.5 . . ?
C45C C46C H46H 109.5 . . ?
C45C C46C H46I 109.5 . . ?
H46G C46C H46H 109.5 . . ?
H46G C46C H46I 109.5 . . ?
H46H C46C H46I 109.5 . . ?
C45D C46D H46J 109.5 . . ?
C45D C46D H46K 109.5 . . ?
C45D C46D H46L 109.5 . . ?
H46J C46D H46K 109.5 . . ?
H46J C46D H46L 109.5 . . ?
H46K C46D H46L 109.5 . . ?
C45A C47A H47A 109.5 . . ?
C45A C47A H47B 109.5 . . ?
C45A C47A H47C 109.5 . . ?
H47A C47A H47B 109.5 . . ?
H47A C47A H47C 109.5 . . ?
H47B C47A H47C 109.5 . . ?
C45B C47B H47D 109.5 . . ?
C45B C47B H47E 109.5 . . ?
C45B C47B H47F 109.5 . . ?
H47D C47B H47E 109.5 . . ?
H47D C47B H47F 109.5 . . ?
H47E C47B H47F 109.5 . . ?
C45C C47C H47G 109.5 . . ?
C45C C47C H47H 109.5 . . ?
C45C C47C H47I 109.5 . . ?
H47G C47C H47H 109.5 . . ?
H47G C47C H47I 109.5 . . ?
H47H C47C H47I 109.5 . . ?
C45D C47D H47J 109.5 . . ?
C45D C47D H47K 109.5 . . ?
C45D C47D H47L 109.5 . . ?
H47J C47D H47K 109.5 . . ?
H47J C47D H47L 109.5 . . ?
H47K C47D H47L 109.5 . . ?
C45A C48A H48A 109.5 . . ?
C45A C48A H48B 109.5 . . ?
C45A C48A H48C 109.5 . . ?
H48A C48A H48B 109.5 . . ?
H48A C48A H48C 109.5 . . ?
H48B C48A H48C 109.5 . . ?
C45B C48B H48D 109.5 . . ?
C45B C48B H48E 109.5 . . ?
C45B C48B H48F 109.5 . . ?
H48D C48B H48E 109.5 . . ?
H48D C48B H48F 109.5 . . ?
H48E C48B H48F 109.5 . . ?
C45C C48C H48G 109.5 . . ?
C45C C48C H48H 109.5 . . ?
C45C C48C H48I 109.5 . . ?
H48G C48C H48H 109.5 . . ?
H48G C48C H48I 109.5 . . ?
H48H C48C H48I 109.5 . . ?
C45D C48D H48J 109.5 . . ?
C45D C48D H48K 109.5 . . ?
C45D C48D H48L 109.5 . . ?
H48J C48D H48K 109.5 . . ?
H48J C48D H48L 109.5 . . ?
H48K C48D H48L 109.5 . . ?

loop_
_geom_bond_atom_site_label_1
_geom_bond_atom_site_label_2
_geom_bond_distance
_geom_bond_site_symmetry_2
_geom_bond_publ_flag
Cl1S C2S 1.690(10) . ?
Cl2S C1S 1.734(11) . ?
C1S C6S 1.3900 . ?
C1S C2S 1.3900 . ?
C6S H6S 0.9500 . ?
C6S C5S 1.3900 . ?
C5S H5S 0.9500 . ?
C5S C4S 1.3900 . ?
C4S H4S 0.9500 . ?
C4S C3S 1.3900 . ?
C3S H3S 0.9500 . ?
C3S C2S 1.3900 . ?
Cl3S C11S 1.692(10) . ?
Cl4S C16S 1.714(10) . ?
C11S C12S 1.3900 . ?
C11S C16S 1.3900 . ?
C12S H12S 0.9500 . ?
C12S C13S 1.3900 . ?
C13S H13S 0.9500 . ?
C13S C14S 1.3900 . ?
C14S H14S 0.9500 . ?
C14S C15S 1.3900 . ?
C15S H15S 0.9500 . ?
C15S C16S 1.3900 . ?
Cl5S C21S 1.755(10) . ?
Cl6S C22S 1.768(10) . ?
C21S C22S 1.3900 . ?
C21S C26S 1.3900 . ?
C22S C23S 1.3900 . ?
C23S H23S 0.9500 . ?
C23S C24S 1.3900 . ?
C24S H24S 0.9500 . ?
C24S C25S 1.3900 . ?
C25S H25S 0.9500 . ?
C25S C26S 1.3900 . ?
C26S H26S 0.9500 . ?
Cl7S C31S 1.771(12) . ?
Cl8S C32S 1.735(12) . ?
C32S C33S 1.3900 . ?
C32S C31S 1.3900 . ?
C33S H33S 0.9500 . ?
C33S C34S 1.3900 . ?
C34S H34S 0.9500 . ?
C34S C35S 1.3900 . ?
C35S H35S 0.9500 . ?
C35S C36S 1.3900 . ?
C36S H36S 0.9500 . ?
C36S C31S 1.3900 . ?
Cl9S C41S 1.795(11) . ?
Cl10 C42S 1.774(12) . ?
C42S C41S 1.3900 . ?
C42S C43S 1.3900 . ?
C41S C46S 1.3900 . ?
C46S H46S 0.9500 . ?
C46S C45S 1.3900 . ?
C45S H45S 0.9500 . ?
C45S C44S 1.3900 . ?
C44S H44S 0.9500 . ?
C44S C43S 1.3900 . ?
C43S H43S 0.9500 . ?
Cl11 C61S 1.845(12) . ?
Cl12 C62S 1.768(12) . ?
C62S C63S 1.3900 . ?
C62S C61S 1.3900 . ?
C63S H63S 0.9500 . ?
C63S C64S 1.3900 . ?
C64S H64S 0.9500 . ?
C64S C65S 1.3900 . ?
C65S H65S 0.9500 . ?
C65S C66S 1.3900 . ?
C66S H66S 0.9500 . ?
C66S C61S 1.3900 . ?
Cl13 C52S 1.819(11) . ?
Cl14 C51S 1.675(10) . ?
C51S C56S 1.3900 . ?
C51S C52S 1.3900 . ?
C56S H56S 0.9500 . ?
C56S C55S 1.3900 . ?
C55S H55S 0.9500 . ?
C55S C54S 1.3900 . ?
C54S H54S 0.9500 . ?
C54S C53S 1.3900 . ?
C53S H53S 0.9500 . ?
C53S C52S 1.3900 . ?
Cl15 C72S 1.835(13) . ?
Cl16 C71S 1.709(11) . ?
C71S C76S 1.3900 . ?
C71S C72S 1.3900 . ?
C76S H76S 0.9500 . ?
C76S C75S 1.3900 . ?
C75S H75S 0.9500 . ?
C75S C74S 1.3900 . ?
C74S H74S 0.9500 . ?
C74S C73S 1.3900 . ?
C73S H73S 0.9500 . ?
C73S C72S 1.3900 . ?
O1A C19A 1.288(13) . ?
O1A C35A 1.424(13) . ?
O1B C19B 1.411(11) . ?
O1B C35B 1.421(14) . ?
O1C C19C 1.381(13) . ?
O1C C35C 1.390(11) . ?
O1D C19D 1.335(12) . ?
O1D C35D 1.313(10) . ?
O2A C18A 1.298(13) . ?
O2A C21A 1.386(13) . ?
O2B C18B 1.401(12) . ?
O2B C21B 1.365(13) . ?
O2C C18C 1.366(13) . ?
O2C C21C 1.386(10) . ?
O2D C18D 1.286(15) . ?
O2D C21D 1.430(10) . ?
N1A C14A 1.321(13) . ?
N1A C15A 1.420(12) . ?
N1B C14B 1.362(13) . ?
N1B C15B 1.402(13) . ?
N1C C14C 1.300(14) . ?
N1C C15C 1.311(13) . ?
N1D C14D 1.291(13) . ?
N1D C15D 1.301(15) . ?
N2A C13A 1.380(12) . ?
N2A C16A 1.383(13) . ?
N2B C13B 1.314(12) . ?
N2B C16B 1.347(12) . ?
N2C C13C 1.317(13) . ?
N2C C16C 1.357(13) . ?
N2D C13D 1.347(12) . ?
N2D C16D 1.382(15) . ?
C1A H1A 0.9500 . ?
C1A C2A 1.417(14) . ?
C1A C6A 1.364(14) . ?
C1B H1B 0.9500 . ?
C1B C2B 1.392(15) . ?
C1B C6B 1.376(15) . ?
C1C H1C 0.9500 . ?
C1C C2C 1.379(15) . ?
C1C C6C 1.350(15) . ?
C1D H1D 0.9500 . ?
C1D C2D 1.398(15) . ?
C1D C6D 1.391(15) . ?
C2A C2B 1.525(15) . ?
C2A C3A 1.344(16) . ?
C2B C3B 1.333(14) . ?
C2C C2D 1.484(18) . ?
C2C C3C 1.356(16) . ?
C2D C3D 1.439(18) . ?
C3A H3A 0.9500 . ?
C3A C4A 1.363(17) . ?
C3B H3B 0.9500 . ?
C3B C4B 1.506(15) . ?
C3C H3C 0.9500 . ?
C3C C4C 1.436(16) . ?
C3D H3D 0.9500 . ?
C3D C4D 1.336(15) . ?
C4A H4A 0.9500 . ?
C4A C5A 1.487(16) . ?
C4B H4B 0.9500 . ?
C4B C5B 1.426(14) . ?
C4C H4C 0.9500 . ?
C4C C5C 1.366(14) . ?
C4D H4D 0.9500 . ?
C4D C5D 1.470(14) . ?
C5A C6A 1.426(16) . ?
C5A C7A 1.404(16) . ?
C5B C6B 1.400(15) . ?
C5B C7B 1.505(15) . ?
C5C C6C 1.438(16) . ?
C5C C7C 1.493(16) . ?
C5D C6D 1.382(15) . ?
C5D C7D 1.532(15) . ?
C6A C14A 1.522(15) . ?
C6B C14B 1.484(15) . ?
C6C C14C 1.498(17) . ?
C6D C14D 1.478(15) . ?
C7A C8A 1.403(15) . ?
C7A C12A 1.440(15) . ?
C7B C8B 1.374(14) . ?
C7B C12B 1.449(15) . ?
C7C C8C 1.428(16) . ?
C7C C12C 1.367(14) . ?
C7D C8D 1.351(14) . ?
C7D C12D 1.413(14) . ?
C8A H8A 0.9500 . ?
C8A C9A 1.390(15) . ?
C8B H8B 0.9500 . ?
C8B C9B 1.318(14) . ?
C8C H8C 0.9500 . ?
C8C C9C 1.410(16) . ?
C8D H8D 0.9500 . ?
C8D C9D 1.331(14) . ?
C9A H9A 0.9500 . ?
C9A C10A 1.415(15) . ?
C9B H9B 0.9500 . ?
C9B C10B 1.400(14) . ?
C9C H9C 0.9500 . ?
C9C C10C 1.435(15) . ?
C9D H9D 0.9500 . ?
C9D C10D 1.383(14) . ?
C10A C10D 1.441(15) . ?
C10A C11A 1.347(14) . ?
C10B C10C 1.535(13) . ?
C10B C11B 1.419(14) . ?
C10C C11C 1.337(14) . ?
C10D C11D 1.401(13) . ?
C11A H11A 0.9500 . ?
C11A C12A 1.405(14) . ?
C11B H11B 0.9500 . ?
C11B C12B 1.432(15) . ?
C11C H11C 0.9500 . ?
C11C C12C 1.410(14) . ?
C11D H11D 0.9500 . ?
C11D C12D 1.468(14) . ?
C12A C13A 1.418(14) . ?
C12B C13B 1.425(14) . ?
C12C C13C 1.438(15) . ?
C12D C13D 1.353(14) . ?
C13A C14A 1.390(15) . ?
C13B C14B 1.401(14) . ?
C13C C14C 1.532(16) . ?
C13D C14D 1.472(15) . ?
C15A C16A 1.377(14) . ?
C15A C20A 1.389(14) . ?
C15B C16B 1.391(14) . ?
C15B C20B 1.408(13) . ?
C15C C16C 1.385(15) . ?
C15C C20C 1.469(15) . ?
C15D C16D 1.519(19) . ?
C15D C20D 1.407(18) . ?
C16A C17A 1.459(14) . ?
C16B C17B 1.434(14) . ?
C16C C17C 1.369(15) . ?
C16D C17D 1.382(17) . ?
C17A H17A 0.9500 . ?
C17A C18A 1.367(14) . ?
C17B H17B 0.9500 . ?
C17B C18B 1.351(12) . ?
C17C H17C 0.9500 . ?
C17C C18C 1.373(15) . ?
C17D H17D 0.9500 . ?
C17D C18D 1.322(17) . ?
C18A C19A 1.518(14) . ?
C18B C19B 1.412(14) . ?
C18C C19C 1.473(15) . ?
C18D C19D 1.507(18) . ?
C19A C20A 1.397(14) . ?
C19B C20B 1.320(13) . ?
C19C C20C 1.296(14) . ?
C19D C20D 1.421(17) . ?
C20A H20A 0.9500 . ?
C20B H20B 0.9500 . ?
C20C H20C 0.9500 . ?
C20D H20D 0.9500 . ?
C21A C22A 1.412(15) . ?
C21A C26A 1.398(16) . ?
C21B C22B 1.265(16) . ?
C21B C26B 1.421(17) . ?
C21C C22C 1.3900 . ?
C21C C26C 1.3900 . ?
C22C H22C 0.9500 . ?
C22C C23C 1.3900 . ?
C23C C24C 1.3900 . ?
C23C C27C 1.62(2) . ?
C24C H24C 0.9500 . ?
C24C C25C 1.3900 . ?
C25C C26C 1.3900 . ?
C25C C31C 1.529(14) . ?
C26C H26C 0.9500 . ?
C21D C26D 1.3900 . ?
C21D C22D 1.3900 . ?
C26D H26D 0.9500 . ?
C26D C25D 1.3900 . ?
C25D C24D 1.3900 . ?
C25D C31D 1.562(15) . ?
C24D H24D 0.9500 . ?
C24D C23D 1.3900 . ?
C23D C22D 1.3900 . ?
C23D C27D 1.491(18) . ?
C22D H22D 0.9500 . ?
C22A H22A 0.9500 . ?
C22A C23A 1.328(15) . ?
C22B H22B 0.9500 . ?
C22B C23B 1.354(15) . ?
C23A C24A 1.361(16) . ?
C23A C31A 1.68(2) . ?
C23B C24B 1.367(16) . ?
C23B C27B 1.54(2) . ?
C24A H24A 0.9500 . ?
C24A C25A 1.279(14) . ?
C24B H24B 0.9500 . ?
C24B C25B 1.445(17) . ?
C25A C26A 1.396(15) . ?
C25A C27A 1.71(2) . ?
C25B C26B 1.377(15) . ?
C25B C31B 1.65(2) . ?
C26A H26A 0.9500 . ?
C26B H26B 0.9500 . ?
C27A C28A 1.468(15) . ?
C27A C29A 1.505(15) . ?
C27A C30A 1.537(15) . ?
C27B C28B 1.493(15) . ?
C27B C29B 1.538(16) . ?
C27B C30B 1.532(16) . ?
C27C C28C 1.567(15) . ?
C27C C29C 1.524(16) . ?
C27C C30C 1.527(16) . ?
C27D C28D 1.573(19) . ?
C27D C29D 1.43(2) . ?
C27D C30D 1.54(2) . ?
C28A H28A 0.9800 . ?
C28A H28B 0.9800 . ?
C28A H28C 0.9800 . ?
C28B H28D 0.9800 . ?
C28B H28E 0.9800 . ?
C28B H28F 0.9800 . ?
C28C H28G 0.9800 . ?
C28C H28H 0.9800 . ?
C28C H28I 0.9800 . ?
C28D H28J 0.9800 . ?
C28D H28K 0.9800 . ?
C28D H28L 0.9800 . ?
C29A H29A 0.9800 . ?
C29A H29B 0.9800 . ?
C29A H29C 0.9800 . ?
C29B H29D 0.9800 . ?
C29B H29E 0.9800 . ?
C29B H29F 0.9800 . ?
C29C H29G 0.9800 . ?
C29C H29H 0.9800 . ?
C29C H29I 0.9800 . ?
C29D H29J 0.9800 . ?
C29D H29K 0.9800 . ?
C29D H29L 0.9800 . ?
C30A H30A 0.9800 . ?
C30A H30B 0.9800 . ?
C30A H30C 0.9800 . ?
C30B H30D 0.9800 . ?
C30B H30E 0.9800 . ?
C30B H30F 0.9800 . ?
C30C H30G 0.9800 . ?
C30C H30H 0.9800 . ?
C30C H30I 0.9800 . ?
C30D H30J 0.9800 . ?
C30D H30K 0.9800 . ?
C30D H30L 0.9800 . ?
C31A C32A 1.476(16) . ?
C31A C33A 1.527(16) . ?
C31A C34A 1.509(16) . ?
C31B C32B 1.594(19) . ?
C31B C33B 1.47(2) . ?
C31B C34B 1.459(18) . ?
C31C C32C 1.509(18) . ?
C31C C33C 1.559(18) . ?
C31C C34C 1.599(19) . ?
C31D C32D 1.545(16) . ?
C31D C33D 1.552(16) . ?
C31D C34D 1.552(16) . ?
C32A H32A 0.9800 . ?
C32A H32B 0.9800 . ?
C32A H32C 0.9800 . ?
C32B H32D 0.9800 . ?
C32B H32E 0.9800 . ?
C32B H32F 0.9800 . ?
C32C H32G 0.9800 . ?
C32C H32H 0.9800 . ?
C32C H32I 0.9800 . ?
C32D H32J 0.9800 . ?
C32D H32K 0.9800 . ?
C32D H32L 0.9800 . ?
C33A H33A 0.9800 . ?
C33A H33B 0.9800 . ?
C33A H33C 0.9800 . ?
C33B H33D 0.9800 . ?
C33B H33E 0.9800 . ?
C33B H33F 0.9800 . ?
C33C H33G 0.9800 . ?
C33C H33H 0.9800 . ?
C33C H33I 0.9800 . ?
C33D H33J 0.9800 . ?
C33D H33K 0.9800 . ?
C33D H33L 0.9800 . ?
C34A H34A 0.9800 . ?
C34A H34B 0.9800 . ?
C34A H34C 0.9800 . ?
C34B H34D 0.9800 . ?
C34B H34E 0.9800 . ?
C34B H34F 0.9800 . ?
C34C H34G 0.9800 . ?
C34C H34H 0.9800 . ?
C34C H34I 0.9800 . ?
C34D H34J 0.9800 . ?
C34D H34K 0.9800 . ?
C34D H34L 0.9800 . ?
C35A C36A 1.383(13) . ?
C35A C40A 1.356(13) . ?
C35B C36B 1.304(15) . ?
C35B C40B 1.399(16) . ?
C35C C36C 1.3900 . ?
C35C C40C 1.3900 . ?
C36C H36C 0.9500 . ?
C36C C37C 1.3900 . ?
C37C C38C 1.3900 . ?
C37C C41C 1.51(2) . ?
C38C H38C 0.9500 . ?
C38C C39C 1.3900 . ?
C39C C40C 1.3900 . ?
C39C C45C 1.617(18) . ?
C40C H40C 0.9500 . ?
C35D C40D 1.3900 . ?
C35D C36D 1.3900 . ?
C40D H40D 0.9500 . ?
C40D C39D 1.3900 . ?
C39D C38D 1.3900 . ?
C39D C45D 1.533(15) . ?
C38D H38D 0.9500 . ?
C38D C37D 1.3900 . ?
C37D C36D 1.3900 . ?
C37D C41D 1.50(3) . ?
C36D H36D 0.9500 . ?
C36A H36A 0.9500 . ?
C36A C37A 1.325(13) . ?
C36B H36B 0.9500 . ?
C36B C37B 1.401(15) . ?
C37A C38A 1.394(13) . ?
C37A C41A 1.573(17) . ?
C37B C38B 1.450(16) . ?
C37B C41B 1.541(14) . ?
C38A H38A 0.9500 . ?
C38A C39A 1.418(12) . ?
C38B H38B 0.9500 . ?
C38B C39B 1.336(16) . ?
C39A C40A 1.410(13) . ?
C39A C45A 1.495(14) . ?
C39B C40B 1.426(16) . ?
C39B C45B 1.515(17) . ?
C40A H40A 0.9500 . ?
C40B H40B 0.9500 . ?
C41A C42A 1.525(14) . ?
C41A C43A 1.561(14) . ?
C41A C44A 1.476(14) . ?
C41B C42B 1.547(14) . ?
C41B C43B 1.500(14) . ?
C41B C44B 1.484(14) . ?
C41C C42C 1.58(3) . ?
C41C C43C 1.36(2) . ?
C41C C44C 1.43(2) . ?
C41D C42D 1.510(17) . ?
C41D C43D 1.505(17) . ?
C41D C44D 1.519(17) . ?
C42A H42A 0.9800 . ?
C42A H42B 0.9800 . ?
C42A H42C 0.9800 . ?
C42B H42D 0.9800 . ?
C42B H42E 0.9800 . ?
C42B H42F 0.9800 . ?
C42C H42G 0.9800 . ?
C42C H42H 0.9800 . ?
C42C H42I 0.9800 . ?
C42D H42J 0.9800 . ?
C42D H42K 0.9800 . ?
C42D H42L 0.9800 . ?
C43A H43A 0.9800 . ?
C43A H43B 0.9800 . ?
C43A H43C 0.9800 . ?
C43B H43D 0.9800 . ?
C43B H43E 0.9800 . ?
C43B H43F 0.9800 . ?
C43C H43G 0.9800 . ?
C43C H43H 0.9800 . ?
C43C H43I 0.9800 . ?
C43D H43J 0.9800 . ?
C43D H43K 0.9800 . ?
C43D H43L 0.9800 . ?
C44A H44A 0.9800 . ?
C44A H44B 0.9800 . ?
C44A H44C 0.9800 . ?
C44B H44D 0.9800 . ?
C44B H44E 0.9800 . ?
C44B H44F 0.9800 . ?
C44C H44G 0.9800 . ?
C44C H44H 0.9800 . ?
C44C H44I 0.9800 . ?
C44D H44J 0.9800 . ?
C44D H44K 0.9800 . ?
C44D H44L 0.9800 . ?
C45A C46A 1.543(15) . ?
C45A C47A 1.491(15) . ?
C45A C48A 1.527(15) . ?
C45B C46B 1.519(16) . ?
C45B C47B 1.520(16) . ?
C45B C48B 1.546(17) . ?
C45C C46C 1.536(14) . ?
C45C C47C 1.480(15) . ?
C45C C48C 1.538(15) . ?
C45D C46D 1.542(15) . ?
C45D C47D 1.502(16) . ?
C45D C48D 1.510(16) . ?
C46A H46A 0.9800 . ?
C46A H46B 0.9800 . ?
C46A H46C 0.9800 . ?
C46B H46D 0.9800 . ?
C46B H46E 0.9800 . ?
C46B H46F 0.9800 . ?
C46C H46G 0.9800 . ?
C46C H46H 0.9800 . ?
C46C H46I 0.9800 . ?
C46D H46J 0.9800 . ?
C46D H46K 0.9800 . ?
C46D H46L 0.9800 . ?
C47A H47A 0.9800 . ?
C47A H47B 0.9800 . ?
C47A H47C 0.9800 . ?
C47B H47D 0.9800 . ?
C47B H47E 0.9800 . ?
C47B H47F 0.9800 . ?
C47C H47G 0.9800 . ?
C47C H47H 0.9800 . ?
C47C H47I 0.9800 . ?
C47D H47J 0.9800 . ?
C47D H47K 0.9800 . ?
C47D H47L 0.9800 . ?
C48A H48A 0.9800 . ?
C48A H48B 0.9800 . ?
C48A H48C 0.9800 . ?
C48B H48D 0.9800 . ?
C48B H48E 0.9800 . ?
C48B H48F 0.9800 . ?
C48C H48G 0.9800 . ?
C48C H48H 0.9800 . ?
C48C H48I 0.9800 . ?
C48D H48J 0.9800 . ?
C48D H48K 0.9800 . ?
C48D H48L 0.9800 . ?

loop_
_geom_torsion_atom_site_label_1
_geom_torsion_atom_site_label_2
_geom_torsion_atom_site_label_3
_geom_torsion_atom_site_label_4
_geom_torsion
_geom_torsion_site_symmetry_1
_geom_torsion_site_symmetry_2
_geom_torsion_site_symmetry_3
_geom_torsion_site_symmetry_4
_geom_torsion_publ_flag
Cl2S C1S C6S C5S 172.5(13) . . . . ?
Cl2S C1S C2S Cl1S 3.5(15) . . . . ?
Cl2S C1S C2S C3S -171.6(14) . . . . ?
C1S C6S C5S C4S 0.0 . . . . ?
C6S C1S C2S Cl1S 175.1(14) . . . . ?
C6S C1S C2S C3S 0.0 . . . . ?
C6S C5S C4S C3S 0.0 . . . . ?
C5S C4S C3S C2S 0.0 . . . . ?
C4S C3S C2S Cl1S -175.9(12) . . . . ?
C4S C3S C2S C1S 0.0 . . . . ?
C2S C1S C6S C5S 0.0 . . . . ?
Cl3S C11S C12S C13S -179.9(9) . . . . ?
Cl3S C11S C16S Cl4S -1.7(11) . . . . ?
Cl3S C11S C16S C15S 179.9(10) . . . . ?
C11S C12S C13S C14S 0.0 . . . . ?
C12S C11S C16S Cl4S 178.4(11) . . . . ?
C12S C11S C16S C15S 0.0 . . . . ?
C12S C13S C14S C15S 0.0 . . . . ?
C13S C14S C15S C16S 0.0 . . . . ?
C14S C15S C16S Cl4S -178.6(11) . . . . ?
C14S C15S C16S C11S 0.0 . . . . ?
C16S C11S C12S C13S 0.0 . . . . ?
Cl5S C21S C22S Cl6S 1.5(8) . . . . ?
Cl5S C21S C22S C23S 178.6(8) . . . . ?
Cl5S C21S C26S C25S -178.6(8) . . . . ?
Cl6S C22S C23S C24S 177.1(9) . . . . ?
C21S C22S C23S C24S 0.0 . . . . ?
C22S C21S C26S C25S 0.0 . . . . ?
C22S C23S C24S C25S 0.0 . . . . ?
C23S C24S C25S C26S 0.0 . . . . ?
C24S C25S C26S C21S 0.0 . . . . ?
C26S C21S C22S Cl6S -177.1(9) . . . . ?
C26S C21S C22S C23S 0.0 . . . . ?
Cl8S C32S C33S C34S 169.7(13) . . . . ?
Cl8S C32S C31S Cl7S 13.6(12) . . . . ?
Cl8S C32S C31S C36S -169.9(13) . . . . ?
C32S C33S C34S C35S 0.0 . . . . ?
C33S C32S C31S Cl7S -176.5(12) . . . . ?
C33S C32S C31S C36S 0.0 . . . . ?
C33S C34S C35S C36S 0.0 . . . . ?
C34S C35S C36S C31S 0.0 . . . . ?
C35S C36S C31S Cl7S 176.2(13) . . . . ?
C35S C36S C31S C32S 0.0 . . . . ?
C31S C32S C33S C34S 0.0 . . . . ?
Cl9S C41S C46S C45S 171.6(12) . . . . ?
Cl10 C42S C41S Cl9S 2.6(11) . . . . ?
Cl10 C42S C41S C46S 174.9(11) . . . . ?
Cl10 C42S C43S C44S -174.0(13) . . . . ?
C42S C41S C46S C45S 0.0 . . . . ?
C41S C42S C43S C44S 0.0 . . . . ?
C41S C46S C45S C44S 0.0 . . . . ?
C46S C45S C44S C43S 0.0 . . . . ?
C45S C44S C43S C42S 0.0 . . . . ?
C43S C42S C41S Cl9S -172.4(11) . . . . ?
C43S C42S C41S C46S 0.0 . . . . ?
Cl12 C62S C63S C64S 170.9(10) . . . . ?
Cl12 C62S C61S Cl11 4.0(9) . . . . ?
Cl12 C62S C61S C66S -171.7(9) . . . . ?
C62S C63S C64S C65S 0.0 . . . . ?
C63S C62S C61S Cl11 175.7(9) . . . . ?
C63S C62S C61S C66S 0.0 . . . . ?
C63S C64S C65S C66S 0.0 . . . . ?
C64S C65S C66S C61S 0.0 . . . . ?
C65S C66S C61S Cl11 -175.1(10) . . . . ?
C65S C66S C61S C62S 0.0 . . . . ?
C61S C62S C63S C64S 0.0 . . . . ?
Cl14 C51S C56S C55S 176.0(11) . . . . ?
Cl14 C51S C52S Cl13 -1.2(11) . . . . ?
Cl14 C51S C52S C53S -175.7(12) . . . . ?
C51S C56S C55S C54S 0.0 . . . . ?
C56S C51S C52S Cl13 174.5(11) . . . . ?
C56S C51S C52S C53S 0.0 . . . . ?
C56S C55S C54S C53S 0.0 . . . . ?
C55S C54S C53S C52S 0.0 . . . . ?
C54S C53S C52S Cl13 -173.7(12) . . . . ?
C54S C53S C52S C51S 0.0 . . . . ?
C52S C51S C56S C55S 0.0 . . . . ?
Cl16 C71S C76S C75S -176.1(12) . . . . ?
Cl16 C71S C72S Cl15 -5.2(11) . . . . ?
Cl16 C71S C72S C73S 176.0(12) . . . . ?
C71S C76S C75S C74S 0.0 . . . . ?
C76S C71S C72S Cl15 178.9(13) . . . . ?
C76S C71S C72S C73S 0.0 . . . . ?
C76S C75S C74S C73S 0.0 . . . . ?
C75S C74S C73S C72S 0.0 . . . . ?
C74S C73S C72S Cl15 -178.8(14) . . . . ?
C74S C73S C72S C71S 0.0 . . . . ?
C72S C71S C76S C75S 0.0 . . . . ?
O1A C19A C20A C15A 178.5(9) . . . . ?
O1A C35A C36A C37A -177.4(10) . . . . ?
O1A C35A C40A C39A 176.4(9) . . . . ?
O1B C19B C20B C15B -174.3(10) . . . . ?
O1B C35B C36B C37B 179.5(10) . . . . ?
O1B C35B C40B C39B -178.9(10) . . . . ?
O1C C19C C20C C15C 177.5(10) . . . . ?
O1C C35C C36C C37C -176.7(9) . . . . ?
O1C C35C C40C C39C 177.3(8) . . . . ?
O1D C19D C20D C15D -171.1(13) . . . . ?
O1D C35D C40D C39D 178.5(11) . . . . ?
O1D C35D C36D C37D -178.3(12) . . . . ?
O2A C18A C19A O1A 2.3(11) . . . . ?
O2A C18A C19A C20A 179.4(8) . . . . ?
O2A C21A C22A C23A 178.0(11) . . . . ?
O2A C21A C26A C25A 178.9(11) . . . . ?
O2B C18B C19B O1B -2.4(15) . . . . ?
O2B C18B C19B C20B -177.1(10) . . . . ?
O2B C21B C22B C23B -175.1(11) . . . . ?
O2B C21B C26B C25B 178.3(10) . . . . ?
O2C C18C C19C O1C 3.7(13) . . . . ?
O2C C18C C19C C20C -179.9(10) . . . . ?
O2C C21C C22C C23C -174.3(7) . . . . ?
O2C C21C C26C C25C 174.4(7) . . . . ?
O2D C18D C19D O1D -9.4(18) . . . . ?
O2D C18D C19D C20D 173.8(13) . . . . ?
O2D C21D C26D C25D 178.7(10) . . . . ?
O2D C21D C22D C23D -178.8(9) . . . . ?
N1A C15A C16A N2A -0.2(14) . . . . ?
N1A C15A C16A C17A -179.6(8) . . . . ?
N1A C15A C20A C19A 176.8(8) . . . . ?
N1B C15B C16B N2B 5.6(17) . . . . ?
N1B C15B C16B C17B -177.5(10) . . . . ?
N1B C15B C20B C19B 175.0(10) . . . . ?
N1C C15C C16C N2C 3.5(17) . . . . ?
N1C C15C C16C C17C 179.9(10) . . . . ?
N1C C15C C20C C19C 179.2(10) . . . . ?
N1D C15D C16D N2D 5(2) . . . . ?
N1D C15D C16D C17D 169.2(14) . . . . ?
N1D C15D C20D C19D -179.5(13) . . . . ?
N2A C13A C14A N1A 1.1(15) . . . . ?
N2A C13A C14A C6A -179.9(8) . . . . ?
N2A C16A C17A C18A -175.9(8) . . . . ?
N2B C13B C14B N1B 2.2(16) . . . . ?
N2B C13B C14B C6B -177.7(9) . . . . ?
N2B C16B C17B C18B -176.8(10) . . . . ?
N2C C13C C14C N1C -3.2(14) . . . . ?
N2C C13C C14C C6C 179.5(9) . . . . ?
N2C C16C C17C C18C 176.7(10) . . . . ?
N2D C13D C14D N1D 0.8(17) . . . . ?
N2D C13D C14D C6D -179.0(9) . . . . ?
N2D C16D C17D C18D -179.3(14) . . . . ?
C1A C2A C2B C1B 150.1(10) . . . . ?
C1A C2A C2B C3B -12.1(15) . . . . ?
C1A C2A C3A C4A -13.6(16) . . . . ?
C1A C6A C14A N1A 23.4(13) . . . . ?
C1A C6A C14A C13A -155.8(9) . . . . ?
C1B C2B C3B C4B -12.3(16) . . . . ?
C1B C6B C14B N1B 16.6(14) . . . . ?
C1B C6B C14B C13B -163.5(10) . . . . ?
C1C C2C C2D C1D 155.8(11) . . . . ?
C1C C2C C2D C3D -12.8(17) . . . . ?
C1C C2C C3C C4C -16.8(16) . . . . ?
C1C C6C C14C N1C 25.1(15) . . . . ?
C1C C6C C14C C13C -157.7(9) . . . . ?
C1D C2D C3D C4D -13.0(18) . . . . ?
C1D C6D C14D N1D 21.8(16) . . . . ?
C1D C6D C14D C13D -158.3(10) . . . . ?
C2A C1A C6A C5A -3.0(15) . . . . ?
C2A C1A C6A C14A 168.1(8) . . . . ?
C2A C2B C3B C4B 149.7(9) . . . . ?
C2A C3A C4A C5A -0.7(18) . . . . ?
C2B C1B C6B C5B -2.5(16) . . . . ?
C2B C1B C6B C14B 174.3(10) . . . . ?
C2B C2A C3A C4A 156.6(11) . . . . ?
C2B C3B C4B C5B -0.5(15) . . . . ?
C2C C1C C6C C5C -3.2(16) . . . . ?
C2C C1C C6C C14C 169.8(9) . . . . ?
C2C C2D C3D C4D 156.1(11) . . . . ?
C2C C3C C4C C5C 6.4(15) . . . . ?
C2D C1D C6D C5D -2.5(17) . . . . ?
C2D C1D C6D C14D 171.1(10) . . . . ?
C2D C2C C3C C4C 146.9(11) . . . . ?
C2D C3D C4D C5D 1.9(18) . . . . ?
C3A C2A C2B C1B -20.3(16) . . . . ?
C3A C2A C2B C3B 177.6(11) . . . . ?
C3A C4A C5A C6A 12.3(15) . . . . ?
C3A C4A C5A C7A -152.3(12) . . . . ?
C3B C4B C5B C6B 11.8(14) . . . . ?
C3B C4B C5B C7B -157.7(9) . . . . ?
C3C C2C C2D C1D -7.8(17) . . . . ?
C3C C2C C2D C3D -176.4(12) . . . . ?
C3C C4C C5C C6C 5.9(14) . . . . ?
C3C C4C C5C C7C -158.9(9) . . . . ?
C3D C4D C5D C6D 9.6(15) . . . . ?
C3D C4D C5D C7D -157.0(10) . . . . ?
C4A C5A C6A C1A -10.0(14) . . . . ?
C4A C5A C6A C14A 178.7(8) . . . . ?
C4A C5A C7A C8A -0.6(15) . . . . ?
C4A C5A C7A C12A 163.2(9) . . . . ?
C4B C5B C6B C1B -10.4(15) . . . . ?
C4B C5B C6B C14B 172.6(9) . . . . ?
C4B C5B C7B C8B 8.3(16) . . . . ?
C4B C5B C7B C12B 172.3(9) . . . . ?
C4C C5C C6C C1C -7.5(15) . . . . ?
C4C C5C C6C C14C 179.4(9) . . . . ?
C4C C5C C7C C8C -1.7(13) . . . . ?
C4C C5C C7C C12C 163.1(9) . . . . ?
C4D C5D C6D C1D -9.3(15) . . . . ?
C4D C5D C6D C14D 177.2(9) . . . . ?
C4D C5D C7D C8D 1.8(14) . . . . ?
C4D C5D C7D C12D 166.6(9) . . . . ?
C5A C6A C14A N1A -165.0(8) . . . . ?
C5A C6A C14A C13A 15.9(13) . . . . ?
C5A C7A C8A C9A 154.4(9) . . . . ?
C5A C7A C12A C11A -154.3(9) . . . . ?
C5A C7A C12A C13A 16.0(13) . . . . ?
C5B C6B C14B N1B -166.5(9) . . . . ?
C5B C6B C14B C13B 13.4(14) . . . . ?
C5B C7B C8B C9B 156.5(11) . . . . ?
C5B C7B C12B C11B -160.3(9) . . . . ?
C5B C7B C12B C13B 18.3(13) . . . . ?
C5C C6C C14C N1C -161.9(9) . . . . ?
C5C C6C C14C C13C 15.4(13) . . . . ?
C5C C7C C8C C9C 154.6(8) . . . . ?
C5C C7C C12C C11C -153.4(9) . . . . ?
C5C C7C C12C C13C 19.7(13) . . . . ?
C5D C6D C14D N1D -164.7(10) . . . . ?
C5D C6D C14D C13D 15.2(15) . . . . ?
C5D C7D C8D C9D 153.4(10) . . . . ?
C5D C7D C12D C11D -156.6(8) . . . . ?
C5D C7D C12D C13D 18.1(14) . . . . ?
C6A C1A C2A C2B -154.9(9) . . . . ?
C6A C1A C2A C3A 15.9(15) . . . . ?
C6A C5A C7A C8A -163.6(9) . . . . ?
C6A C5A C7A C12A 0.3(14) . . . . ?
C6B C1B C2B C2A -147.7(11) . . . . ?
C6B C1B C2B C3B 14.5(16) . . . . ?
C6B C5B C7B C8B -160.6(11) . . . . ?
C6B C5B C7B C12B 3.5(14) . . . . ?
C6C C1C C2C C2D -149.5(10) . . . . ?
C6C C1C C2C C3C 15.1(16) . . . . ?
C6C C5C C7C C8C -166.7(9) . . . . ?
C6C C5C C7C C12C -1.9(13) . . . . ?
C6D C1D C2D C2C -156.3(11) . . . . ?
C6D C1D C2D C3D 13.4(17) . . . . ?
C6D C5D C7D C8D -164.4(10) . . . . ?
C6D C5D C7D C12D 0.4(14) . . . . ?
C7A C5A C6A C1A 155.1(10) . . . . ?
C7A C5A C6A C14A -16.2(14) . . . . ?
C7A C8A C9A C10A -1.5(14) . . . . ?
C7A C12A C13A N2A 163.7(8) . . . . ?
C7A C12A C13A C14A -16.2(13) . . . . ?
C7B C5B C6B C1B 158.4(10) . . . . ?
C7B C5B C6B C14B -18.6(15) . . . . ?
C7B C8B C9B C10B -2.5(16) . . . . ?
C7B C12B C13B N2B 160.5(10) . . . . ?
C7B C12B C13B C14B -23.7(14) . . . . ?
C7C C5C C6C C1C 158.1(9) . . . . ?
C7C C5C C6C C14C -15.0(13) . . . . ?
C7C C8C C9C C10C -3.6(14) . . . . ?
C7C C12C C13C N2C 163.0(9) . . . . ?
C7C C12C C13C C14C -18.4(12) . . . . ?
C7D C5D C6D C1D 157.2(10) . . . . ?
C7D C5D C6D C14D -16.3(15) . . . . ?
C7D C8D C9D C10D 0.4(16) . . . . ?
C7D C12D C13D N2D 161.5(10) . . . . ?
C7D C12D C13D C14D -19.7(16) . . . . ?
C8A C7A C12A C11A 10.2(12) . . . . ?
C8A C7A C12A C13A -179.5(8) . . . . ?
C8A C9A C10A C10D -153.4(10) . . . . ?
C8A C9A C10A C11A 11.8(13) . . . . ?
C8B C7B C12B C11B 4.7(14) . . . . ?
C8B C7B C12B C13B -176.8(9) . . . . ?
C8B C9B C10B C10C -151.2(10) . . . . ?
C8B C9B C10B C11B 12.6(15) . . . . ?
C8C C7C C12C C11C 10.8(13) . . . . ?
C8C C7C C12C C13C -176.2(8) . . . . ?
C8C C9C C10C C10B -148.1(10) . . . . ?
C8C C9C C10C C11C 16.2(15) . . . . ?
C8D C7D C12D C11D 8.6(14) . . . . ?
C8D C7D C12D C13D -176.8(10) . . . . ?
C8D C9D C10D C10A -148.7(10) . . . . ?
C8D C9D C10D C11D 9.8(14) . . . . ?
C9A C10A C10D C9D 173.7(9) . . . . ?
C9A C10A C10D C11D 16.1(14) . . . . ?
C9A C10A C11A C12A -11.0(13) . . . . ?
C9B C10B C10C C9C 171.4(10) . . . . ?
C9B C10B C10C C11C 8.5(15) . . . . ?
C9B C10B C11B C12B -13.4(14) . . . . ?
C9C C10C C11C C12C -16.2(14) . . . . ?
C9D C10D C11D C12D -10.8(13) . . . . ?
C10A C10D C11D C12D 148.2(9) . . . . ?
C10A C11A C12A C7A 0.7(13) . . . . ?
C10A C11A C12A C13A -169.4(9) . . . . ?
C10B C10C C11C C12C 148.2(10) . . . . ?
C10B C11B C12B C7B 4.9(13) . . . . ?
C10B C11B C12B C13B -173.7(9) . . . . ?
C10C C10B C11B C12B 150.9(10) . . . . ?
C10C C11C C12C C7C 3.8(14) . . . . ?
C10C C11C C12C C13C -169.7(10) . . . . ?
C10D C10A C11A C12A 154.3(9) . . . . ?
C10D C11D C12D C7D 2.1(13) . . . . ?
C10D C11D C12D C13D -172.8(9) . . . . ?
C11A C10A C10D C9D 9.7(14) . . . . ?
C11A C10A C10D C11D -147.8(10) . . . . ?
C11A C12A C13A N2A -26.2(12) . . . . ?
C11A C12A C13A C14A 153.9(9) . . . . ?
C11B C10B C10C C9C 7.0(15) . . . . ?
C11B C10B C10C C11C -155.8(10) . . . . ?
C11B C12B C13B N2B -21.0(14) . . . . ?
C11B C12B C13B C14B 154.8(10) . . . . ?
C11C C12C C13C N2C -23.8(13) . . . . ?
C11C C12C C13C C14C 154.8(8) . . . . ?
C11D C12D C13D N2D -24.1(15) . . . . ?
C11D C12D C13D C14D 154.7(10) . . . . ?
C12A C7A C8A C9A -9.5(13) . . . . ?
C12A C13A C14A N1A -179.1(9) . . . . ?
C12A C13A C14A C6A 0.0(13) . . . . ?
C12B C7B C8B C9B -6.2(15) . . . . ?
C12B C13B C14B N1B -173.5(10) . . . . ?
C12B C13B C14B C6B 6.6(14) . . . . ?
C12C C7C C8C C9C -10.3(13) . . . . ?
C12C C13C C14C N1C 178.1(9) . . . . ?
C12C C13C C14C C6C 0.8(12) . . . . ?
C12D C7D C8D C9D -10.2(15) . . . . ?
C12D C13D C14D N1D -178.0(11) . . . . ?
C12D C13D C14D C6D 2.2(15) . . . . ?
C13A N2A C16A C15A 0.4(13) . . . . ?
C13A N2A C16A C17A 179.9(7) . . . . ?
C13B N2B C16B C15B -9.1(16) . . . . ?
C13B N2B C16B C17B 174.0(9) . . . . ?
C13C N2C C16C C15C -4.5(15) . . . . ?
C13C N2C C16C C17C 179.0(9) . . . . ?
C13D N2D C16D C15D -6.6(18) . . . . ?
C13D N2D C16D C17D -170.2(12) . . . . ?
C14A N1A C15A C16A 0.3(12) . . . . ?
C14A N1A C15A C20A -177.8(8) . . . . ?
C14B N1B C15B C16B 1.7(15) . . . . ?
C14B N1B C15B C20B -170.0(9) . . . . ?
C14C N1C C15C C16C -2.2(16) . . . . ?
C14C N1C C15C C20C 178.6(9) . . . . ?
C14D N1D C15D C16D -1(2) . . . . ?
C14D N1D C15D C20D 175.2(12) . . . . ?
C15A N1A C14A C6A -179.8(7) . . . . ?
C15A N1A C14A C13A -0.8(13) . . . . ?
C15A C16A C17A C18A 3.6(13) . . . . ?
C15B N1B C14B C6B 174.4(9) . . . . ?
C15B N1B C14B C13B -5.5(15) . . . . ?
C15B C16B C17B C18B 6.2(16) . . . . ?
C15C N1C C14C C6C 179.2(9) . . . . ?
C15C N1C C14C C13C 2.0(14) . . . . ?
C15C C16C C17C C18C 0.1(18) . . . . ?
C15D N1D C14D C6D 177.7(11) . . . . ?
C15D N1D C14D C13D -2.2(18) . . . . ?
C15D C16D C17D C18D 17(2) . . . . ?
C16A N2A C13A C12A 179.3(8) . . . . ?
C16A N2A C13A C14A -0.8(12) . . . . ?
C16A C15A C20A C19A -1.3(14) . . . . ?
C16A C17A C18A O2A 178.0(9) . . . . ?
C16A C17A C18A C19A -2.8(13) . . . . ?
C16B N2B C13B C12B -178.9(9) . . . . ?
C16B N2B C13B C14B 5.4(15) . . . . ?
C16B C15B C20B C19B 2.9(17) . . . . ?
C16B C17B C18B O2B 174.1(10) . . . . ?
C16B C17B C18B C19B -3.5(16) . . . . ?
C16C N2C C13C C12C -177.3(8) . . . . ?
C16C N2C C13C C14C 4.2(13) . . . . ?
C16C C15C C20C C19C 0.0(16) . . . . ?
C16C C17C C18C O2C 178.5(10) . . . . ?
C16C C17C C18C C19C 1.5(16) . . . . ?
C16D N2D C13D C12D -177.4(11) . . . . ?
C16D N2D C13D C14D 3.8(16) . . . . ?
C16D C15D C20D C19D -3(2) . . . . ?
C16D C17D C18D O2D 176.8(15) . . . . ?
C16D C17D C18D C19D -15(2) . . . . ?
C17A C18A C19A O1A -176.9(9) . . . . ?
C17A C18A C19A C20A 0.2(12) . . . . ?
C17B C18B C19B O1B 175.3(10) . . . . ?
C17B C18B C19B C20B 0.6(17) . . . . ?
C17C C18C C19C O1C -178.9(9) . . . . ?
C17C C18C C19C C20C -2.5(16) . . . . ?
C17D C18D C19D O1D 179.8(13) . . . . ?
C17D C18D C19D C20D 3(2) . . . . ?
C18A O2A C21A C22A 92.2(13) . . . . ?
C18A O2A C21A C26A -89.6(14) . . . . ?
C18A C19A C20A C15A 2.0(13) . . . . ?
C18B O2B C21B C22B -94.6(15) . . . . ?
C18B O2B C21B C26B 87.1(13) . . . . ?
C18B C19B C20B C15B -0.2(17) . . . . ?
C18C O2C C21C C22C -98.8(8) . . . . ?
C18C O2C C21C C26C 86.9(9) . . . . ?
C18C C19C C20C C15C 1.7(17) . . . . ?
C18D O2D C21D C26D 85.0(12) . . . . ?
C18D O2D C21D C22D -96.2(12) . . . . ?
C18D C19D C20D C15D 6(2) . . . . ?
C19A O1A C35A C36A -92.4(12) . . . . ?
C19A O1A C35A C40A 91.5(12) . . . . ?
C19B O1B C35B C36B -80.4(15) . . . . ?
C19B O1B C35B C40B 95.8(12) . . . . ?
C19C O1C C35C C36C -81.1(10) . . . . ?
C19C O1C C35C C40C 101.9(9) . . . . ?
C19D O1D C35D C40D 126.1(12) . . . . ?
C19D O1D C35D C36D -55.5(15) . . . . ?
C20A C15A C16A N2A 177.9(8) . . . . ?
C20A C15A C16A C17A -1.5(13) . . . . ?
C20B C15B C16B N2B 177.3(10) . . . . ?
C20B C15B C16B C17B -5.8(16) . . . . ?
C20C C15C C16C N2C -177.3(10) . . . . ?
C20C C15C C16C C17C -0.9(16) . . . . ?
C20D C15D C16D N2D -170.9(13) . . . . ?
C20D C15D C16D C17D -7(2) . . . . ?
C21A O2A C18A C17A 4.5(15) . . . . ?
C21A O2A C18A C19A -174.7(9) . . . . ?
C21A C22A C23A C24A 1.0(19) . . . . ?
C21A C22A C23A C31A 174.5(12) . . . . ?
C21B O2B C18B C17B -4.5(17) . . . . ?
C21B O2B C18B C19B 173.2(11) . . . . ?
C21B C22B C23B C24B -5.3(19) . . . . ?
C21B C22B C23B C27B -177.7(14) . . . . ?
C21C O2C C18C C17C -8.7(16) . . . . ?
C21C O2C C18C C19C 168.3(9) . . . . ?
C21C C22C C23C C24C 0.0 . . . . ?
C21C C22C C23C C27C -177.8(10) . . . . ?
C22C C21C C26C C25C 0.0 . . . . ?
C22C C23C C24C C25C 0.0 . . . . ?
C22C C23C C27C C28C -65.2(14) . . . . ?
C22C C23C C27C C29C 176.2(10) . . . . ?
C22C C23C C27C C30C 49.3(16) . . . . ?
C23C C24C C25C C26C 0.0 . . . . ?
C23C C24C C25C C31C -177.6(9) . . . . ?
C24C C23C C27C C28C 117.0(11) . . . . ?
C24C C23C C27C C29C -1.6(17) . . . . ?
C24C C23C C27C C30C -128.5(12) . . . . ?
C24C C25C C26C C21C 0.0 . . . . ?
C24C C25C C31C C32C 18.5(15) . . . . ?
C24C C25C C31C C33C -112.3(10) . . . . ?
C24C C25C C31C C34C 133.1(9) . . . . ?
C26C C21C C22C C23C 0.0 . . . . ?
C26C C25C C31C C32C -159.0(10) . . . . ?
C26C C25C C31C C33C 70.2(12) . . . . ?
C26C C25C C31C C34C -44.5(13) . . . . ?
C21D O2D C18D C17D -3(2) . . . . ?
C21D O2D C18D C19D -172.1(11) . . . . ?
C21D C26D C25D C24D 0.0 . . . . ?
C21D C26D C25D C31D -173.9(12) . . . . ?
C26D C21D C22D C23D 0.0 . . . . ?
C26D C25D C24D C23D 0.0 . . . . ?
C26D C25D C31D C32D -174.6(12) . . . . ?
C26D C25D C31D C33D 59.8(18) . . . . ?
C26D C25D C31D C34D -55.4(16) . . . . ?
C25D C24D C23D C22D 0.0 . . . . ?
C25D C24D C23D C27D -179.9(13) . . . . ?
C24D C25D C31D C32D 11.3(19) . . . . ?
C24D C25D C31D C33D -114.3(14) . . . . ?
C24D C25D C31D C34D 130.5(12) . . . . ?
C24D C23D C22D C21D 0.0 . . . . ?
C24D C23D C27D C28D 14.0(18) . . . . ?
C24D C23D C27D C29D 146.8(12) . . . . ?
C24D C23D C27D C30D -115.1(11) . . . . ?
C22D C21D C26D C25D 0.0 . . . . ?
C22D C23D C27D C28D -166.0(11) . . . . ?
C22D C23D C27D C29D -33.1(18) . . . . ?
C22D C23D C27D C30D 64.9(14) . . . . ?
C22A C21A C26A C25A -2.9(18) . . . . ?
C22A C23A C24A C25A 2(2) . . . . ?
C22A C23A C31A C32A 128.4(14) . . . . ?
C22A C23A C31A C33A 8.7(19) . . . . ?
C22A C23A C31A C34A -112.0(15) . . . . ?
C22B C21B C26B C25B -0.1(19) . . . . ?
C22B C23B C24B C25B 4.7(18) . . . . ?
C22B C23B C27B C28B 158.1(13) . . . . ?
C22B C23B C27B C29B -85.1(16) . . . . ?
C22B C23B C27B C30B 31(2) . . . . ?
C23A C24A C25A C26A -5(2) . . . . ?
C23A C24A C25A C27A 179.1(13) . . . . ?
C23B C24B C25B C26B -2.0(17) . . . . ?
C23B C24B C25B C31B 173.4(12) . . . . ?
C24A C23A C31A C32A -58.3(18) . . . . ?
C24A C23A C31A C33A -178.1(14) . . . . ?
C24A C23A C31A C34A 61.2(19) . . . . ?
C24A C25A C26A C21A 5.4(18) . . . . ?
C24A C25A C27A C28A 14(2) . . . . ?
C24A C25A C27A C29A 138.4(15) . . . . ?
C24A C25A C27A C30A -103.4(16) . . . . ?
C24B C23B C27B C28B -14(2) . . . . ?
C24B C23B C27B C29B 102.5(14) . . . . ?
C24B C23B C27B C30B -141.8(14) . . . . ?
C24B C25B C26B C21B -0.4(16) . . . . ?
C24B C25B C31B C32B 5.0(17) . . . . ?
C24B C25B C31B C33B -118.8(14) . . . . ?
C24B C25B C31B C34B 116.3(14) . . . . ?
C26A C21A C22A C23A -0.2(18) . . . . ?
C26A C25A C27A C28A -161.8(12) . . . . ?
C26A C25A C27A C29A -37.7(17) . . . . ?
C26A C25A C27A C30A 80.4(15) . . . . ?
C26B C21B C22B C23B 3.1(19) . . . . ?
C26B C25B C31B C32B -179.9(11) . . . . ?
C26B C25B C31B C33B 56.3(15) . . . . ?
C26B C25B C31B C34B -68.6(16) . . . . ?
C27A C25A C26A C21A -178.1(12) . . . . ?
C27B C23B C24B C25B 177.5(12) . . . . ?
C27C C23C C24C C25C 177.8(10) . . . . ?
C27D C23D C22D C21D 179.9(12) . . . . ?
C31A C23A C24A C25A -171.3(14) . . . . ?
C31B C25B C26B C21B -176.2(11) . . . . ?
C31C C25C C26C C21C 177.6(9) . . . . ?
C31D C25D C24D C23D 174.4(12) . . . . ?
C35A O1A C19A C18A 162.8(8) . . . . ?
C35A O1A C19A C20A -13.7(16) . . . . ?
C35A C36A C37A C38A 0.3(15) . . . . ?
C35A C36A C37A C41A -177.7(10) . . . . ?
C35B O1B C19B C18B 169.2(11) . . . . ?
C35B O1B C19B C20B -16.4(17) . . . . ?
C35B C36B C37B C38B -1.2(17) . . . . ?
C35B C36B C37B C41B 172.6(12) . . . . ?
C35C O1C C19C C18C 178.8(9) . . . . ?
C35C O1C C19C C20C 2.5(17) . . . . ?
C35C C36C C37C C38C 0.0 . . . . ?
C35C C36C C37C C41C -175.5(13) . . . . ?
C36C C35C C40C C39C 0.0 . . . . ?
C36C C37C C38C C39C 0.0 . . . . ?
C36C C37C C41C C42C -76.4(16) . . . . ?
C36C C37C C41C C43C -175.4(16) . . . . ?
C36C C37C C41C C44C 33(2) . . . . ?
C37C C38C C39C C40C 0.0 . . . . ?
C37C C38C C39C C45C -179.1(9) . . . . ?
C38C C37C C41C C42C 108.2(13) . . . . ?
C38C C37C C41C C43C 9(3) . . . . ?
C38C C37C C41C C44C -142.7(15) . . . . ?
C38C C39C C40C C35C 0.0 . . . . ?
C38C C39C C45C C46C -48.8(14) . . . . ?
C38C C39C C45C C47C 72.6(12) . . . . ?
C38C C39C C45C C48C -167.6(9) . . . . ?
C40C C35C C36C C37C 0.0 . . . . ?
C40C C39C C45C C46C 132.1(10) . . . . ?
C40C C39C C45C C47C -106.5(12) . . . . ?
C40C C39C C45C C48C 13.3(15) . . . . ?
C35D O1D C19D C18D 150.6(13) . . . . ?
C35D O1D C19D C20D -33(2) . . . . ?
C35D C40D C39D C38D 0.0 . . . . ?
C35D C40D C39D C45D -177.3(13) . . . . ?
C40D C35D C36D C37D 0.0 . . . . ?
C40D C39D C38D C37D 0.0 . . . . ?
C40D C39D C45D C46D -171.1(10) . . . . ?
C40D C39D C45D C47D 68.1(16) . . . . ?
C40D C39D C45D C48D -56.1(15) . . . . ?
C39D C38D C37D C36D 0.0 . . . . ?
C39D C38D C37D C41D 176.5(15) . . . . ?
C38D C39D C45D C46D 11.9(18) . . . . ?
C38D C39D C45D C47D -108.9(15) . . . . ?
C38D C39D C45D C48D 126.9(13) . . . . ?
C38D C37D C36D C35D 0.0 . . . . ?
C38D C37D C41D C42D -48.8(19) . . . . ?
C38D C37D C41D C43D 70.8(18) . . . . ?
C38D C37D C41D C44D -168.1(12) . . . . ?
C36D C35D C40D C39D 0.0 . . . . ?
C36D C37D C41D C42D 127.8(13) . . . . ?
C36D C37D C41D C43D -112.6(14) . . . . ?
C36D C37D C41D C44D 8.6(19) . . . . ?
C36A C35A C40A C39A 0.5(16) . . . . ?
C36A C37A C38A C39A 2.1(16) . . . . ?
C36A C37A C41A C42A 28.5(16) . . . . ?
C36A C37A C41A C43A -89.3(13) . . . . ?
C36A C37A C41A C44A 152.0(12) . . . . ?
C36B C35B C40B C39B -2.9(18) . . . . ?
C36B C37B C38B C39B -1.8(17) . . . . ?
C36B C37B C41B C42B -8.1(18) . . . . ?
C36B C37B C41B C43B -128.7(13) . . . . ?
C36B C37B C41B C44B 110.8(13) . . . . ?
C37A C38A C39A C40A -3.0(14) . . . . ?
C37A C38A C39A C45A 177.9(10) . . . . ?
C37B C38B C39B C40B 2.5(18) . . . . ?
C37B C38B C39B C45B 178.1(11) . . . . ?
C38A C37A C41A C42A -149.4(11) . . . . ?
C38A C37A C41A C43A 92.7(13) . . . . ?
C38A C37A C41A C44A -25.9(17) . . . . ?
C38A C39A C40A C35A 1.7(14) . . . . ?
C38A C39A C45A C46A -17.6(15) . . . . ?
C38A C39A C45A C47A -142.6(10) . . . . ?
C38A C39A C45A C48A 103.4(12) . . . . ?
C38B C37B C41B C42B 165.1(12) . . . . ?
C38B C37B C41B C43B 44.4(18) . . . . ?
C38B C37B C41B C44B -76.0(15) . . . . ?
C38B C39B C40B C35B -0.3(17) . . . . ?
C38B C39B C45B C46B 12.1(17) . . . . ?
C38B C39B C45B C47B -106.2(14) . . . . ?
C38B C39B C45B C48B 130.6(12) . . . . ?
C40A C35A C36A C37A -1.6(16) . . . . ?
C40A C39A C45A C46A 163.3(10) . . . . ?
C40A C39A C45A C47A 38.3(14) . . . . ?
C40A C39A C45A C48A -75.7(12) . . . . ?
C40B C35B C36B C37B 3.6(19) . . . . ?
C40B C39B C45B C46B -172.3(10) . . . . ?
C40B C39B C45B C47B 69.4(15) . . . . ?
C40B C39B C45B C48B -53.8(15) . . . . ?
C41A C37A C38A C39A -180.0(10) . . . . ?
C41B C37B C38B C39B -174.9(12) . . . . ?
C41C C37C C38C C39C 175.3(14) . . . . ?
C41D C37D C36D C35D -176.8(14) . . . . ?
C45A C39A C40A C35A -179.1(10) . . . . ?
C45B C39B C40B C35B -176.1(10) . . . . ?
C45C C39C C40C C35C 179.0(10) . . . . ?
C45D C39D C38D C37D 176.8(15) . . . . ?

loop_
_smtbx_masks_void_nr
_smtbx_masks_void_average_x
_smtbx_masks_void_average_y
_smtbx_masks_void_average_z
_smtbx_masks_void_volume
_smtbx_masks_void_count_electrons
_smtbx_masks_void_content
1 0.009 0.122 0.931 118.7 17.5 ?
2 0.035 0.175 0.146 8.7 0.4 ?
3 -0.020 0.250 0.478 9.2 0.0 ?
4 0.020 0.750 0.522 9.2 0.0 ?
5 -0.009 0.878 0.069 118.7 17.8 ?
6 -0.035 0.825 0.854 8.7 0.4 ?
7 0.100 0.784 0.644 10.7 0.8 ?
8 0.173 0.383 0.302 7.2 0.7 ?
9 0.500 0.500 0.500 259.6 78.9 ?
10 0.324 0.869 0.805 18.0 1.3 ?
11 0.676 0.131 0.195 18.0 1.3 ?
12 0.827 0.617 0.698 7.2 0.7 ?
13 0.900 0.216 0.356 10.7 0.8 ?
